data_7126328
loop_
_publ_author_name
'Wang, Danbo'
'Kan, Xiaonan'
'Wu, Chenyu'
'Gong, Yuzhen'
'Guo, Guangming'
'Liang, Tongling'
'Wang, Lan'
'Li, Zhibo'
'Zhao, Yingjie'

_publ_section_title
;
 Charge transfer co-crystals based on donor-acceptor interactions for
 near-infrared photothermal conversion.
;
_journal_issue 39
_journal_name_full 'Chemical communications (Cambridge, England)'
_journal_page_first 5223
_journal_page_last 5226
_journal_paper_doi 10.1039/d0cc01834a
_journal_volume 56
_journal_year 2020
_chemical_formula_moiety
'0.02(C6 H4 S4), 0.05(C47 H35 N6 O12), 0.05(H2 O), 0.09(C5 H9 N O), 0.01(C5 H8 N O), 0.01(C5 H5 N O)'
_chemical_formula_sum 'C H N O S'
_chemical_formula_weight 75.09
_space_group_crystal_system triclinic
_space_group_IT_number 1
_space_group_name_Hall 'P 1'
_space_group_name_H-M_alt 'P 1'
_atom_sites_solution_hydrogens mixed
_atom_sites_solution_primary dual
_audit_creation_date 2018-11-16
_audit_creation_method
;
Olex2 1.2
(compiled 2018.05.29 svn.r3508 for OlexSys, GUI svn.r5506)
;
_audit_update_record
;
2020-01-16 deposited with the CCDC.	2020-04-03 downloaded from the CCDC.
;
_cell_angle_alpha 70.9650(10)
_cell_angle_beta 78.3420(10)
_cell_angle_gamma 79.5700(10)
_cell_formula_units_Z 86
_cell_length_a 14.25870(10)
_cell_length_b 18.3783(2)
_cell_length_c 25.4318(3)
_cell_measurement_reflns_used 132329
_cell_measurement_temperature 169.99(11)
_cell_measurement_theta_max 74.7450
_cell_measurement_theta_min 2.5370
_cell_volume 6122.15(11)
_computing_cell_refinement 'CrysAlisPro 1.171.40.14e (Rigaku OD, 2018)'
_computing_data_collection 'CrysAlisPro 1.171.40.14e (Rigaku OD, 2018)'
_computing_data_reduction 'CrysAlisPro 1.171.40.14e (Rigaku OD, 2018)'
_computing_molecular_graphics 'Olex2 (Dolomanov et al., 2009)'
_computing_publication_material 'Olex2 (Dolomanov et al., 2009)'
_computing_structure_refinement 'ShelXL (Sheldrick, 2015)'
_computing_structure_solution 'ShelXT (Sheldrick, 2015)'
_diffrn_ambient_environment N~2~
_diffrn_ambient_temperature 169.99(11)
_diffrn_detector 'CCD plate'
_diffrn_detector_type HyPix
_diffrn_measured_fraction_theta_full 0.999
_diffrn_measured_fraction_theta_max 0.958
_diffrn_measurement_details
;
List of Runs (angles in degrees, time in seconds):

  # Type    Start    End  Width  t~exp~   \w     \q     \k     \f   Frames
#--------------------------------------------------------------------------
  1  \w     25.00 120.00   0.50    1.50    --   47.45  77.00  90.00  190
  2  \w     88.00 169.00   0.50    3.00    --  103.25  98.00 -89.00  162
  3  \w     35.00 120.00   0.50    1.50    --   47.45  38.00 -60.00  170
  4  \w     43.00 119.00   0.50    3.00    --  103.25 -61.00 -30.00  152
  5  \w     84.00 109.00   0.50    3.00    --  103.25 -94.00   0.00   50
  6  \w     31.00 109.00   0.50    3.00    --  103.25 -98.00 162.00  156
  7  \w     33.00  72.00   0.50    3.00    --  103.25 -94.00   0.00   78
  8  \w     31.00 109.00   0.50    3.00    --  103.25 -94.00 -90.00  156
  9  \w     35.00 123.00   0.50    1.50    --   47.45  19.00 -90.00  176
 10  \w     35.00 120.00   0.50    1.50    --   47.45  38.00   0.00  170
 11  \w     25.00 120.00   0.50    1.50    --   47.45  77.00 -30.00  190
 12  \w     25.00 120.00   0.50    1.50    --   47.45  77.00 -90.00  190
 13  \w     25.00 120.00   0.50    1.50    --   47.45  77.00-180.00  190
 14  \w     25.00 120.00   0.50    1.50    --   47.45  77.00-150.00  190
 15  \w     25.00 120.00   0.50    1.50    --   47.45  77.00   0.00  190
 16  \w     25.00 120.00   0.50    1.50    --   47.45  77.00 150.00  190
 17  \w     35.00 120.00   0.50    1.50    --   47.45  38.00  90.00  170
 18  \w     33.00 120.00   0.50    1.50    --   47.45  57.00  60.00  174
 19  \w     25.00 120.00   0.50    1.50    --   47.45  77.00 120.00  190
 20  \w     25.00 120.00   0.50    1.50    --   47.45  77.00  30.00  190
 21  \w     25.00 120.00   0.50    1.50    --   47.45  77.00-120.00  190
 22  \w     35.00 120.00   0.50    1.50    --   47.45  38.00-180.00  170
 23  \w     32.00 103.00   0.50    3.00    --  103.25 -94.00-150.00  142
 24  \w     31.00  99.00   0.50    3.00    --  103.25 -94.00 120.00  136
 25  \w    -23.00  80.00   0.50    1.50    --   47.45 -98.00 162.00  206
 26  \w    -80.00  25.00   0.50    1.50    --  -47.45  98.00 -89.00  210
 27  \w    -95.00 -10.00   0.50    1.50    --  -47.45 125.00   0.00  170
 28  \w    -95.00 -10.00   0.50    1.50    --  -47.45 125.00-150.00  170
 29  \w   -109.00 -26.00   0.50    3.00    --  -99.00  98.00 -89.00  166
 30  \w   -119.00 -27.00   0.50    3.00    --  -99.00  77.00  90.00  184
 31  \w   -120.00 -32.00   0.50    1.50    --  -47.45 -57.00-120.00  176
 32  \w   -102.00 -77.00   0.50    3.00    --  -99.00 -75.00-112.06   50
 33  \w   -102.00 -76.00   0.50    3.00    --  -99.00 -77.00 -90.00   52
 34  \w   -101.00 -76.00   0.50    3.00    --  -99.00 -77.00 -60.00   50
 35  \w   -103.00 -77.00   0.50    3.00    --  -99.00 -75.00 -45.50   52
 36  \w   -105.00 -79.00   0.50    3.00    --  -99.00 -69.00  11.82   52
 37  \w   -103.00 -77.00   0.50    3.00    --  -99.00 -75.00  53.33   52
 38  \w   -103.00 -77.00   0.50    3.00    --  -99.00 -75.00  99.57   52
 39  \w    -99.00 -73.00   0.50    3.00    --  -99.00 -83.00 122.07   52
 40  \w   -102.00 -76.00   0.50    3.00    --  -99.00 -77.00 159.69   52
 41  \w   -105.00 -75.00   0.50    3.00    --  -99.00 -79.00 144.00   60
 42  \w   -101.00 -76.00   0.50    3.00    --  -99.00 -77.00 150.00   50
 43  \w   -103.00 -77.00   0.50    3.00    --  -99.00 -75.00 175.52   52
 44  \w   -108.00 -79.00   0.50    3.00    --  -99.00 -69.00 123.40   58
 45  \w   -102.00 -77.00   0.50    3.00    --  -99.00 -75.00  78.90   50
 46  \w   -101.00 -75.00   0.50    3.00    --  -99.00 -79.00  36.47   52
 47  \w   -105.00 -79.00   0.50    3.00    --  -99.00 -69.00  56.25   52
 48  \w   -110.00 -78.00   0.50    3.00    --  -99.00 -73.00   0.85   64
 49  \w   -103.00 -78.00   0.50    3.00    --  -99.00 -72.00 -41.30   50
 50  \w   -105.00 -79.00   0.50    3.00    --  -99.00 -69.00   4.07   52
 51  \w   -104.00 -79.00   0.50    3.00    --  -99.00 -70.00  64.74   50
 52  \w   -120.00 -25.00   0.50    1.50    --  -47.45 -77.00   0.00  190
 53  \w   -100.00 -75.00   0.50    3.00    --  -99.00 -79.00-158.24   50
 54  \w   -104.00 -78.00   0.50    3.00    --  -99.00 -72.00-107.80   52
 55  \w   -112.00 -76.00   0.50    3.00    --  -99.00 -78.00 -69.15   72
 56  \w   -116.00 -83.00   0.50    3.00    --  -99.00 -61.00-166.43   66
 57  \w   -158.00-132.00   0.50    3.00    --  -99.00 -79.00-158.24   52
 58  \w   -162.00 -77.00   0.50    3.00    --  -99.00 -74.00-129.30  170
 59  \w   -168.00 -76.00   0.50    3.00    --  -99.00 -77.00-120.00  184
 60  \w   -168.00 -73.00   0.50    3.00    --  -99.00 -83.00 -18.56  190
 61  \w   -153.00 -81.00   0.50    3.00    --  -99.00 -65.00 112.42  144
 62  \w   -146.00-105.00   0.50    3.00    --  -99.00 -77.00 150.00   82
 63  \w   -168.00 -83.00   0.50    3.00    --  -99.00 -98.00 162.00  170
 64  \w   -163.00 -77.00   0.50    3.00    --  -99.00 -77.00  30.00  172
 65  \w   -168.00-142.00   0.50    3.00    --  -99.00 -83.00 122.07   52
 66  \w   -168.00 -79.00   0.50    3.00    --  -99.00 -69.00  82.90  178
 67  \w   -167.00 -77.00   0.50    3.00    --  -99.00 -75.00 -83.04  180
 68  \w   -168.00 -73.00   0.50    3.00    --  -99.00 -83.00-167.64  190
 69  \w   -168.00 -75.00   0.50    3.00    --  -99.00 -79.00  -0.96  186
 70  \w   -168.00 -73.00   0.50    3.00    --  -99.00 -83.00  52.87  190
 71  \w   -167.00 -76.00   0.50    3.00    --  -99.00 -76.00 -16.76  182
 72  \w   -167.00 -79.00   0.50    3.00    --  -99.00 -69.00 157.30  176
 73  \w   -165.00-139.00   0.50    3.00    --  -99.00 -79.00 144.00   52
 74  \w   -167.00 -80.00   0.50    3.00    --  -99.00 -67.00  97.56  174
 75  \w   -163.00-137.00   0.50    3.00    --  -99.00 -70.00  64.74   52
 76  \w   -168.00 -81.00   0.50    3.00    --  -99.00 -65.00 -65.06  174
 77  \w   -168.00 -81.00   0.50    3.00    --  -99.00 -64.00-150.28  174
;
_diffrn_measurement_device 'four-circle diffractometer'
_diffrn_measurement_device_type 'XtaLAB Synergy R, HyPix'
_diffrn_measurement_method '\w scans'
_diffrn_orient_matrix_type 'CrysAlisPro convention (1999,Acta A55,543-557)'
_diffrn_orient_matrix_UB_11 -0.0516784000
_diffrn_orient_matrix_UB_12 0.0067021000
_diffrn_orient_matrix_UB_13 -0.0493496000
_diffrn_orient_matrix_UB_21 0.0500234000
_diffrn_orient_matrix_UB_22 0.0717670000
_diffrn_orient_matrix_UB_23 -0.0358660000
_diffrn_orient_matrix_UB_31 0.0847852000
_diffrn_orient_matrix_UB_32 -0.0528315000
_diffrn_orient_matrix_UB_33 -0.0220015000
_diffrn_radiation_monochromator mirror
_diffrn_radiation_probe x-ray
_diffrn_radiation_type CuK\a
_diffrn_radiation_wavelength 1.54184
_diffrn_reflns_av_R_equivalents 0.0438
_diffrn_reflns_av_unetI/netI 0.0265
_diffrn_reflns_Laue_measured_fraction_full 0.999
_diffrn_reflns_Laue_measured_fraction_max 0.958
_diffrn_reflns_limit_h_max 17
_diffrn_reflns_limit_h_min -17
_diffrn_reflns_limit_k_max 23
_diffrn_reflns_limit_k_min -22
_diffrn_reflns_limit_l_max 31
_diffrn_reflns_limit_l_min -31
_diffrn_reflns_number 216519
_diffrn_reflns_point_group_measured_fraction_full 0.942
_diffrn_reflns_point_group_measured_fraction_max 0.888
_diffrn_reflns_theta_full 67.684
_diffrn_reflns_theta_max 75.965
_diffrn_reflns_theta_min 2.563
_diffrn_source 'Rotating-anode X-ray tube'
_diffrn_source_type 'PhotonJet R (Cu) X-ray Source'
_exptl_absorpt_coefficient_mu 7.779
_exptl_absorpt_correction_T_max 1.00000
_exptl_absorpt_correction_T_min 0.92450
_exptl_absorpt_correction_type multi-scan
_exptl_absorpt_process_details
;
CrysAlisPro 1.171.40.14e (Rigaku Oxford Diffraction, 2018)
Empirical absorption correction using spherical harmonics,
 implemented in SCALE3 ABSPACK scaling algorithm.
;
_exptl_crystal_colour green
_exptl_crystal_colour_primary green
_exptl_crystal_density_diffrn 1.752
_exptl_crystal_description block
_exptl_crystal_F_000 3268
_exptl_crystal_size_max 0.133
_exptl_crystal_size_mid 0.128
_exptl_crystal_size_min 0.127
_refine_diff_density_max 3.453
_refine_diff_density_min -0.892
_refine_diff_density_rms 0.087
_refine_ls_abs_structure_details
;
 Flack x determined using 16718 quotients [(I+)-(I-)]/[(I+)+(I-)]
 (Parsons, Flack and Wagner, Acta Cryst. B69 (2013) 249-259).
;
_refine_ls_abs_structure_Flack 0.022(4)
_refine_ls_extinction_method none
_refine_ls_goodness_of_fit_ref 2.080
_refine_ls_hydrogen_treatment constr
_refine_ls_matrix_type full
_refine_ls_number_parameters 3230
_refine_ls_number_reflns 45371
_refine_ls_number_restraints 531
_refine_ls_restrained_S_all 2.129
_refine_ls_R_factor_all 0.0910
_refine_ls_R_factor_gt 0.0853
_refine_ls_shift/su_max 1.012
_refine_ls_shift/su_mean 0.023
_refine_ls_structure_factor_coef Fsqd
_refine_ls_weighting_details 'w=1/[\s^2^(Fo^2^)+(0.1000P)^2^] where P=(Fo^2^+2Fc^2^)/3'
_refine_ls_weighting_scheme calc
_refine_ls_wR_factor_gt 0.2470
_refine_ls_wR_factor_ref 0.2536
_reflns_Friedel_coverage 0.855
_reflns_Friedel_fraction_full 0.885
_reflns_Friedel_fraction_max 0.819
_reflns_number_gt 40838
_reflns_number_total 45371
_reflns_threshold_expression 'I > 2\s(I)'
_cod_data_source_file d0cc01834a2.cif
_cod_data_source_block tx102a
_cod_depositor_comments 'Adding full bibliography for 7126328.cif.'
_cod_original_cell_volume 6122.15(12)
_cod_database_code 7126328
_shelx_shelxl_version_number 2017/1
_chemical_oxdiff_formula CHNOS
_shelx_space_group_comment
;
The symmetry employed for this shelxl refinement is uniquely defined
by the following loop, which should always be used as a source of
symmetry information in preference to the above space-group names.
They are only intended as comments.
;
_reflns_odcompleteness_completeness 99.95
_reflns_odcompleteness_iscentric 1
_reflns_odcompleteness_theta 66.97
_olex2_refinement_description
;
1. Fixed Uiso
 At 1.2 times of:
  All C(H) groups, All C(H,H) groups
 At 1.5 times of:
  All C(H,H,H) groups, All O(H,H) groups
2. Restrained distances
 C62-C61 = C62-C63 = C61B-C62B = C62B-C63B = C62I-C61I = C62I-C63I = C62F-C63F
 = C62F-C61F = C61H-C62H = C63H-C62H
 1.54 with sigma of 0.01
 C64B-C63B = C63-C64 = C64I-C63I = C63F-C64F = C63H-C64H
 1.51 with sigma of 0.01
 N7B-C61B = N7-C61 = N7I-C61I = N7F-C61F = N7H-C61H
 1.47 with sigma of 0.01
 N7-C64 = N7B-C64B = N7I-C64I = N7F-C64F = N7H-C64H
 1.35 with sigma of 0.01
 N7H-C65H = N7F-C65F = N7I-C65I = N7-C65 = N7B-C65B
 1.47 with sigma of 0.01
3. Uiso/Uaniso restraints and constraints
S1 \\sim C49 \\sim C51 \\sim C50 \\sim S2 \\sim C52 \\sim S3 \\sim S4 \\sim C53
\\sim C54: within 1.7A with sigma of 0.02 and sigma for terminal atoms of 0.04
S7 \\sim S5 \\sim C55 \\sim C57 \\sim C56 \\sim S6 \\sim C58 \\sim S8 \\sim C59
\\sim C60: within 1.7A with sigma of 0.02 and sigma for terminal atoms of 0.04
C64A \\sim O13A \\sim N7A \\sim C63A \\sim C61A \\sim C65A \\sim C62A: within
1.7A with sigma of 0.02 and sigma for terminal atoms of 0.04
O4W \\sim O4X: within 1.7A with sigma of 0.02 and sigma for terminal atoms of
0.04
Uanis(O13H) \\sim Ueq, Uanis(C64H) \\sim Ueq, Uanis(C63H) \\sim Ueq, Uanis(N7H)
\\sim Ueq, Uanis(C65H) \\sim Ueq, Uanis(C62H) \\sim Ueq, Uanis(C61H) \\sim Ueq,
Uanis(C64) \\sim Ueq, Uanis(O13) \\sim Ueq, Uanis(N7) \\sim Ueq, Uanis(C63)
\\sim Ueq, Uanis(C65) \\sim Ueq, Uanis(C61) \\sim Ueq, Uanis(C62) \\sim Ueq,
Uanis(C62B) \\sim Ueq, Uanis(O13B) \\sim Ueq, Uanis(C64B) \\sim Ueq, Uanis(N7B)
\\sim Ueq, Uanis(C63B) \\sim Ueq, Uanis(C65B) \\sim Ueq, Uanis(C61B) \\sim Ueq,
Uanis(C62I) \\sim Ueq, Uanis(C61I) \\sim Ueq, Uanis(N7I) \\sim Ueq, Uanis(C64I)
\\sim Ueq, Uanis(C65I) \\sim Ueq, Uanis(C63I) \\sim Ueq, Uanis(O13I) \\sim Ueq,
Uanis(C21C) \\sim Ueq: with sigma of 0.01 and sigma for terminal atoms of 0.02
Uanis(C65F) \\sim Ueq, Uanis(N7F) \\sim Ueq, Uanis(C61F) \\sim Ueq, Uanis(C64F)
\\sim Ueq, Uanis(C62F) \\sim Ueq, Uanis(O13F) \\sim Ueq, Uanis(C63F) \\sim Ueq,
Uanis(C61G) \\sim Ueq, Uanis(O13G) \\sim Ueq, Uanis(C64G) \\sim Ueq, Uanis(N7G)
\\sim Ueq, Uanis(C63G) \\sim Ueq, Uanis(C65G) \\sim Ueq, Uanis(C62G) \\sim Ueq,
Uanis(C65) \\sim Ueq, Uanis(O13) \\sim Ueq, Uanis(C64) \\sim Ueq, Uanis(N7)
\\sim Ueq, Uanis(C63) \\sim Ueq, Uanis(C61) \\sim Ueq, Uanis(C62) \\sim Ueq:
with sigma of 0.01 and sigma for terminal atoms of 0.02
Uanis(C50) \\sim Ueq, Uanis(C49) \\sim Ueq, Uanis(S1) \\sim Ueq, Uanis(S2)
\\sim Ueq, Uanis(S4) \\sim Ueq, Uanis(S3) \\sim Ueq, Uanis(C53) \\sim Ueq,
Uanis(C54) \\sim Ueq, Uanis(S7) \\sim Ueq, Uanis(S8) \\sim Ueq, Uanis(C60)
\\sim Ueq, Uanis(C59) \\sim Ueq: with sigma of 0.01 and sigma for terminal
atoms of 0.02
Uanis(C64A) \\sim Ueq, Uanis(O13A) \\sim Ueq, Uanis(N7A) \\sim Ueq, Uanis(C63A)
\\sim Ueq, Uanis(C61A) \\sim Ueq, Uanis(C65A) \\sim Ueq, Uanis(C62A) \\sim Ueq:
with sigma of 0.01 and sigma for terminal atoms of 0.02
Uanis(O13C) \\sim Ueq, Uanis(C65E) \\sim Ueq: with sigma of 0.01 and sigma for
terminal atoms of 0.02
Uanis(O3W) \\sim Ueq, Uanis(O3X) \\sim Ueq, Uanis(O4W) \\sim Ueq, Uanis(O4X)
\\sim Ueq: with sigma of 0.01 and sigma for terminal atoms of 0.02
4. Others
 Sof(O4X)=Sof(H4XA)=Sof(H4XB)=1-FVAR(1)
 Sof(O4W)=Sof(H4WA)=Sof(H4WB)=FVAR(1)
 Sof(O3X)=Sof(H3XA)=Sof(H3XB)=1-FVAR(2)
 Sof(O3W)=Sof(H3WA)=Sof(H3WB)=FVAR(2)
5.a Riding coordinates:
 O1W(H1WA,H1WB), O2W(H2WA,H2WB), O3W(H3WA,H3WB), O4W(H4WA,H4WB), O4X(H4XA,
 H4XB), O3X(H3XA,H3XB)
5.b Ternary CH refined with riding coordinates:
 C11(H11), C16(H16), C27(H27), C32(H32), C43(H43), C48(H48), C11A(H11A),
 C16A(H16A), C27A(H27A), C32A(H32A), C43A(H43A), C48A(H48A), C11B(H11B),
 C16B(H16B), C27B(H27B), C32B(H32B), C43B(H43B), C48B(H48B), C11C(H11C),
 C16C(H16C), C27C(H27C), C32C(H32C), C43C(H43C), C48C(H48C)
5.c Secondary CH2 refined with riding coordinates:
 C12(H12E,H12F), C13(H13E,H13F), C14(H14E,H14F), C15(H15E,H15F), C28(H28E,
 H28F), C29(H29E,H29F), C30(H30E,H30F), C31(H31E,H31F), C44(H44E,H44F),
 C45(H45E,H45F), C46(H46E,H46F), C47(H47E,H47F), C12A(H12A,H12B), C13A(H13A,
 H13B), C14A(H14A,H14B), C15A(H15A,H15B), C28A(H28A,H28B), C29A(H29A,H29B),
 C30A(H30A,H30B), C31A(H31A,H31B), C44A(H44A,H44B), C45A(H45A,H45B), C46A(H46A,
 H46B), C47A(H47A,H47B), C12B(H12G,H12H), C13B(H13G,H13H), C14B(H14G,H14H),
 C15B(H15G,H15H), C28B(H28G,H28H), C29B(H29G,H29H), C30B(H30G,H30H), C31B(H31G,
 H31H), C44B(H44G,H44H), C45B(H45G,H45H), C46B(H46G,H46H), C47B(H47G,H47H),
 C12C(H12C,H12D), C13C(H13C,H13D), C14C(H14C,H14D), C15C(H15C,H15D), C28C(H28C,
 H28D), C29C(H29C,H29D), C30C(H30C,H30D), C31C(H31C,H31D), C44C(H44C,H44D),
 C45C(H45C,H45D), C46C(H46C,H46D), C47C(H47C,H47D), C61(H61A,H61B), C62(H62A,
 H62B), C63(H63A,H63B), C61A(H61Q,H61R), C62A(H62Q,H62R), C61B(H61C,H61D),
 C62B(H62C,H62D), C63B(H63C,H63D), C61C(H61E,H61F), C62C(H62E,H62F), C63C(H63E,
 H63F), C63D(H63R,H63S), C61E(H61G,H61H), C62E(H62G,H62H), C63E(H63G,H63H),
 C61F(H61I,H61J), C62F(H62I,H62J), C63F(H63I,H63J), C61G(H61K,H61L), C62G(H62K,
 H62L), C63G(H63K,H63L), C61H(H61M,H61N), C62H(H62M,H62N), C63H(H63M,H63N),
 C61I(H61O,H61P), C62I(H62O,H62P), C63I(H63O,H63P)
5.d Aromatic/amide H refined with riding coordinates:
 C49(H49), C50(H50), C53(H53), C54(H54), C55(H55), C56(H56), C59(H59),
 C60(H60), C3(H3), C8(H8), C19(H19), C24(H24), C40(H40), C3A(H3A), C8A(H8A),
 C19A(H19A), C24A(H24A), C35A(H35A), C40A(H40A), C3B(H3B), C8B(H8B), C19B(H19B),
  C24B(H24B), C40B(H40B), C3C(H3C), C8C(H8C), C19C(H19C), C24C(H24C),
 C35C(H35C), C40C(H40C), C63A(H63Q)
5.e Idealised Me refined as rotating group:
 C65(H65A,H65B,H65C), C65A(H65Y,H,HA), C65B(H65D,H65E,H65F), C65C(H65G,H65H,
 H65I), C65D(H65Z,HB,HC), C65E(H65J,H65K,H65L), C65F(H65M,H65N,H65O), C65G(H65P,
 H65Q,H65R), C65H(H65S,H65T,H65U), C65I(H65V,H65W,H65X)
;
_olex2_submission_special_instructions 'No special instructions were received'
_oxdiff_exptl_absorpt_empirical_details
;
Empirical correction (ABSPACK) includes:
- Absorption correction using spherical harmonics
- Frame scaling
;
_oxdiff_exptl_absorpt_empirical_full_max 2.574
_oxdiff_exptl_absorpt_empirical_full_min 0.396

loop_
_space_group_symop_operation_xyz
'x, y, z'

loop_
_atom_site_label
_atom_site_type_symbol
_atom_site_fract_x
_atom_site_fract_y
_atom_site_fract_z
_atom_site_U_iso_or_equiv
_atom_site_adp_type
_atom_site_occupancy
_atom_site_site_symmetry_order
_atom_site_calc_flag
_atom_site_refinement_flags_posn
_atom_site_refinement_flags_adp
_atom_site_refinement_flags_occupancy
_atom_site_disorder_assembly
_atom_site_disorder_group
S1 S 0.9709(3) 0.38650(17) 0.91357(12) 0.1153(14) Uani 1 1 d . U . . .
S2 S 0.7707(3) 0.4519(2) 0.89566(13) 0.1103(12) Uani 1 1 d . U . . .
S3 S 1.0295(2) 0.56178(19) 0.87108(10) 0.0853(8) Uani 1 1 d . U . . .
S4 S 0.8314(3) 0.62423(18) 0.85575(12) 0.0994(10) Uani 1 1 d . U . . .
C49 C 0.8720(12) 0.3258(6) 0.9250(5) 0.099(4) Uani 1 1 d . U . . .
H49 H 0.884057 0.271989 0.937566 0.118 Uiso 1 1 calc R . . . .
C50 C 0.7947(14) 0.3565(8) 0.9161(7) 0.116(4) Uani 1 1 d . U . . .
H50 H 0.746010 0.326410 0.920624 0.139 Uiso 1 1 calc R . . . .
C51 C 0.8906(8) 0.4683(5) 0.8925(3) 0.071(3) Uani 1 1 d . U . . .
C52 C 0.9150(7) 0.5401(5) 0.8756(3) 0.0589(19) Uani 1 1 d . U . . .
C53 C 1.0113(12) 0.6580(7) 0.8401(5) 0.101(4) Uani 1 1 d . U . . .
H53 H 1.061736 0.688277 0.827804 0.121 Uiso 1 1 calc R . . . .
C54 C 0.9233(14) 0.6875(7) 0.8344(5) 0.105(4) Uani 1 1 d . U . . .
H54 H 0.907815 0.740729 0.819408 0.126 Uiso 1 1 calc R . . . .
S5 S 0.16386(18) 0.86190(13) 0.55956(9) 0.0665(5) Uani 1 1 d . U . . .
S6 S -0.03166(14) 0.93316(13) 0.53832(8) 0.0581(5) Uani 1 1 d . U . . .
S7 S 0.2363(2) 1.02946(19) 0.52097(11) 0.0877(9) Uani 1 1 d . U . . .
S8 S 0.0378(3) 1.10419(13) 0.50263(11) 0.0874(8) Uani 1 1 d . U . . .
C55 C 0.0817(11) 0.8015(6) 0.5655(4) 0.086(3) Uani 1 1 d . U . . .
H55 H 0.098546 0.748049 0.575772 0.103 Uiso 1 1 calc R . . . .
C56 C -0.0035(10) 0.8316(6) 0.5556(4) 0.081(3) Uani 1 1 d . U . . .
H56 H -0.049532 0.800514 0.557534 0.097 Uiso 1 1 calc R . . . .
C57 C 0.0852(5) 0.9477(4) 0.5382(3) 0.0489(16) Uani 1 1 d . U . . .
C58 C 0.1154(6) 1.0175(5) 0.5227(3) 0.0551(18) Uani 1 1 d . U . . .
C59 C 0.2210(13) 1.1277(8) 0.4929(6) 0.108(4) Uani 1 1 d . U . . .
H59 H 0.273022 1.155808 0.484574 0.130 Uiso 1 1 calc R . . . .
C60 C 0.1331(13) 1.1641(6) 0.4831(6) 0.109(4) Uani 1 1 d . U . . .
H60 H 0.122054 1.217547 0.466997 0.131 Uiso 1 1 calc R . . . .
O1 O 0.9630(4) 0.6954(3) -0.0192(2) 0.0511(11) Uani 1 1 d . . . . .
O2 O 1.1388(4) 0.4543(3) 0.0268(2) 0.0580(13) Uani 1 1 d . . . . .
O3 O 0.7782(4) 0.3068(3) 0.0697(2) 0.0591(13) Uani 1 1 d . . . . .
O4 O 0.6057(4) 0.5467(3) 0.0133(2) 0.0554(12) Uani 1 1 d . . . . .
O5 O 0.6149(4) 0.3014(3) 0.1839(2) 0.0591(13) Uani 1 1 d . . . . .
O6 O 0.4444(4) 0.5432(3) 0.1392(2) 0.0602(13) Uani 1 1 d . . . . .
O7 O 0.5885(5) 0.6136(3) 0.3207(3) 0.0755(18) Uani 1 1 d . . . . .
O8 O 0.7564(5) 0.3717(3) 0.3689(2) 0.0642(14) Uani 1 1 d . . . . .
O9 O 0.9321(4) 0.4755(3) 0.3629(2) 0.0601(13) Uani 1 1 d . . . . .
O10 O 0.7916(5) 0.7183(3) 0.2771(2) 0.0616(14) Uani 1 1 d . . . . .
O11 O 1.0757(4) 0.7262(3) 0.0656(2) 0.0545(12) Uani 1 1 d . . . . .
O12 O 1.2034(4) 0.4774(3) 0.1487(2) 0.0616(13) Uani 1 1 d . . . . .
N1 N 1.0724(4) 0.5837(3) 0.0026(2) 0.0415(11) Uani 1 1 d . . . . .
N2 N 0.6690(4) 0.4175(3) 0.0488(2) 0.0422(11) Uani 1 1 d . . . . .
N3 N 0.5292(4) 0.4223(3) 0.1472(2) 0.0461(12) Uani 1 1 d . . . . .
N4 N 0.6833(4) 0.4985(3) 0.3536(2) 0.0475(13) Uani 1 1 d . . . . .
N5 N 0.8383(4) 0.5931(3) 0.3298(2) 0.0443(12) Uani 1 1 d . . . . .
N6 N 1.1522(4) 0.5998(3) 0.0928(2) 0.0456(12) Uani 1 1 d . . . . .
C1 C 1.0705(5) 0.5035(4) 0.0193(3) 0.0462(14) Uani 1 1 d . . . . .
C2 C 0.9675(5) 0.4933(4) 0.0245(3) 0.0419(13) Uani 1 1 d . . . . .
C3 C 0.9266(5) 0.4252(4) 0.0396(3) 0.0509(16) Uani 1 1 d . . . . .
H3 H 0.962113 0.376368 0.048966 0.061 Uiso 1 1 calc R . . . .
C4 C 0.8285(5) 0.4364(4) 0.0394(3) 0.0476(15) Uani 1 1 d . . . . .
C5 C 0.7590(5) 0.3761(4) 0.0558(3) 0.0465(14) Uani 1 1 d . . . . .
C6 C 0.6714(5) 0.4979(4) 0.0273(3) 0.0453(14) Uani 1 1 d . . . . .
C7 C 0.7744(5) 0.5090(4) 0.0230(3) 0.0429(14) Uani 1 1 d . . . . .
C8 C 0.8159(5) 0.5774(4) 0.0074(3) 0.0450(14) Uani 1 1 d . . . . .
H8 H 0.780663 0.626294 -0.002629 0.054 Uiso 1 1 calc R . . . .
C9 C 0.9150(5) 0.5661(4) 0.0081(3) 0.0420(13) Uani 1 1 d . . . . .
C10 C 0.9815(5) 0.6258(4) -0.0050(3) 0.0432(14) Uani 1 1 d . . . . .
C11 C 0.5821(5) 0.3786(4) 0.0610(3) 0.0444(14) Uani 1 1 d . . . . .
H11 H 0.599594 0.324543 0.082633 0.053 Uiso 1 1 calc R . . . .
C12 C 0.5498(6) 0.3764(5) 0.0086(3) 0.0560(18) Uani 1 1 d . . . . .
H12E H 0.602554 0.352114 -0.013090 0.067 Uiso 1 1 calc R . . . .
H12F H 0.532469 0.428952 -0.014470 0.067 Uiso 1 1 calc R . . . .
C13 C 0.4629(6) 0.3310(6) 0.0238(4) 0.065(2) Uani 1 1 d . . . . .
H13E H 0.440296 0.334170 -0.010493 0.078 Uiso 1 1 calc R . . . .
H13F H 0.482950 0.276869 0.042338 0.078 Uiso 1 1 calc R . . . .
C14 C 0.3816(6) 0.3615(5) 0.0616(4) 0.062(2) Uani 1 1 d . . . . .
H14E H 0.330312 0.328753 0.072502 0.075 Uiso 1 1 calc R . . . .
H14F H 0.355730 0.413447 0.041457 0.075 Uiso 1 1 calc R . . . .
C15 C 0.4160(5) 0.3632(5) 0.1146(3) 0.0522(16) Uani 1 1 d . . . . .
H15E H 0.437062 0.310774 0.136466 0.063 Uiso 1 1 calc R . . . .
H15F H 0.363072 0.385005 0.137737 0.063 Uiso 1 1 calc R . . . .
C16 C 0.4994(5) 0.4122(4) 0.0978(3) 0.0432(13) Uani 1 1 d . . . . .
H16 H 0.475855 0.463829 0.074699 0.052 Uiso 1 1 calc R . . . .
C17 C 0.4995(6) 0.4898(4) 0.1619(3) 0.0483(15) Uani 1 1 d . . . . .
C18 C 0.5470(6) 0.4793(4) 0.2119(3) 0.0508(16) Uani 1 1 d . . . . .
C19 C 0.5453(6) 0.5326(4) 0.2398(3) 0.0544(17) Uani 1 1 d . . . . .
H19 H 0.510295 0.581744 0.230606 0.065 Uiso 1 1 calc R . . . .
C20 C 0.6008(5) 0.5062(4) 0.2828(3) 0.0495(15) Uani 1 1 d . . . . .
C21 C 0.6200(6) 0.5496(5) 0.3188(3) 0.0556(18) Uani 1 1 d . . . . .
C22 C 0.7047(5) 0.4270(4) 0.3436(3) 0.0477(15) Uani 1 1 d . . . . .
C23 C 0.6511(6) 0.4337(4) 0.2968(3) 0.0470(15) Uani 1 1 d . . . . .
C24 C 0.6518(6) 0.3803(4) 0.2681(3) 0.0483(15) Uani 1 1 d . . . . .
H24 H 0.686508 0.331098 0.277407 0.058 Uiso 1 1 calc R . . . .
C25 C 0.5969(5) 0.4060(4) 0.2248(3) 0.0481(15) Uani 1 1 d . . . . .
C26 C 0.5841(5) 0.3675(4) 0.1842(3) 0.0462(14) Uani 1 1 d . . . . .
C27 C 0.7180(5) 0.5141(4) 0.3991(3) 0.0456(15) Uani 1 1 d . . . . .
H27 H 0.768261 0.472018 0.413021 0.055 Uiso 1 1 calc R . . . .
C28 C 0.6348(6) 0.5157(5) 0.4481(3) 0.0534(17) Uani 1 1 d . . . . .
H28E H 0.583518 0.556113 0.434723 0.064 Uiso 1 1 calc R . . . .
H28F H 0.608819 0.466433 0.461778 0.064 Uiso 1 1 calc R . . . .
C29 C 0.6700(6) 0.5307(5) 0.4962(3) 0.0547(17) Uani 1 1 d . . . . .
H29E H 0.616143 0.533926 0.525842 0.066 Uiso 1 1 calc R . . . .
H29F H 0.717306 0.488013 0.511761 0.066 Uiso 1 1 calc R . . . .
C30 C 0.7143(6) 0.6049(5) 0.4749(3) 0.0511(16) Uani 1 1 d . . . . .
H30E H 0.737656 0.613175 0.505515 0.061 Uiso 1 1 calc R . . . .
H30F H 0.665404 0.647766 0.461887 0.061 Uiso 1 1 calc R . . . .
C31 C 0.7973(6) 0.6037(4) 0.4271(3) 0.0498(16) Uani 1 1 d . . . . .
H31E H 0.847993 0.562529 0.440254 0.060 Uiso 1 1 calc R . . . .
H31F H 0.823951 0.652616 0.413946 0.060 Uiso 1 1 calc R . . . .
C32 C 0.7609(5) 0.5904(4) 0.3789(3) 0.0457(14) Uani 1 1 d . . . . .
H32 H 0.709322 0.632377 0.366913 0.055 Uiso 1 1 calc R . . . .
C33 C 0.8438(6) 0.6583(4) 0.2827(3) 0.0485(15) Uani 1 1 d . . . . .
C34 C 0.9276(5) 0.6369(4) 0.2423(3) 0.0445(14) Uani 1 1 d . . . . .
C35 C 0.9607(5) 0.6790(4) 0.1869(3) 0.0447(14) Uani 1 1 d . . . . .
C37 C 1.0879(5) 0.6632(4) 0.1006(3) 0.0463(15) Uani 1 1 d . . . . .
C38 C 1.1514(5) 0.5386(4) 0.1433(3) 0.0492(15) Uani 1 1 d . . . . .
C39 C 1.0748(5) 0.5632(4) 0.1844(3) 0.0457(14) Uani 1 1 d . . . . .
C40 C 1.0437(5) 0.5221(4) 0.2401(3) 0.0476(15) Uani 1 1 d . . . . .
H40 H 1.071908 0.472407 0.257281 0.057 Uiso 1 1 calc R . . . .
C41 C 0.9680(5) 0.5607(4) 0.2681(2) 0.0446(14) Uani 1 1 d . . . . .
C42 C 0.9142(5) 0.5348(4) 0.3260(3) 0.0463(15) Uani 1 1 d . . . . .
C43 C 1.2152(5) 0.5943(4) 0.0407(3) 0.0461(14) Uani 1 1 d . . . . .
H43 H 1.238589 0.539215 0.045983 0.055 Uiso 1 1 calc R . . . .
C44 C 1.3039(5) 0.6365(5) 0.0295(3) 0.0556(18) Uani 1 1 d . . . . .
H44E H 1.338579 0.615776 0.061382 0.067 Uiso 1 1 calc R . . . .
H44F H 1.283610 0.691256 0.024622 0.067 Uiso 1 1 calc R . . . .
C45 C 1.3697(5) 0.6260(6) -0.0232(4) 0.075(3) Uani 1 1 d . . . . .
H45E H 1.423084 0.656006 -0.031577 0.089 Uiso 1 1 calc R . . . .
H45F H 1.395987 0.571774 -0.016402 0.089 Uiso 1 1 calc R . . . .
C46 C 1.3170(6) 0.6512(6) -0.0729(4) 0.072(3) Uani 1 1 d . . . . .
H46E H 1.360665 0.641685 -0.105233 0.086 Uiso 1 1 calc R . . . .
H46F H 1.295954 0.706453 -0.081925 0.086 Uiso 1 1 calc R . . . .
C47 C 1.2297(5) 0.6082(5) -0.0615(3) 0.0563(18) Uani 1 1 d . . . . .
H47E H 1.250560 0.553046 -0.054557 0.068 Uiso 1 1 calc R . . . .
H47F H 1.196708 0.626359 -0.094112 0.068 Uiso 1 1 calc R . . . .
C48 C 1.1603(5) 0.6224(4) -0.0098(3) 0.0444(14) Uani 1 1 d . . . . .
H48 H 1.140710 0.678344 -0.017567 0.053 Uiso 1 1 calc R . . . .
O1A O 0.6090(4) 0.2037(3) 0.69738(19) 0.0476(11) Uani 1 1 d . . . . .
O2A O 0.5101(4) -0.0374(3) 0.7791(2) 0.0512(11) Uani 1 1 d . . . . .
O3A O 0.5977(4) -0.0410(3) 1.0010(2) 0.0576(13) Uani 1 1 d . . . . .
O4A O 0.6979(4) 0.2001(3) 0.9197(2) 0.0515(11) Uani 1 1 d . . . . .
O5A O 0.8166(4) -0.0803(3) 1.0246(2) 0.0578(13) Uani 1 1 d . . . . .
O6A O 0.9433(4) 0.1492(2) 0.9407(2) 0.0469(10) Uani 1 1 d . . . . .
O7A O 1.2196(4) 0.0110(3) 0.77914(19) 0.0487(11) Uani 1 1 d . . . . .
O8A O 1.1069(4) -0.2238(3) 0.8668(2) 0.0538(12) Uani 1 1 d . . . . .
O9A O 1.1053(4) -0.2191(2) 0.7298(2) 0.0475(11) Uani 1 1 d . . . . .
O10A O 1.1455(4) 0.0383(3) 0.6560(2) 0.0505(11) Uani 1 1 d . . . . .
O11A O 0.7384(3) 0.1177(2) 0.6136(2) 0.0465(10) Uani 1 1 d . . . . .
O12A O 0.6882(4) -0.1374(3) 0.6898(2) 0.0549(12) Uani 1 1 d . . . . .
N1A N 0.5584(4) 0.0815(3) 0.7242(2) 0.0395(11) Uani 1 1 d . . . . .
N2A N 0.6589(4) 0.0768(3) 0.9733(2) 0.0397(11) Uani 1 1 d . . . . .
N3A N 0.8579(4) 0.0450(3) 0.9893(2) 0.0368(10) Uani 1 1 d . . . . .
N4A N 1.1744(4) -0.1132(3) 0.8106(2) 0.0363(10) Uani 1 1 d . . . . .
N5A N 1.1494(4) -0.0947(3) 0.6965(2) 0.0371(10) Uani 1 1 d . . . . .
N6A N 0.6860(4) -0.0038(3) 0.6546(2) 0.0402(11) Uani 1 1 d . . . . .
C1A C 0.5444(5) 0.0213(3) 0.7732(3) 0.0391(13) Uani 1 1 d . . . . .
C2A C 0.5761(4) 0.0442(3) 0.8175(3) 0.0377(12) Uani 1 1 d . . . . .
C3A C 0.5764(5) 0.0032(4) 0.8742(3) 0.0415(13) Uani 1 1 d . . . . .
H3A H 0.557093 -0.045971 0.890604 0.050 Uiso 1 1 calc R . . . .
C4A C 0.6085(5) 0.0433(4) 0.9042(3) 0.0409(13) Uani 1 1 d . . . . .
C5A C 0.6195(5) 0.0176(4) 0.9651(3) 0.0409(13) Uani 1 1 d . . . . .
C6A C 0.6690(5) 0.1391(4) 0.9242(3) 0.0420(13) Uani 1 1 d . . . . .
C7A C 0.6375(4) 0.1163(4) 0.8797(3) 0.0402(13) Uani 1 1 d . . . . .
C8A C 0.6358(5) 0.1563(4) 0.8234(3) 0.0429(14) Uani 1 1 d . . . . .
H8A H 0.655115 0.205463 0.806950 0.052 Uiso 1 1 calc R . . . .
C9A C 0.6037(4) 0.1181(3) 0.7935(3) 0.0382(12) Uani 1 1 d . . . . .
C10A C 0.5937(4) 0.1430(3) 0.7327(3) 0.0397(13) Uani 1 1 d . . . . .
C11A C 0.6829(5) 0.0699(4) 1.0279(3) 0.0423(13) Uani 1 1 d . . . . .
H11A H 0.677938 0.016196 1.051508 0.051 Uiso 1 1 calc R . . . .
C12A C 0.6147(5) 0.1221(5) 1.0584(3) 0.0549(17) Uani 1 1 d . . . . .
H12A H 0.548727 0.113134 1.060834 0.066 Uiso 1 1 calc R . . . .
H12B H 0.620353 0.175937 1.037018 0.066 Uiso 1 1 calc R . . . .
C13A C 0.6369(6) 0.1070(6) 1.1172(4) 0.064(2) Uani 1 1 d . . . . .
H13A H 0.595054 0.143502 1.134505 0.077 Uiso 1 1 calc R . . . .
H13B H 0.623592 0.055107 1.139932 0.077 Uiso 1 1 calc R . . . .
C14A C 0.7413(6) 0.1148(5) 1.1165(3) 0.0593(19) Uani 1 1 d . . . . .
H14A H 0.751869 0.168721 1.099496 0.071 Uiso 1 1 calc R . . . .
H14B H 0.754763 0.098538 1.154793 0.071 Uiso 1 1 calc R . . . .
C15A C 0.8096(5) 0.0656(4) 1.0835(3) 0.0467(15) Uani 1 1 d . . . . .
H15A H 0.875543 0.074174 1.081655 0.056 Uiso 1 1 calc R . . . .
H15B H 0.804176 0.011190 1.102856 0.056 Uiso 1 1 calc R . . . .
C16A C 0.7868(4) 0.0857(4) 1.0242(3) 0.0389(12) Uani 1 1 d . . . . .
H16A H 0.789110 0.141489 1.006534 0.047 Uiso 1 1 calc R . . . .
C17A C 0.9306(4) 0.0838(4) 0.9491(2) 0.0382(12) Uani 1 1 d . . . . .
C18A C 0.9833(4) 0.0246(3) 0.9232(2) 0.0319(11) Uani 1 1 d . . . . .
C19A C 1.0586(4) 0.0367(3) 0.8762(3) 0.0380(12) Uani 1 1 d . . . . .
H19A H 1.082943 0.083949 0.859010 0.046 Uiso 1 1 calc R . . . .
C20A C 1.0924(4) -0.0282(3) 0.8583(2) 0.0355(12) Uani 1 1 d . . . . .
C21A C 1.1691(4) -0.0366(3) 0.8106(2) 0.0367(12) Uani 1 1 d . . . . .
C22A C 1.1115(5) -0.1548(4) 0.8549(3) 0.0393(12) Uani 1 1 d . . . . .
C23A C 1.0571(4) -0.0989(3) 0.8848(2) 0.0361(12) Uani 1 1 d . . . . .
C24A C 0.9840(5) -0.1110(4) 0.9313(3) 0.0413(13) Uani 1 1 d . . . . .
H24A H 0.961224 -0.158654 0.949553 0.050 Uiso 1 1 calc R . . . .
C25A C 0.9485(4) -0.0443(4) 0.9477(2) 0.0387(12) Uani 1 1 d . . . . .
C26A C 0.8675(5) -0.0324(4) 0.9918(3) 0.0414(13) Uani 1 1 d . . . . .
C27A C 1.2459(4) -0.1518(4) 0.7745(2) 0.0375(12) Uani 1 1 d . . . . .
H27A H 1.229037 -0.203967 0.782031 0.045 Uiso 1 1 calc R . . . .
C28A C 1.3465(5) -0.1603(4) 0.7890(3) 0.0454(14) Uani 1 1 d . . . . .
H28A H 1.345978 -0.186161 0.828948 0.054 Uiso 1 1 calc R . . . .
H28B H 1.366709 -0.109482 0.780253 0.054 Uiso 1 1 calc R . . . .
C29A C 1.4171(5) -0.2079(5) 0.7549(3) 0.0555(17) Uani 1 1 d . . . . .
H29A H 1.481529 -0.213116 0.763802 0.067 Uiso 1 1 calc R . . . .
H29B H 1.398306 -0.259436 0.765050 0.067 Uiso 1 1 calc R . . . .
C30A C 1.4178(5) -0.1683(5) 0.6917(3) 0.0520(16) Uani 1 1 d . . . . .
H30A H 1.460267 -0.200284 0.670824 0.062 Uiso 1 1 calc R . . . .
H30B H 1.442394 -0.118768 0.681021 0.062 Uiso 1 1 calc R . . . .
C31A C 1.3168(5) -0.1555(4) 0.6769(3) 0.0450(14) Uani 1 1 d . . . . .
H31A H 1.318372 -0.127881 0.637173 0.054 Uiso 1 1 calc R . . . .
H31B H 1.294877 -0.205300 0.684073 0.054 Uiso 1 1 calc R . . . .
C32A C 1.2466(4) -0.1094(4) 0.7112(2) 0.0369(12) Uani 1 1 d . . . . .
H32A H 1.269685 -0.059145 0.702848 0.044 Uiso 1 1 calc R . . . .
C33A C 1.1070(5) -0.0208(4) 0.6708(3) 0.0403(13) Uani 1 1 d . . . . .
C34A C 1.0070(5) -0.0279(3) 0.6664(3) 0.0379(12) Uani 1 1 d . . . . .
C35A C 0.9343(5) 0.0296(3) 0.6462(3) 0.0394(13) Uani 1 1 d . . . . .
H35A H 0.943678 0.081467 0.630116 0.047 Uiso 1 1 calc R . . . .
C36A C 0.8469(5) 0.0034(3) 0.6519(3) 0.0385(12) Uani 1 1 d . . . . .
C37A C 0.7539(5) 0.0491(4) 0.6365(3) 0.0397(13) Uani 1 1 d . . . . .
C38A C 0.7293(4) -0.0800(4) 0.6757(3) 0.0389(12) Uani 1 1 d . . . . .
C39A C 0.8335(4) -0.0741(3) 0.6750(3) 0.0375(12) Uani 1 1 d . . . . .
C40A C 0.9054(5) -0.1325(3) 0.6942(3) 0.0399(13) Uani 1 1 d . . . . .
H40A H 0.895960 -0.184524 0.709392 0.048 Uiso 1 1 calc R . . . .
C41A C 0.9948(4) -0.1058(3) 0.6885(3) 0.0388(12) Uani 1 1 d . . . . .
C42A C 1.0858(5) -0.1500(4) 0.7081(3) 0.0390(13) Uani 1 1 d . . . . .
C43A C 0.5832(5) 0.0157(4) 0.6497(3) 0.0429(14) Uani 1 1 d . . . . .
H43A H 0.550770 -0.028944 0.674156 0.051 Uiso 1 1 calc R . . . .
C44A C 0.5660(6) 0.0288(4) 0.5895(3) 0.0522(16) Uani 1 1 d . . . . .
H44A H 0.596371 0.073229 0.564283 0.063 Uiso 1 1 calc R . . . .
H44B H 0.595353 -0.016271 0.577524 0.063 Uiso 1 1 calc R . . . .
C45A C 0.4587(6) 0.0426(5) 0.5861(3) 0.0601(19) Uani 1 1 d . . . . .
H45A H 0.450008 0.055090 0.547148 0.072 Uiso 1 1 calc R . . . .
H45B H 0.430294 -0.004615 0.607190 0.072 Uiso 1 1 calc R . . . .
C46A C 0.4070(6) 0.1077(5) 0.6091(3) 0.061(2) Uani 1 1 d . . . . .
H46A H 0.338104 0.110846 0.609934 0.073 Uiso 1 1 calc R . . . .
H46B H 0.427963 0.156461 0.584489 0.073 Uiso 1 1 calc R . . . .
C47A C 0.4273(5) 0.0948(5) 0.6689(3) 0.0522(17) Uani 1 1 d . . . . .
H47A H 0.396244 0.138720 0.681910 0.063 Uiso 1 1 calc R . . . .
H47B H 0.400870 0.048692 0.694489 0.063 Uiso 1 1 calc R . . . .
C48A C 0.5357(4) 0.0856(4) 0.6690(3) 0.0394(13) Uani 1 1 d . . . . .
H48A H 0.560719 0.131625 0.641221 0.047 Uiso 1 1 calc R . . . .
O1B O 0.3162(4) 0.2596(3) 0.5109(2) 0.0531(12) Uani 1 1 d . . . . .
O2B O 0.4098(4) 0.5004(3) 0.41535(18) 0.0500(11) Uani 1 1 d . . . . .
O3B O 0.4956(4) 0.5291(3) 0.62642(18) 0.0469(11) Uani 1 1 d . . . . .
O4B O 0.4128(4) 0.2862(3) 0.72403(18) 0.0479(11) Uani 1 1 d . . . . .
O5B O 0.3434(3) 0.5674(3) 0.7421(2) 0.0483(10) Uani 1 1 d . . . . .
O6B O 0.2372(4) 0.3289(3) 0.8172(2) 0.0518(11) Uani 1 1 d . . . . .
O7B O -0.1473(3) 0.4631(3) 0.7462(2) 0.0482(11) Uani 1 1 d . . . . .
O8B O -0.0475(4) 0.7044(3) 0.6733(2) 0.0482(11) Uani 1 1 d . . . . .
O9B O -0.1225(4) 0.6905(2) 0.5590(2) 0.0492(11) Uani 1 1 d . . . . .
O10B O -0.2000(4) 0.4417(3) 0.62305(18) 0.0462(10) Uani 1 1 d . . . . .
O11B O 0.1083(3) 0.3532(3) 0.4507(2) 0.0471(10) Uani 1 1 d . . . . .
O12B O 0.1954(3) 0.5995(3) 0.3863(2) 0.0491(11) Uani 1 1 d . . . . .
N1B N 0.3505(4) 0.3812(3) 0.45084(19) 0.0361(10) Uani 1 1 d . . . . .
N2B N 0.4568(4) 0.4112(3) 0.6890(2) 0.0363(10) Uani 1 1 d . . . . .
N3B N 0.3148(4) 0.4389(3) 0.7809(2) 0.0415(11) Uani 1 1 d . . . . .
N4B N -0.1185(4) 0.5913(3) 0.7027(2) 0.0379(10) Uani 1 1 d . . . . .
N5B N -0.1729(4) 0.5686(3) 0.6052(2) 0.0370(10) Uani 1 1 d . . . . .
N6B N 0.1747(4) 0.4696(3) 0.4106(2) 0.0379(10) Uani 1 1 d . . . . .
C1B C 0.3893(5) 0.4437(3) 0.4540(2) 0.0378(12) Uani 1 1 d . . . . .
C2B C 0.4004(4) 0.4247(3) 0.5147(2) 0.0355(12) Uani 1 1 d . . . . .
C3B C 0.4295(5) 0.4710(3) 0.5402(3) 0.0390(13) Uani 1 1 d . . . . .
H3B H 0.444320 0.521049 0.521122 0.047 Uiso 1 1 calc R . . . .
C4B C 0.4346(4) 0.4361(3) 0.5963(3) 0.0367(12) Uani 1 1 d . . . . .
C5B C 0.4664(5) 0.4686(3) 0.6361(2) 0.0382(12) Uani 1 1 d . . . . .
C6B C 0.4265(4) 0.3447(4) 0.6857(2) 0.0372(12) Uani 1 1 d . . . . .
C7B C 0.4112(4) 0.3623(3) 0.6263(2) 0.0367(12) Uani 1 1 d . . . . .
C8B C 0.3802(5) 0.3175(4) 0.5999(2) 0.0400(13) Uani 1 1 d . . . . .
H8B H 0.364010 0.267846 0.619020 0.048 Uiso 1 1 calc R . . . .
C9B C 0.3752(4) 0.3523(4) 0.5430(3) 0.0380(12) Uani 1 1 d . . . . .
C10B C 0.3440(5) 0.3220(4) 0.5021(3) 0.0390(12) Uani 1 1 d . . . . .
C11B C 0.4866(4) 0.4218(4) 0.7377(2) 0.0387(13) Uani 1 1 d . . . . .
H11B H 0.493475 0.476797 0.728852 0.046 Uiso 1 1 calc R . . . .
C12B C 0.5855(5) 0.3743(5) 0.7488(3) 0.0497(15) Uani 1 1 d . . . . .
H12G H 0.580620 0.319510 0.757594 0.060 Uiso 1 1 calc R . . . .
H12H H 0.632904 0.388941 0.715289 0.060 Uiso 1 1 calc R . . . .
C13B C 0.6178(5) 0.3884(6) 0.7971(3) 0.061(2) Uani 1 1 d . . . . .
H13G H 0.630631 0.441844 0.786258 0.073 Uiso 1 1 calc R . . . .
H13H H 0.677443 0.355176 0.805291 0.073 Uiso 1 1 calc R . . . .
C14B C 0.5426(6) 0.3728(6) 0.8500(3) 0.061(2) Uani 1 1 d . . . . .
H14G H 0.535341 0.317997 0.863647 0.074 Uiso 1 1 calc R . . . .
H14H H 0.564271 0.386111 0.879080 0.074 Uiso 1 1 calc R . . . .
C15B C 0.4441(6) 0.4206(5) 0.8380(3) 0.0531(17) Uani 1 1 d . . . . .
H15G H 0.449916 0.475571 0.826434 0.064 Uiso 1 1 calc R . . . .
H15H H 0.396668 0.408813 0.871845 0.064 Uiso 1 1 calc R . . . .
C16B C 0.4122(5) 0.4000(4) 0.7913(3) 0.0427(13) Uani 1 1 d . . . . .
H16B H 0.410780 0.343793 0.803062 0.051 Uiso 1 1 calc R . . . .
C17B C 0.2368(5) 0.3975(4) 0.7928(3) 0.0422(13) Uani 1 1 d . . . . .
C18B C 0.1549(5) 0.4544(4) 0.7714(3) 0.0402(13) Uani 1 1 d . . . . .
C19B C 0.0618(5) 0.4428(4) 0.7706(3) 0.0411(13) Uani 1 1 d . . . . .
H19B H 0.039933 0.394441 0.786588 0.049 Uiso 1 1 calc R . . . .
C20B C 0.0043(4) 0.5075(4) 0.7446(2) 0.0365(12) Uani 1 1 d . . . . .
C21B C -0.0964(4) 0.5140(4) 0.7326(3) 0.0388(12) Uani 1 1 d . . . . .
C22B C -0.0440(5) 0.6352(3) 0.6961(3) 0.0393(13) Uani 1 1 d . . . . .
C23B C 0.0361(4) 0.5812(3) 0.7215(2) 0.0357(12) Uani 1 1 d . . . . .
C24B C 0.1268(5) 0.5928(4) 0.7233(3) 0.0407(13) Uani 1 1 d . . . . .
H24B H 0.147367 0.641749 0.708840 0.049 Uiso 1 1 calc R . . . .
C25B C 0.1866(4) 0.5275(4) 0.7478(2) 0.0384(12) Uani 1 1 d . . . . .
C26B C 0.2901(4) 0.5182(4) 0.7553(3) 0.0393(13) Uani 1 1 d . . . . .
C27B C -0.2111(5) 0.6278(4) 0.6840(3) 0.0418(13) Uani 1 1 d . . . . .
H27B H -0.203171 0.680726 0.659718 0.050 Uiso 1 1 calc R . . . .
C28B C -0.2880(5) 0.6327(5) 0.7348(3) 0.0531(17) Uani 1 1 d . . . . .
H28G H -0.297738 0.580727 0.759150 0.064 Uiso 1 1 calc R . . . .
H28H H -0.266083 0.659642 0.756203 0.064 Uiso 1 1 calc R . . . .
C29B C -0.3821(5) 0.6749(5) 0.7161(4) 0.0569(19) Uani 1 1 d . . . . .
H29G H -0.373928 0.728635 0.695768 0.068 Uiso 1 1 calc R . . . .
H29H H -0.430584 0.674107 0.749042 0.068 Uiso 1 1 calc R . . . .
C30B C -0.4177(5) 0.6394(5) 0.6787(4) 0.0537(17) Uani 1 1 d . . . . .
H30G H -0.474574 0.671657 0.664608 0.064 Uiso 1 1 calc R . . . .
H30H H -0.435667 0.588489 0.700522 0.064 Uiso 1 1 calc R . . . .
C31B C -0.3387(5) 0.6322(4) 0.6286(3) 0.0453(14) Uani 1 1 d . . . . .
H31G H -0.361138 0.606693 0.606437 0.054 Uiso 1 1 calc R . . . .
H31H H -0.325063 0.683485 0.604633 0.054 Uiso 1 1 calc R . . . .
C32B C -0.2465(4) 0.5851(4) 0.6506(3) 0.0379(12) Uani 1 1 d . . . . .
H32B H -0.263841 0.535313 0.676796 0.045 Uiso 1 1 calc R . . . .
C33B C -0.1564(5) 0.4969(3) 0.5963(2) 0.0368(12) Uani 1 1 d . . . . .
C34B C -0.0782(5) 0.5019(3) 0.5466(3) 0.0370(12) Uani 1 1 d . . . . .
C35B C -0.0322(4) 0.4448(3) 0.5227(2) 0.0371(12) Uani 1 1 d . . . . .
C37B C 0.1088(5) 0.4212(4) 0.4465(2) 0.0384(12) Uani 1 1 d . . . . .
C38B C 0.1511(5) 0.5453(4) 0.4146(3) 0.0410(13) Uani 1 1 d . . . . .
C39B C 0.0658(4) 0.5433(3) 0.4592(3) 0.0375(12) Uani 1 1 d . . . . .
C40B C 0.0171(5) 0.6026(4) 0.4822(3) 0.0429(14) Uani 1 1 d . . . . .
H40B H 0.031571 0.653406 0.468260 0.052 Uiso 1 1 calc R . . . .
C41B C -0.0544(4) 0.5781(3) 0.5273(2) 0.0351(11) Uani 1 1 d . . . . .
C42B C -0.1176(4) 0.6225(3) 0.5635(3) 0.0368(12) Uani 1 1 d . . . . .
C43B C 0.2581(4) 0.4468(4) 0.3717(2) 0.0386(12) Uani 1 1 d . . . . .
H43B H 0.298154 0.489251 0.356824 0.046 Uiso 1 1 calc R . . . .
C44B C 0.2236(5) 0.4355(5) 0.3219(3) 0.0500(16) Uani 1 1 d . . . . .
H44G H 0.181471 0.395185 0.335562 0.060 Uiso 1 1 calc R . . . .
H44H H 0.187133 0.483239 0.302372 0.060 Uiso 1 1 calc R . . . .
C45B C 0.3094(6) 0.4131(5) 0.2811(3) 0.0598(19) Uani 1 1 d . . . . .
H45G H 0.286105 0.403169 0.251155 0.072 Uiso 1 1 calc R . . . .
H45H H 0.347476 0.456057 0.264315 0.072 Uiso 1 1 calc R . . . .
C46B C 0.3728(6) 0.3418(5) 0.3103(3) 0.0546(17) Uani 1 1 d . . . . .
H46G H 0.427991 0.330609 0.283485 0.066 Uiso 1 1 calc R . . . .
H46H H 0.336689 0.297587 0.324152 0.066 Uiso 1 1 calc R . . . .
C47B C 0.4077(5) 0.3541(4) 0.3591(3) 0.0474(15) Uani 1 1 d . . . . .
H47G H 0.447650 0.395916 0.345092 0.057 Uiso 1 1 calc R . . . .
H47H H 0.446419 0.307290 0.378069 0.057 Uiso 1 1 calc R . . . .
C48B C 0.3204(4) 0.3741(4) 0.4009(2) 0.0370(12) Uani 1 1 d . . . . .
H48B H 0.281232 0.331135 0.413597 0.044 Uiso 1 1 calc R . . . .
O1C O 0.3943(4) 0.9044(3) 0.4146(2) 0.0558(12) Uani 1 1 d . . . . .
O2C O 0.2687(4) 1.1578(3) 0.3460(2) 0.0547(12) Uani 1 1 d . . . . .
O3C O -0.1253(4) 1.0608(3) 0.3816(2) 0.0516(11) Uani 1 1 d . . . . .
O4C O 0.0056(4) 0.8063(3) 0.4310(2) 0.0482(11) Uani 1 1 d . . . . .
O5C O -0.1965(4) 0.9750(3) 0.2851(2) 0.0568(12) Uani 1 1 d . . . . .
O6C O -0.0435(4) 0.7286(3) 0.34910(19) 0.0503(11) Uani 1 1 d . . . . .
O7C O 0.2161(4) 0.7714(3) 0.1290(2) 0.0546(12) Uani 1 1 d . . . . .
O8C O 0.0577(4) 1.0140(3) 0.0599(2) 0.0624(14) Uani 1 1 d . . . . .
O9C O 0.2866(5) 1.0553(3) 0.0423(2) 0.0736(17) Uani 1 1 d . . . . .
O10C O 0.4340(5) 0.8184(4) 0.1320(3) 0.0731(17) Uani 1 1 d . . . . .
O11C O 0.5517(4) 0.9533(3) 0.2901(2) 0.0614(14) Uani 1 1 d . . . . .
O12C O 0.3820(5) 1.1872(3) 0.2103(3) 0.0689(16) Uani 1 1 d . . . . .
N1C N 0.3559(4) 1.0357(3) 0.3737(2) 0.0414(11) Uani 1 1 d . . . . .
N2C N -0.0825(4) 0.9281(3) 0.4045(2) 0.0425(11) Uani 1 1 d . . . . .
N3C N -0.1303(4) 0.8508(3) 0.3325(2) 0.0402(11) Uani 1 1 d . . . . .
N4C N 0.1588(4) 0.8982(3) 0.0825(2) 0.0449(12) Uani 1 1 d . . . . .
N5C N 0.3532(4) 0.9277(4) 0.0779(2) 0.0496(13) Uani 1 1 d . . . . .
N6C N 0.4667(4) 1.0765(3) 0.2628(2) 0.0416(11) Uani 1 1 d . . . . .
C1C C 0.2734(5) 1.0874(4) 0.3642(3) 0.0442(14) Uani 1 1 d . . . . .
C2C C 0.1928(5) 1.0393(4) 0.3785(3) 0.0415(13) Uani 1 1 d . . . . .
C3C C 0.0965(5) 1.0624(4) 0.3746(3) 0.0441(14) Uani 1 1 d . . . . .
H3C H 0.070995 1.114353 0.363253 0.053 Uiso 1 1 calc R . . . .
C4C C 0.0399(5) 1.0025(4) 0.3889(3) 0.0413(13) Uani 1 1 d . . . . .
C5C C -0.0650(5) 1.0045(4) 0.3898(3) 0.0426(14) Uani 1 1 d . . . . .
C6C C 0.0008(5) 0.8758(4) 0.4162(3) 0.0409(13) Uani 1 1 d . . . . .
C7C C 0.0800(5) 0.9235(3) 0.4065(2) 0.0395(13) Uani 1 1 d . . . . .
C8C C 0.1759(5) 0.9016(4) 0.4122(3) 0.0444(14) Uani 1 1 d . . . . .
H8C H 0.201738 0.849851 0.424978 0.053 Uiso 1 1 calc R . . . .
C9C C 0.2311(5) 0.9616(4) 0.3979(3) 0.0415(13) Uani 1 1 d . . . . .
C10C C 0.3361(5) 0.9594(4) 0.3971(3) 0.0427(13) Uani 1 1 d . . . . .
C11C C -0.1820(5) 0.9099(4) 0.4114(3) 0.0435(14) Uani 1 1 d . . . . .
H11C H -0.219519 0.956079 0.389733 0.052 Uiso 1 1 calc R . . . .
C12C C -0.2296(5) 0.8915(5) 0.4721(3) 0.0521(16) Uani 1 1 d . . . . .
H12C H -0.225598 0.933216 0.486756 0.063 Uiso 1 1 calc R . . . .
H12D H -0.196160 0.844214 0.494314 0.063 Uiso 1 1 calc R . . . .
C13C C -0.3343(6) 0.8816(5) 0.4769(4) 0.062(2) Uani 1 1 d . . . . .
H13C H -0.368825 0.930453 0.457512 0.075 Uiso 1 1 calc R . . . .
H13D H -0.363192 0.867427 0.516194 0.075 Uiso 1 1 calc R . . . .
C14C C -0.3445(6) 0.8187(5) 0.4513(4) 0.0604(19) Uani 1 1 d . . . . .
H14C H -0.319309 0.768342 0.474444 0.072 Uiso 1 1 calc R . . . .
H14D H -0.412264 0.817830 0.451203 0.072 Uiso 1 1 calc R . . . .
C15C C -0.2902(5) 0.8335(5) 0.3911(3) 0.0533(17) Uani 1 1 d . . . . .
H15C H -0.292960 0.790661 0.377387 0.064 Uiso 1 1 calc R . . . .
H15D H -0.320856 0.880392 0.366787 0.064 Uiso 1 1 calc R . . . .
C16C C -0.1872(5) 0.8421(4) 0.3892(3) 0.0436(14) Uani 1 1 d . . . . .
H16C H -0.158847 0.794489 0.414868 0.052 Uiso 1 1 calc R . . . .
C17C C -0.0631(5) 0.7932(4) 0.3191(2) 0.0397(13) Uani 1 1 d . . . . .
C18C C -0.0203(4) 0.8280(4) 0.2580(2) 0.0342(12) Uani 1 1 d . . . . .
C19C C 0.0556(5) 0.7946(4) 0.2260(3) 0.0434(14) Uani 1 1 d . . . . .
H19C H 0.086079 0.744476 0.239647 0.052 Uiso 1 1 calc R . . . .
C20C C 0.0818(5) 0.8427(4) 0.1720(3) 0.0411(13) Uani 1 1 d . . . . .
C21C C 0.1597(5) 0.8290(4) 0.1277(3) 0.0428(14) Uani 1 1 d . U . . .
C22C C 0.0807(5) 0.9530(4) 0.0935(3) 0.0482(15) Uani 1 1 d . . . . .
C23C C 0.0336(5) 0.9180(4) 0.1522(3) 0.0460(15) Uani 1 1 d . . . . .
C24C C -0.0422(5) 0.9492(4) 0.1853(3) 0.0464(14) Uani 1 1 d . . . . .
H24C H -0.073786 0.999028 0.172039 0.056 Uiso 1 1 calc R . . . .
C25C C -0.0676(5) 0.9014(4) 0.2392(3) 0.0428(13) Uani 1 1 d . . . . .
C26C C -0.1409(5) 0.9189(4) 0.2858(3) 0.0454(14) Uani 1 1 d . . . . .
C27C C 0.2239(5) 0.9141(4) 0.0293(3) 0.0458(15) Uani 1 1 d . . . . .
H27C H 0.213692 0.969874 0.009855 0.055 Uiso 1 1 calc R . . . .
C28C C 0.2038(5) 0.8707(4) -0.0085(3) 0.0459(15) Uani 1 1 d . . . . .
H28C H 0.137734 0.886267 -0.015677 0.055 Uiso 1 1 calc R . . . .
H28D H 0.211112 0.815410 0.010785 0.055 Uiso 1 1 calc R . . . .
C29C C 0.2724(5) 0.8873(5) -0.0643(3) 0.0520(16) Uani 1 1 d . . . . .
H29C H 0.260893 0.856223 -0.086200 0.062 Uiso 1 1 calc R . . . .
H29D H 0.259698 0.941523 -0.085613 0.062 Uiso 1 1 calc R . . . .
C30C C 0.3777(5) 0.8689(5) -0.0549(3) 0.0553(17) Uani 1 1 d . . . . .
H30C H 0.392664 0.813542 -0.037730 0.066 Uiso 1 1 calc R . . . .
H30D H 0.419498 0.883693 -0.090811 0.066 Uiso 1 1 calc R . . . .
C31C C 0.3961(5) 0.9119(5) -0.0173(3) 0.0550(18) Uani 1 1 d . . . . .
H31C H 0.386036 0.967261 -0.035801 0.066 Uiso 1 1 calc R . . . .
H31D H 0.462752 0.898155 -0.010870 0.066 Uiso 1 1 calc R . . . .
C32C C 0.3297(5) 0.8923(4) 0.0389(2) 0.0441(14) Uani 1 1 d . . . . .
H32C H 0.340030 0.835943 0.055807 0.053 Uiso 1 1 calc R . . . .
C33C C 0.4070(6) 0.8856(4) 0.1205(3) 0.0550(17) Uani 1 1 d . . . . .
C34C C 0.4203(6) 0.9427(4) 0.1480(3) 0.0502(16) Uani 1 1 d . . . . .
C35C C 0.4675(6) 0.9293(4) 0.1939(3) 0.0543(17) Uani 1 1 d . . . . .
H35C H 0.500482 0.881442 0.210695 0.065 Uiso 1 1 calc R . . . .
C36C C 0.4611(5) 0.9936(4) 0.2122(3) 0.0506(16) Uani 1 1 d . . . . .
C37C C 0.5009(5) 1.0015(4) 0.2598(3) 0.0486(15) Uani 1 1 d . . . . .
C38C C 0.4142(5) 1.1192(4) 0.2195(3) 0.0492(15) Uani 1 1 d . . . . .
C39C C 0.4095(6) 1.0656(4) 0.1873(3) 0.0511(16) Uani 1 1 d . . . . .
C40C C 0.3655(6) 1.0772(4) 0.1409(3) 0.0547(17) Uani 1 1 d . . . . .
H40C H 0.333699 1.125196 0.123098 0.066 Uiso 1 1 calc R . . . .
C41C C 0.3715(6) 1.0139(5) 0.1228(3) 0.0538(17) Uani 1 1 d . . . . .
C42C C 0.3322(6) 1.0050(5) 0.0747(3) 0.0534(17) Uani 1 1 d . . . . .
C43C C 0.4851(5) 1.1082(3) 0.3050(3) 0.0389(12) Uani 1 1 d . . . . .
H43C H 0.444980 1.158488 0.300431 0.047 Uiso 1 1 calc R . . . .
C44C C 0.5890(5) 1.1230(4) 0.2967(3) 0.0508(16) Uani 1 1 d . . . . .
H44C H 0.607204 1.155214 0.258446 0.061 Uiso 1 1 calc R . . . .
H44D H 0.630976 1.074120 0.302373 0.061 Uiso 1 1 calc R . . . .
C45C C 0.6011(6) 1.1634(5) 0.3382(4) 0.0603(19) Uani 1 1 d . . . . .
H45C H 0.668539 1.169890 0.333889 0.072 Uiso 1 1 calc R . . . .
H45D H 0.564218 1.214484 0.329717 0.072 Uiso 1 1 calc R . . . .
C46C C 0.5674(7) 1.1172(6) 0.3991(4) 0.065(2) Uani 1 1 d . . . . .
H46C H 0.609993 1.068918 0.409390 0.078 Uiso 1 1 calc R . . . .
H46D H 0.570782 1.146663 0.423977 0.078 Uiso 1 1 calc R . . . .
C47C C 0.4645(6) 1.0996(5) 0.4066(3) 0.0541(18) Uani 1 1 d . . . . .
H47C H 0.421009 1.147671 0.400365 0.065 Uiso 1 1 calc R . . . .
H47D H 0.446259 1.067590 0.444885 0.065 Uiso 1 1 calc R . . . .
C48C C 0.4544(5) 1.0570(4) 0.3651(3) 0.0449(14) Uani 1 1 d . . . . .
H48C H 0.499449 1.009025 0.371856 0.054 Uiso 1 1 calc R . . . .
O1W O 0.9189(6) -0.0374(4) 0.7948(3) 0.0856(19) Uani 1 1 d . . . . .
H1WA H 0.867585 -0.058931 0.807908 0.128 Uiso 1 1 d R . . . .
H1WB H 0.908395 0.006019 0.801478 0.128 Uiso 1 1 d R . . . .
O2W O 0.0830(6) 0.5184(5) 0.6158(3) 0.0842(19) Uani 1 1 d . . . . .
H2WA H 0.118369 0.477708 0.611241 0.126 Uiso 1 1 d R . . . .
H2WB H 0.118909 0.554378 0.605061 0.126 Uiso 1 1 d R . . . .
O3W O 0.2191(11) 1.0372(12) 0.2516(7) 0.105(8) Uani 0.49(3) 1 d . U P A 1
H3WA H 0.249099 0.991526 0.259135 0.157 Uiso 0.49(3) 1 d R . P A 1
H3WB H 0.162489 1.054056 0.243705 0.157 Uiso 0.49(3) 1 d R . P A 1
O4W O 0.8213(11) 0.5032(10) 0.2057(8) 0.112(7) Uani 0.58(2) 1 d . U P B 1
H4WA H 0.859317 0.464929 0.198815 0.168 Uiso 0.58(2) 1 d R . P B 1
H4WB H 0.784687 0.504809 0.176655 0.168 Uiso 0.58(2) 1 d R . P B 1
O13 O 0.7545(7) -0.1168(6) 0.8054(4) 0.109(3) Uani 1 1 d . U . . .
N7 N 0.6927(10) -0.1899(8) 0.8909(6) 0.138(5) Uani 1 1 d D U . . .
C61 C 0.6282(11) -0.2444(8) 0.9267(6) 0.118(5) Uani 1 1 d D U . . .
H61A H 0.577156 -0.221079 0.949958 0.142 Uiso 1 1 calc R . . . .
H61B H 0.662074 -0.290221 0.950239 0.142 Uiso 1 1 calc R . . . .
C62 C 0.5898(15) -0.2619(12) 0.8785(6) 0.155(7) Uani 1 1 d D U . . .
H62A H 0.611922 -0.315087 0.878602 0.186 Uiso 1 1 calc R . . . .
H62B H 0.519823 -0.254652 0.884291 0.186 Uiso 1 1 calc R . . . .
C63 C 0.6281(9) -0.2072(6) 0.8241(5) 0.090(3) Uani 1 1 d D U . . .
H63A H 0.576712 -0.168682 0.808517 0.108 Uiso 1 1 calc R . . . .
H63B H 0.657831 -0.234851 0.797061 0.108 Uiso 1 1 calc R . . . .
C64 C 0.7035(11) -0.1685(8) 0.8379(6) 0.115(4) Uani 1 1 d D U . . .
C65 C 0.7570(12) -0.1703(10) 0.9215(9) 0.138(6) Uani 1 1 d D U . . .
H65A H 0.728348 -0.179317 0.960247 0.207 Uiso 1 1 calc GR . . . .
H65B H 0.766532 -0.116715 0.904996 0.207 Uiso 1 1 calc GR . . . .
H65C H 0.818021 -0.202210 0.919120 0.207 Uiso 1 1 calc GR . . . .
O13A O 0.8710(6) 0.1104(4) 0.8210(3) 0.0851(19) Uani 1 1 d . U . . .
N7A N 0.8734(6) 0.2387(4) 0.7721(3) 0.0710(19) Uani 1 1 d . U . . .
C61A C 0.8732(7) 0.2917(6) 0.7181(4) 0.074(2) Uani 1 1 d . U . . .
H61Q H 0.937234 0.306252 0.701578 0.089 Uiso 1 1 calc R . . . .
H61R H 0.828722 0.338105 0.718997 0.089 Uiso 1 1 calc R . . . .
C62A C 0.8389(9) 0.2450(7) 0.6844(7) 0.102(4) Uani 1 1 d . U . . .
H62Q H 0.875761 0.253282 0.646863 0.122 Uiso 1 1 calc R . . . .
H62R H 0.770742 0.259139 0.681620 0.122 Uiso 1 1 calc R . . . .
C63A C 0.8607(8) 0.1575(8) 0.7230(6) 0.090(3) Uani 1 1 d . U . . .
H63Q H 0.866965 0.112232 0.713007 0.108 Uiso 1 1 calc R . . . .
C64A C 0.8681(7) 0.1644(5) 0.7744(5) 0.078(3) Uani 1 1 d . U . . .
C65A C 0.8918(9) 0.2619(6) 0.8144(5) 0.084(3) Uani 1 1 d . U . . .
H65Y H 0.958250 0.245834 0.819121 0.125 Uiso 1 1 calc GR . . . .
H H 0.851239 0.238690 0.848801 0.125 Uiso 1 1 calc GR . . . .
HA H 0.878717 0.317327 0.805138 0.125 Uiso 1 1 calc GR . . . .
O13B O 0.1397(7) 0.3778(5) 0.5886(4) 0.105(3) Uani 1 1 d . U . . .
N7B N 0.1374(7) 0.2468(5) 0.6372(3) 0.085(2) Uani 1 1 d D U . . .
C61B C 0.1420(8) 0.1912(6) 0.6930(4) 0.086(3) Uani 1 1 d D U . . .
H61C H 0.188605 0.145950 0.691977 0.103 Uiso 1 1 calc R . . . .
H61D H 0.079516 0.175274 0.711865 0.103 Uiso 1 1 calc R . . . .
C62B C 0.1754(9) 0.2433(6) 0.7188(6) 0.103(4) Uani 1 1 d D U . . .
H62C H 0.243278 0.227213 0.721737 0.124 Uiso 1 1 calc R . . . .
H62D H 0.140389 0.235961 0.756652 0.124 Uiso 1 1 calc R . . . .
C63B C 0.1617(9) 0.3337(7) 0.6850(5) 0.104(4) Uani 1 1 d D U . . .
H63C H 0.107435 0.362364 0.702506 0.125 Uiso 1 1 calc R . . . .
H63D H 0.219767 0.357951 0.678408 0.125 Uiso 1 1 calc R . . . .
C64B C 0.1420(8) 0.3206(5) 0.6336(5) 0.083(3) Uani 1 1 d D U . . .
C65B C 0.1185(9) 0.2241(6) 0.5931(5) 0.087(3) Uani 1 1 d D U . . .
H65D H 0.164936 0.181071 0.588056 0.130 Uiso 1 1 calc GR . . . .
H65E H 0.122960 0.266664 0.559044 0.130 Uiso 1 1 calc GR . . . .
H65F H 0.054807 0.208906 0.602178 0.130 Uiso 1 1 calc GR . . . .
O13C O 0.2312(9) 0.6105(8) 0.5995(5) 0.154(5) Uani 1 1 d . U . . .
N7C N 0.3236(6) 0.6707(5) 0.5176(3) 0.074(2) Uani 1 1 d . . . . .
C61C C 0.3977(11) 0.7193(7) 0.4990(5) 0.095(4) Uani 1 1 d . . . . .
H61E H 0.376034 0.769350 0.473994 0.113 Uiso 1 1 calc R . . . .
H61F H 0.454432 0.695717 0.479443 0.113 Uiso 1 1 calc R . . . .
C62C C 0.4194(9) 0.7278(8) 0.5536(5) 0.090(3) Uani 1 1 d . . . . .
H62E H 0.484613 0.704561 0.559634 0.108 Uiso 1 1 calc R . . . .
H62F H 0.413080 0.782124 0.551343 0.108 Uiso 1 1 calc R . . . .
C63C C 0.3519(7) 0.6893(5) 0.5981(4) 0.067(2) Uani 1 1 d . . . . .
H63E H 0.309718 0.726074 0.615014 0.080 Uiso 1 1 calc R . . . .
H63F H 0.384884 0.650660 0.626918 0.080 Uiso 1 1 calc R . . . .
C64C C 0.2945(9) 0.6513(8) 0.5734(6) 0.096(4) Uani 1 1 d . . . . .
C65C C 0.2794(12) 0.6505(8) 0.4790(7) 0.123(6) Uani 1 1 d . . . . .
H65G H 0.231510 0.692122 0.464184 0.185 Uiso 1 1 calc GR . . . .
H65H H 0.249544 0.604199 0.498421 0.185 Uiso 1 1 calc GR . . . .
H65I H 0.327813 0.641693 0.448735 0.185 Uiso 1 1 calc GR . . . .
O13D O 0.3239(7) 0.8951(7) 0.3056(3) 0.108(3) Uani 1 1 d . . . . .
N7D N 0.3936(6) 0.7722(5) 0.3108(3) 0.0717(19) Uani 1 1 d . . . . .
C62D C 0.2935(12) 0.7237(13) 0.2687(6) 0.127(6) Uani 1 1 d . . . . .
C63D C 0.2465(13) 0.798(2) 0.2818(11) 0.204(14) Uani 1 1 d . . . . .
H63R H 0.192341 0.788314 0.312045 0.245 Uiso 1 1 calc R . . . .
H63S H 0.223620 0.836152 0.248854 0.245 Uiso 1 1 calc R . . . .
C64D C 0.3259(8) 0.8286(11) 0.2997(5) 0.097(4) Uani 1 1 d . . . . .
C65D C 0.4774(8) 0.7755(6) 0.3339(5) 0.077(3) Uani 1 1 d . . . . .
H65Z H 0.481085 0.734311 0.368566 0.116 Uiso 1 1 calc GR . . . .
HB H 0.471729 0.824491 0.340830 0.116 Uiso 1 1 calc GR . . . .
HC H 0.534688 0.769706 0.307548 0.116 Uiso 1 1 calc GR . . . .
O13E O 0.0161(8) 1.0547(8) 0.2589(4) 0.137(4) Uani 1 1 d . . . . .
N7E N 0.0027(9) 1.1417(8) 0.1774(5) 0.109(4) Uani 1 1 d . . . . .
C61E C -0.0618(13) 1.2021(10) 0.1489(7) 0.129(7) Uani 1 1 d . . . . .
H61G H -0.086945 1.186625 0.122005 0.155 Uiso 1 1 calc R . . . .
H61H H -0.030109 1.248106 0.129110 0.155 Uiso 1 1 calc R . . . .
C62E C -0.1385(12) 1.2165(7) 0.1928(8) 0.115(5) Uani 1 1 d . . . . .
H62G H -0.200716 1.217550 0.182517 0.137 Uiso 1 1 calc R . . . .
H62H H -0.135779 1.266422 0.197418 0.137 Uiso 1 1 calc R . . . .
C63E C -0.1269(8) 1.1557(8) 0.2448(5) 0.088(3) Uani 1 1 d . . . . .
H63G H -0.177092 1.122136 0.255017 0.106 Uiso 1 1 calc R . . . .
H63H H -0.129373 1.177406 0.275211 0.106 Uiso 1 1 calc R . . . .
C64E C -0.0269(9) 1.1108(7) 0.2328(6) 0.094(3) Uani 1 1 d . . . . .
C65E C 0.0908(12) 1.1095(13) 0.1540(10) 0.155(7) Uani 1 1 d . U . . .
H65J H 0.111500 1.143894 0.117571 0.232 Uiso 1 1 calc GR . . . .
H65K H 0.083488 1.060498 0.150382 0.232 Uiso 1 1 calc GR . . . .
H65L H 0.137983 1.101827 0.178024 0.232 Uiso 1 1 calc GR . . . .
O13F O 0.9831(10) 0.4151(9) 0.1636(6) 0.158(5) Uani 1 1 d . U . . .
N7F N 1.0290(11) 0.3258(8) 0.2445(7) 0.152(6) Uani 1 1 d D U . . .
C61F C 1.1062(13) 0.2635(9) 0.2636(7) 0.128(5) Uani 1 1 d D U . . .
H61I H 1.081889 0.213606 0.279114 0.154 Uiso 1 1 calc R . . . .
H61J H 1.134945 0.272955 0.291825 0.154 Uiso 1 1 calc R . . . .
C62F C 1.179(2) 0.266(2) 0.2103(10) 0.29(2) Uani 1 1 d D U . . .
H62I H 1.195870 0.215090 0.205643 0.347 Uiso 1 1 calc R . . . .
H62J H 1.237087 0.284886 0.212463 0.347 Uiso 1 1 calc R . . . .
C63F C 1.1314(14) 0.3215(12) 0.1612(10) 0.151(7) Uani 1 1 d D U . . .
H63I H 1.172587 0.360675 0.138403 0.181 Uiso 1 1 calc R . . . .
H63J H 1.118284 0.293541 0.137642 0.181 Uiso 1 1 calc R . . . .
C64F C 1.0376(11) 0.3586(10) 0.1884(7) 0.123(5) Uani 1 1 d D U . . .
C65F C 0.9376(14) 0.3461(12) 0.2778(11) 0.176(9) Uani 1 1 d D U . . .
H65M H 0.889294 0.317996 0.274852 0.264 Uiso 1 1 calc GR . . . .
H65N H 0.917769 0.400760 0.263902 0.264 Uiso 1 1 calc GR . . . .
H65O H 0.945891 0.332724 0.316496 0.264 Uiso 1 1 calc GR . . . .
O13G O 0.6851(7) 0.5733(5) 0.1247(4) 0.097(2) Uani 1 1 d . U . . .
N7G N 0.6343(8) 0.7017(6) 0.0947(5) 0.104(3) Uani 1 1 d . U . . .
C61G C 0.6597(14) 0.7722(11) 0.0997(9) 0.135(6) Uani 1 1 d . U . . .
H61K H 0.661476 0.813087 0.063996 0.162 Uiso 1 1 calc R . . . .
H61L H 0.613696 0.790286 0.127897 0.162 Uiso 1 1 calc R . . . .
C62G C 0.754(2) 0.7496(16) 0.1163(13) 0.192(10) Uani 1 1 d . U . . .
H62K H 0.803195 0.764447 0.083711 0.230 Uiso 1 1 calc R . . . .
H62L H 0.759899 0.775328 0.143052 0.230 Uiso 1 1 calc R . . . .
C63G C 0.7669(12) 0.6658(9) 0.1419(8) 0.118(5) Uani 1 1 d . U . . .
H63K H 0.754914 0.651881 0.182709 0.141 Uiso 1 1 calc R . . . .
H63L H 0.831231 0.643035 0.129852 0.141 Uiso 1 1 calc R . . . .
C64G C 0.6908(9) 0.6414(7) 0.1194(5) 0.087(3) Uani 1 1 d . U . . .
C65G C 0.5455(10) 0.6969(7) 0.0754(6) 0.097(3) Uani 1 1 d . U . . .
H65P H 0.490281 0.711655 0.100049 0.145 Uiso 1 1 calc GR . . . .
H65Q H 0.544541 0.644616 0.075730 0.145 Uiso 1 1 calc GR . . . .
H65R H 0.543912 0.731166 0.037826 0.145 Uiso 1 1 calc GR . . . .
O13H O 0.4333(8) 1.1978(10) -0.0632(7) 0.172(6) Uani 1 1 d . U . . .
N7H N 0.2682(12) 1.2231(10) -0.0497(7) 0.161(6) Uani 1 1 d D U . . .
C61H C 0.1914(9) 1.1918(8) -0.0639(6) 0.110(4) Uani 1 1 d D U . . .
H61M H 0.148772 1.234147 -0.084529 0.133 Uiso 1 1 calc R . . . .
H61N H 0.153406 1.163340 -0.029627 0.133 Uiso 1 1 calc R . . . .
C62H C 0.2352(13) 1.1387(13) -0.0992(9) 0.168(8) Uani 1 1 d D U . . .
H62M H 0.229577 1.084681 -0.078542 0.202 Uiso 1 1 calc R . . . .
H62N H 0.208211 1.152867 -0.133749 0.202 Uiso 1 1 calc R . . . .
C63H C 0.3367(13) 1.1568(9) -0.1095(7) 0.148(6) Uani 1 1 d D U . . .
H63M H 0.350404 1.190885 -0.147583 0.178 Uiso 1 1 calc R . . . .
H63N H 0.380326 1.109064 -0.106617 0.178 Uiso 1 1 calc R . . . .
C64H C 0.3564(12) 1.1950(10) -0.0688(7) 0.126(5) Uani 1 1 d D U . . .
C65H C 0.2675(19) 1.2540(15) -0.0048(10) 0.191(10) Uani 1 1 d D U . . .
H65S H 0.253407 1.309498 -0.017732 0.286 Uiso 1 1 calc GR . . . .
H65T H 0.329544 1.240184 0.007362 0.286 Uiso 1 1 calc GR . . . .
H65U H 0.219003 1.233181 0.026059 0.286 Uiso 1 1 calc GR . . . .
O13I O 0.5738(6) 0.2436(8) 0.4948(5) 0.127(4) Uani 1 1 d . U . . .
N7I N 0.7352(7) 0.2318(7) 0.4867(5) 0.111(3) Uani 1 1 d D U . . .
C61I C 0.8103(6) 0.2563(5) 0.5026(4) 0.069(2) Uani 1 1 d D U . . .
H61O H 0.856622 0.277878 0.469929 0.082 Uiso 1 1 calc R . . . .
H61P H 0.843506 0.213493 0.528856 0.082 Uiso 1 1 calc R . . . .
C62I C 0.7597(9) 0.3186(8) 0.5304(7) 0.125(5) Uani 1 1 d D U . . .
H62O H 0.787806 0.314192 0.563197 0.150 Uiso 1 1 calc R . . . .
H62P H 0.764331 0.370165 0.504213 0.150 Uiso 1 1 calc R . . . .
C63I C 0.6556(7) 0.3021(5) 0.5472(4) 0.080(3) Uani 1 1 d D U . . .
H63O H 0.611422 0.349838 0.540551 0.096 Uiso 1 1 calc R . . . .
H63P H 0.642787 0.272096 0.586530 0.096 Uiso 1 1 calc R . . . .
C64I C 0.6474(8) 0.2549(7) 0.5081(5) 0.097(3) Uani 1 1 d D U . . .
C65I C 0.7476(14) 0.1881(10) 0.4475(7) 0.133(6) Uani 1 1 d D U . . .
H65V H 0.815048 0.177851 0.434112 0.200 Uiso 1 1 calc GR . . . .
H65W H 0.714508 0.217391 0.416351 0.200 Uiso 1 1 calc GR . . . .
H65X H 0.721386 0.139927 0.465998 0.200 Uiso 1 1 calc GR . . . .
O4X O 0.802(3) 0.450(3) 0.154(2) 0.21(2) Uani 0.42(2) 1 d . U P B 2
H4XA H 0.763819 0.488553 0.137846 0.319 Uiso 0.42(2) 1 d R . P B 2
H4XB H 0.859689 0.436873 0.141466 0.319 Uiso 0.42(2) 1 d R . P B 2
O3X O 0.174(3) 0.972(3) 0.2333(19) 0.24(2) Uani 0.51(3) 1 d . U P A 2
H3XA H 0.219645 0.949865 0.252398 0.359 Uiso 0.51(3) 1 d R . P A 2
H3XB H 0.125425 0.999755 0.244759 0.359 Uiso 0.51(3) 1 d R . P A 2
C61D C 0.3828(10) 0.6984(8) 0.3005(6) 0.098(3) Uiso 1 1 d . . . . .

loop_
_atom_site_aniso_label
_atom_site_aniso_U_11
_atom_site_aniso_U_22
_atom_site_aniso_U_33
_atom_site_aniso_U_23
_atom_site_aniso_U_13
_atom_site_aniso_U_12
S1 0.178(4) 0.0689(15) 0.0665(15) -0.0178(12) 0.0137(18) 0.0261(19)
S2 0.120(2) 0.160(3) 0.0832(17) -0.0646(19) 0.0231(16) -0.090(2)
S3 0.0858(16) 0.129(2) 0.0594(12) -0.0438(13) 0.0157(11) -0.0604(16)
S4 0.135(3) 0.0814(16) 0.0720(15) -0.0136(13) -0.0380(16) 0.0183(17)
C49 0.141(9) 0.045(4) 0.094(7) -0.026(4) 0.022(7) -0.007(5)
C50 0.153(10) 0.084(7) 0.117(8) -0.053(6) 0.034(7) -0.050(7)
C51 0.111(7) 0.057(4) 0.049(4) -0.026(3) 0.020(4) -0.034(5)
C52 0.083(6) 0.055(4) 0.043(4) -0.016(3) -0.002(4) -0.022(4)
C53 0.145(9) 0.082(6) 0.089(6) -0.038(5) 0.016(6) -0.062(6)
C54 0.165(10) 0.057(5) 0.084(6) -0.018(5) 0.003(7) -0.024(6)
S5 0.0828(15) 0.0636(11) 0.0540(10) -0.0192(9) -0.0189(10) 0.0011(10)
S6 0.0543(10) 0.0812(12) 0.0474(9) -0.0250(9) 0.0004(7) -0.0287(9)
S7 0.0821(16) 0.138(2) 0.0736(13) -0.0632(15) 0.0204(12) -0.0673(17)
S8 0.132(2) 0.0509(10) 0.0640(12) -0.0193(9) 0.0120(14) -0.0003(12)
C55 0.145(11) 0.057(5) 0.062(5) -0.010(4) -0.024(6) -0.034(6)
C56 0.134(9) 0.068(5) 0.057(5) -0.021(4) -0.006(5) -0.057(6)
C57 0.056(4) 0.057(4) 0.046(3) -0.023(3) -0.012(3) -0.017(3)
C58 0.064(5) 0.063(4) 0.043(3) -0.026(3) 0.010(3) -0.022(4)
C59 0.147(9) 0.089(6) 0.107(7) -0.062(6) 0.039(7) -0.065(7)
C60 0.169(10) 0.054(5) 0.098(7) -0.037(5) 0.042(7) -0.038(6)
O1 0.043(3) 0.046(2) 0.061(3) -0.013(2) -0.009(2) -0.001(2)
O2 0.038(3) 0.057(3) 0.073(3) -0.014(3) -0.009(2) -0.001(2)
O3 0.052(3) 0.047(3) 0.073(3) -0.010(2) -0.011(3) -0.006(2)
O4 0.043(3) 0.055(3) 0.069(3) -0.017(2) -0.018(2) 0.001(2)
O5 0.073(4) 0.053(3) 0.052(3) -0.017(2) -0.015(3) -0.002(3)
O6 0.069(4) 0.063(3) 0.057(3) -0.027(2) -0.022(3) 0.005(3)
O7 0.106(5) 0.057(3) 0.081(4) -0.031(3) -0.057(4) 0.012(3)
O8 0.078(4) 0.055(3) 0.062(3) -0.013(2) -0.029(3) -0.001(3)
O9 0.066(3) 0.065(3) 0.036(2) 0.001(2) -0.008(2) -0.004(3)
O10 0.076(4) 0.057(3) 0.044(3) -0.013(2) -0.001(2) -0.004(3)
O11 0.059(3) 0.047(2) 0.050(3) -0.003(2) -0.004(2) -0.011(2)
O12 0.057(3) 0.062(3) 0.050(3) -0.004(2) -0.009(2) 0.008(3)
N1 0.031(3) 0.047(3) 0.040(3) -0.007(2) -0.003(2) -0.002(2)
N2 0.041(3) 0.048(3) 0.038(3) -0.013(2) -0.006(2) -0.007(2)
N3 0.050(3) 0.050(3) 0.041(3) -0.016(2) -0.009(2) -0.003(2)
N4 0.055(3) 0.048(3) 0.043(3) -0.012(2) -0.014(2) -0.012(3)
N5 0.051(3) 0.051(3) 0.032(2) -0.009(2) -0.008(2) -0.014(3)
N6 0.045(3) 0.052(3) 0.037(3) -0.007(2) -0.005(2) -0.013(2)
C1 0.040(4) 0.051(3) 0.043(3) -0.011(3) -0.006(3) -0.001(3)
C2 0.037(3) 0.042(3) 0.041(3) -0.006(2) -0.007(2) -0.002(3)
C3 0.046(4) 0.046(3) 0.053(4) -0.006(3) -0.008(3) -0.005(3)
C4 0.050(4) 0.046(3) 0.044(3) -0.009(3) -0.010(3) -0.005(3)
C5 0.042(3) 0.047(3) 0.050(3) -0.013(3) -0.009(3) -0.004(3)
C6 0.042(4) 0.048(3) 0.047(3) -0.015(3) -0.015(3) 0.002(3)
C7 0.039(3) 0.045(3) 0.043(3) -0.010(3) -0.009(3) -0.003(3)
C8 0.040(3) 0.051(3) 0.045(3) -0.014(3) -0.011(3) -0.002(3)
C9 0.041(3) 0.047(3) 0.035(3) -0.007(2) -0.008(2) -0.004(3)
C10 0.039(3) 0.052(4) 0.036(3) -0.012(3) -0.003(2) -0.001(3)
C11 0.038(3) 0.050(3) 0.047(3) -0.021(3) -0.001(3) -0.003(3)
C12 0.050(4) 0.079(5) 0.047(4) -0.032(4) -0.009(3) -0.003(4)
C13 0.047(4) 0.093(6) 0.076(5) -0.053(5) -0.011(4) -0.009(4)
C14 0.042(4) 0.070(5) 0.089(6) -0.040(4) -0.017(4) -0.004(4)
C15 0.045(4) 0.056(4) 0.058(4) -0.025(3) -0.001(3) -0.006(3)
C16 0.041(3) 0.053(3) 0.038(3) -0.018(3) -0.009(3) -0.001(3)
C17 0.054(4) 0.052(4) 0.043(3) -0.018(3) -0.011(3) -0.004(3)
C18 0.054(4) 0.057(4) 0.044(3) -0.015(3) -0.014(3) -0.007(3)
C19 0.069(5) 0.047(3) 0.050(4) -0.016(3) -0.023(3) 0.004(3)
C20 0.048(4) 0.054(4) 0.050(4) -0.017(3) -0.011(3) -0.007(3)
C21 0.070(5) 0.057(4) 0.046(4) -0.017(3) -0.020(3) -0.006(4)
C22 0.052(4) 0.053(4) 0.039(3) -0.013(3) -0.010(3) -0.009(3)
C23 0.057(4) 0.041(3) 0.044(3) -0.009(3) -0.014(3) -0.009(3)
C24 0.059(4) 0.049(3) 0.039(3) -0.013(3) -0.013(3) -0.005(3)
C25 0.049(4) 0.057(4) 0.040(3) -0.016(3) -0.006(3) -0.008(3)
C26 0.052(4) 0.049(3) 0.038(3) -0.012(3) -0.008(3) -0.004(3)
C27 0.051(4) 0.057(4) 0.033(3) -0.011(3) -0.011(3) -0.016(3)
C28 0.058(4) 0.065(4) 0.041(3) -0.014(3) -0.003(3) -0.027(4)
C29 0.059(4) 0.071(5) 0.037(3) -0.015(3) -0.004(3) -0.022(4)
C30 0.052(4) 0.067(4) 0.036(3) -0.018(3) -0.005(3) -0.010(3)
C31 0.062(4) 0.054(4) 0.035(3) -0.009(3) -0.005(3) -0.025(3)
C32 0.051(4) 0.053(4) 0.033(3) -0.009(3) -0.006(3) -0.015(3)
C33 0.059(4) 0.048(4) 0.038(3) -0.006(3) -0.012(3) -0.011(3)
C34 0.055(4) 0.045(3) 0.033(3) -0.008(2) -0.005(3) -0.010(3)
C35 0.052(4) 0.046(3) 0.037(3) -0.011(3) -0.005(3) -0.013(3)
C37 0.045(4) 0.050(3) 0.042(3) -0.005(3) -0.012(3) -0.010(3)
C38 0.045(4) 0.056(4) 0.044(3) -0.007(3) -0.010(3) -0.011(3)
C39 0.045(4) 0.053(3) 0.040(3) -0.010(3) -0.012(3) -0.009(3)
C40 0.053(4) 0.049(3) 0.037(3) -0.005(3) -0.012(3) -0.007(3)
C41 0.048(4) 0.058(4) 0.030(3) -0.010(3) -0.010(3) -0.012(3)
C42 0.044(4) 0.055(4) 0.036(3) -0.005(3) -0.006(3) -0.012(3)
C43 0.035(3) 0.052(3) 0.045(3) -0.006(3) -0.002(3) -0.010(3)
C44 0.036(3) 0.063(4) 0.060(4) -0.006(3) -0.009(3) -0.009(3)
C45 0.029(3) 0.078(6) 0.088(6) 0.007(5) 0.004(4) -0.010(4)
C46 0.041(4) 0.078(5) 0.067(5) 0.006(4) 0.015(4) -0.012(4)
C47 0.044(4) 0.066(4) 0.044(4) -0.005(3) 0.003(3) -0.001(3)
C48 0.037(3) 0.050(3) 0.040(3) -0.005(3) -0.001(3) -0.009(3)
O1A 0.053(3) 0.043(2) 0.042(2) -0.0020(19) -0.008(2) -0.014(2)
O2A 0.061(3) 0.047(2) 0.047(2) -0.004(2) -0.017(2) -0.020(2)
O3A 0.073(3) 0.054(3) 0.046(3) 0.000(2) -0.018(2) -0.026(3)
O4A 0.057(3) 0.048(2) 0.055(3) -0.017(2) -0.013(2) -0.014(2)
O5A 0.050(3) 0.048(3) 0.069(3) -0.018(2) 0.016(2) -0.016(2)
O6A 0.051(3) 0.036(2) 0.054(3) -0.0195(19) 0.001(2) -0.0058(19)
O7A 0.056(3) 0.046(2) 0.042(2) -0.0150(19) 0.004(2) -0.011(2)
O8A 0.058(3) 0.046(2) 0.060(3) -0.026(2) 0.006(2) -0.013(2)
O9A 0.049(3) 0.0295(19) 0.066(3) -0.0130(19) -0.020(2) 0.0001(18)
O10A 0.043(3) 0.047(2) 0.062(3) -0.012(2) -0.013(2) -0.011(2)
O11A 0.043(2) 0.035(2) 0.055(3) -0.0073(19) -0.010(2) 0.0023(18)
O12A 0.052(3) 0.044(2) 0.075(3) -0.014(2) -0.024(2) -0.012(2)
N1A 0.035(3) 0.040(2) 0.043(3) -0.005(2) -0.015(2) -0.006(2)
N2A 0.037(3) 0.042(3) 0.041(3) -0.013(2) -0.007(2) -0.006(2)
N3A 0.032(2) 0.041(2) 0.038(2) -0.015(2) 0.000(2) -0.005(2)
N4A 0.036(3) 0.044(3) 0.036(2) -0.023(2) -0.003(2) -0.002(2)
N5A 0.036(3) 0.037(2) 0.042(3) -0.016(2) -0.010(2) -0.003(2)
N6A 0.038(3) 0.040(3) 0.044(3) -0.011(2) -0.013(2) -0.005(2)
C1A 0.038(3) 0.038(3) 0.042(3) -0.008(2) -0.011(2) -0.009(2)
C2A 0.037(3) 0.037(3) 0.041(3) -0.009(2) -0.012(2) -0.007(2)
C3A 0.045(3) 0.037(3) 0.040(3) -0.006(2) -0.004(3) -0.015(3)
C4A 0.044(3) 0.040(3) 0.039(3) -0.006(2) -0.011(3) -0.007(3)
C5A 0.043(3) 0.040(3) 0.038(3) -0.006(2) -0.008(3) -0.011(3)
C6A 0.039(3) 0.041(3) 0.048(3) -0.014(3) -0.009(3) -0.006(3)
C7A 0.033(3) 0.039(3) 0.046(3) -0.008(2) -0.010(3) -0.003(2)
C8A 0.044(3) 0.037(3) 0.050(3) -0.010(3) -0.012(3) -0.008(3)
C9A 0.033(3) 0.040(3) 0.040(3) -0.006(2) -0.006(2) -0.008(2)
C10A 0.035(3) 0.037(3) 0.048(3) -0.013(3) -0.012(3) -0.002(2)
C11A 0.037(3) 0.054(3) 0.039(3) -0.019(3) -0.004(2) -0.005(3)
C12A 0.038(4) 0.064(4) 0.062(4) -0.031(4) 0.007(3) 0.002(3)
C13A 0.061(5) 0.078(5) 0.058(4) -0.038(4) 0.017(4) -0.015(4)
C14A 0.061(5) 0.080(5) 0.046(4) -0.029(4) -0.005(3) -0.016(4)
C15A 0.046(4) 0.060(4) 0.041(3) -0.018(3) -0.008(3) -0.014(3)
C16A 0.037(3) 0.040(3) 0.040(3) -0.018(2) 0.000(2) 0.000(2)
C17A 0.033(3) 0.042(3) 0.037(3) -0.012(2) -0.007(2) 0.002(2)
C18A 0.032(3) 0.035(3) 0.034(3) -0.017(2) -0.011(2) -0.001(2)
C19A 0.037(3) 0.039(3) 0.039(3) -0.016(2) -0.001(2) -0.008(2)
C20A 0.031(3) 0.040(3) 0.037(3) -0.015(2) -0.005(2) -0.005(2)
C21A 0.037(3) 0.042(3) 0.033(3) -0.014(2) -0.004(2) -0.007(2)
C22A 0.040(3) 0.040(3) 0.042(3) -0.019(2) -0.004(2) -0.007(2)
C23A 0.033(3) 0.043(3) 0.038(3) -0.022(2) -0.004(2) -0.003(2)
C24A 0.041(3) 0.045(3) 0.042(3) -0.020(3) -0.002(3) -0.010(3)
C25A 0.032(3) 0.051(3) 0.034(3) -0.015(2) -0.006(2) -0.001(2)
C26A 0.044(3) 0.038(3) 0.042(3) -0.015(3) 0.000(3) -0.006(3)
C27A 0.033(3) 0.047(3) 0.034(3) -0.019(2) -0.005(2) 0.004(2)
C28A 0.035(3) 0.062(4) 0.045(3) -0.025(3) -0.012(3) 0.004(3)
C29A 0.040(4) 0.076(5) 0.058(4) -0.026(4) -0.018(3) 0.000(3)
C30A 0.035(3) 0.069(4) 0.053(4) -0.026(3) -0.006(3) 0.004(3)
C31A 0.039(3) 0.061(4) 0.046(3) -0.032(3) -0.004(3) -0.004(3)
C32A 0.031(3) 0.042(3) 0.039(3) -0.016(2) -0.003(2) -0.003(2)
C33A 0.042(3) 0.041(3) 0.041(3) -0.016(2) -0.007(3) -0.005(3)
C34A 0.039(3) 0.037(3) 0.039(3) -0.016(2) -0.003(2) -0.002(2)
C35A 0.039(3) 0.032(3) 0.045(3) -0.009(2) -0.008(3) -0.003(2)
C36A 0.038(3) 0.037(3) 0.043(3) -0.015(2) -0.008(2) 0.000(2)
C37A 0.037(3) 0.041(3) 0.041(3) -0.012(2) -0.008(2) -0.004(2)
C38A 0.035(3) 0.039(3) 0.046(3) -0.017(2) -0.008(2) -0.006(2)
C39A 0.036(3) 0.037(3) 0.041(3) -0.012(2) -0.010(2) -0.006(2)
C40A 0.038(3) 0.037(3) 0.049(3) -0.016(3) -0.013(3) -0.002(2)
C41A 0.035(3) 0.037(3) 0.049(3) -0.018(2) -0.010(3) -0.001(2)
C42A 0.040(3) 0.041(3) 0.040(3) -0.015(2) -0.009(2) -0.007(3)
C43A 0.038(3) 0.043(3) 0.050(3) -0.011(3) -0.019(3) -0.003(3)
C44A 0.055(4) 0.052(4) 0.052(4) -0.020(3) -0.020(3) 0.007(3)
C45A 0.061(5) 0.066(4) 0.059(4) -0.014(4) -0.035(4) -0.005(4)
C46A 0.049(4) 0.076(5) 0.054(4) -0.007(4) -0.025(3) -0.001(4)
C47A 0.033(3) 0.067(4) 0.052(4) -0.010(3) -0.019(3) 0.004(3)
C48A 0.034(3) 0.045(3) 0.039(3) -0.006(2) -0.014(2) -0.006(2)
O1B 0.068(3) 0.050(3) 0.048(2) -0.009(2) -0.020(2) -0.023(2)
O2B 0.066(3) 0.048(2) 0.035(2) -0.0040(19) -0.009(2) -0.021(2)
O3B 0.062(3) 0.045(2) 0.038(2) -0.0135(18) -0.011(2) -0.013(2)
O4B 0.056(3) 0.051(2) 0.036(2) -0.0068(19) -0.010(2) -0.014(2)
O5B 0.040(2) 0.048(2) 0.059(3) -0.014(2) -0.013(2) -0.007(2)
O6B 0.043(3) 0.047(2) 0.055(3) -0.005(2) -0.007(2) -0.001(2)
O7B 0.040(2) 0.044(2) 0.059(3) -0.009(2) -0.011(2) -0.0090(19)
O8B 0.045(3) 0.039(2) 0.064(3) -0.015(2) -0.023(2) 0.0023(19)
O9B 0.055(3) 0.034(2) 0.059(3) -0.016(2) -0.003(2) -0.007(2)
O10B 0.056(3) 0.042(2) 0.040(2) -0.0131(18) 0.0025(19) -0.012(2)
O11B 0.047(3) 0.040(2) 0.053(3) -0.0180(19) 0.006(2) -0.0109(19)
O12B 0.044(3) 0.049(2) 0.051(3) -0.014(2) 0.007(2) -0.013(2)
N1B 0.042(3) 0.041(2) 0.028(2) -0.0114(19) -0.0062(19) -0.008(2)
N2B 0.035(3) 0.045(3) 0.029(2) -0.012(2) -0.0051(19) -0.004(2)
N3B 0.035(3) 0.052(3) 0.035(2) -0.008(2) -0.008(2) -0.003(2)
N4B 0.032(3) 0.038(2) 0.044(3) -0.016(2) -0.008(2) 0.002(2)
N5B 0.037(3) 0.038(2) 0.036(2) -0.015(2) -0.002(2) -0.005(2)
N6B 0.037(3) 0.039(2) 0.039(2) -0.014(2) -0.002(2) -0.007(2)
C1B 0.039(3) 0.040(3) 0.035(3) -0.009(2) -0.006(2) -0.009(2)
C2B 0.033(3) 0.043(3) 0.032(3) -0.016(2) -0.001(2) -0.005(2)
C3B 0.048(3) 0.035(3) 0.037(3) -0.010(2) -0.010(3) -0.009(2)
C4B 0.034(3) 0.039(3) 0.037(3) -0.010(2) -0.005(2) -0.006(2)
C5B 0.043(3) 0.039(3) 0.034(3) -0.011(2) -0.011(2) -0.002(2)
C6B 0.029(3) 0.045(3) 0.035(3) -0.008(2) -0.006(2) -0.002(2)
C7B 0.035(3) 0.039(3) 0.037(3) -0.012(2) -0.006(2) -0.005(2)
C8B 0.044(3) 0.042(3) 0.034(3) -0.007(2) -0.007(2) -0.011(3)
C9B 0.036(3) 0.043(3) 0.038(3) -0.013(2) -0.013(2) -0.003(2)
C10B 0.041(3) 0.039(3) 0.039(3) -0.013(2) -0.009(2) -0.007(2)
C11B 0.031(3) 0.055(3) 0.033(3) -0.019(3) -0.011(2) 0.002(3)
C12B 0.039(3) 0.065(4) 0.046(3) -0.017(3) -0.013(3) -0.002(3)
C13B 0.038(4) 0.099(6) 0.047(4) -0.019(4) -0.018(3) -0.006(4)
C14B 0.049(4) 0.092(6) 0.043(3) -0.014(4) -0.021(3) -0.004(4)
C15B 0.051(4) 0.077(5) 0.032(3) -0.015(3) -0.013(3) -0.006(4)
C16B 0.039(3) 0.051(3) 0.034(3) -0.008(3) -0.012(2) 0.000(3)
C17B 0.035(3) 0.048(3) 0.038(3) -0.007(3) -0.005(2) -0.003(3)
C18B 0.034(3) 0.047(3) 0.039(3) -0.014(3) -0.008(2) 0.002(3)
C19B 0.035(3) 0.045(3) 0.041(3) -0.009(3) -0.004(2) -0.009(3)
C20B 0.032(3) 0.046(3) 0.032(3) -0.015(2) -0.001(2) -0.004(2)
C21B 0.033(3) 0.047(3) 0.038(3) -0.018(3) -0.003(2) -0.001(3)
C22B 0.036(3) 0.039(3) 0.047(3) -0.018(3) -0.013(3) -0.001(2)
C23B 0.038(3) 0.040(3) 0.031(3) -0.016(2) -0.006(2) 0.002(2)
C24B 0.042(3) 0.042(3) 0.039(3) -0.013(2) -0.004(3) -0.008(3)
C25B 0.035(3) 0.043(3) 0.038(3) -0.013(2) -0.008(2) -0.001(2)
C26B 0.034(3) 0.046(3) 0.041(3) -0.017(3) -0.010(2) -0.002(3)
C27B 0.034(3) 0.047(3) 0.050(3) -0.025(3) -0.010(3) 0.005(3)
C28B 0.038(3) 0.070(4) 0.063(4) -0.040(4) -0.013(3) 0.007(3)
C29B 0.034(3) 0.074(5) 0.081(5) -0.051(4) -0.015(3) 0.006(3)
C30B 0.031(3) 0.068(4) 0.074(5) -0.038(4) -0.014(3) 0.000(3)
C31B 0.043(3) 0.048(3) 0.053(4) -0.021(3) -0.015(3) -0.004(3)
C32B 0.032(3) 0.042(3) 0.043(3) -0.018(2) -0.002(2) -0.005(2)
C33B 0.046(3) 0.032(3) 0.036(3) -0.012(2) -0.015(2) -0.003(2)
C34B 0.041(3) 0.033(3) 0.039(3) -0.011(2) -0.008(2) -0.005(2)
C35B 0.040(3) 0.031(3) 0.039(3) -0.007(2) -0.007(2) -0.007(2)
C37B 0.041(3) 0.042(3) 0.035(3) -0.016(2) -0.003(2) -0.005(2)
C38B 0.038(3) 0.039(3) 0.044(3) -0.010(2) -0.005(3) -0.006(3)
C39B 0.034(3) 0.036(3) 0.039(3) -0.007(2) -0.004(2) -0.006(2)
C40B 0.044(3) 0.040(3) 0.045(3) -0.010(3) -0.004(3) -0.014(3)
C41B 0.038(3) 0.034(3) 0.035(3) -0.012(2) -0.008(2) -0.005(2)
C42B 0.038(3) 0.036(3) 0.040(3) -0.015(2) -0.006(2) -0.006(2)
C43B 0.032(3) 0.048(3) 0.038(3) -0.018(2) -0.004(2) -0.001(2)
C44B 0.038(3) 0.067(4) 0.045(3) -0.017(3) -0.011(3) -0.002(3)
C45B 0.062(5) 0.088(6) 0.037(3) -0.030(4) -0.003(3) -0.014(4)
C46B 0.061(5) 0.067(4) 0.044(3) -0.031(3) 0.002(3) -0.013(4)
C47B 0.043(4) 0.057(4) 0.046(3) -0.023(3) -0.005(3) -0.004(3)
C48B 0.038(3) 0.047(3) 0.031(3) -0.017(2) -0.007(2) -0.007(2)
O1C 0.053(3) 0.050(3) 0.064(3) -0.011(2) -0.016(2) -0.007(2)
O2C 0.049(3) 0.043(2) 0.072(3) -0.018(2) -0.003(2) -0.012(2)
O3C 0.044(3) 0.050(3) 0.057(3) -0.014(2) -0.006(2) -0.003(2)
O4C 0.046(3) 0.038(2) 0.058(3) -0.008(2) -0.009(2) -0.0100(19)
O5C 0.051(3) 0.063(3) 0.043(2) -0.008(2) -0.001(2) 0.005(2)
O6C 0.053(3) 0.051(3) 0.042(2) -0.009(2) 0.001(2) -0.012(2)
O7C 0.056(3) 0.050(3) 0.049(3) -0.012(2) -0.004(2) 0.004(2)
O8C 0.063(3) 0.062(3) 0.040(2) 0.002(2) 0.003(2) 0.005(3)
O9C 0.108(5) 0.060(3) 0.056(3) -0.007(3) -0.044(3) -0.004(3)
O10C 0.092(5) 0.062(3) 0.082(4) -0.032(3) -0.048(4) 0.009(3)
O11C 0.062(3) 0.062(3) 0.073(3) -0.032(3) -0.033(3) 0.008(3)
O12C 0.094(5) 0.044(3) 0.068(3) -0.011(2) -0.029(3) 0.001(3)
N1C 0.037(3) 0.049(3) 0.043(3) -0.017(2) -0.010(2) -0.008(2)
N2C 0.038(3) 0.049(3) 0.037(3) -0.011(2) 0.000(2) -0.008(2)
N3C 0.036(3) 0.052(3) 0.032(2) -0.012(2) -0.001(2) -0.009(2)
N4C 0.048(3) 0.053(3) 0.028(2) -0.009(2) -0.003(2) -0.003(2)
N5C 0.051(3) 0.061(3) 0.039(3) -0.011(2) -0.013(2) -0.015(3)
N6C 0.047(3) 0.042(3) 0.037(2) -0.014(2) -0.009(2) -0.002(2)
C1C 0.048(4) 0.043(3) 0.044(3) -0.015(3) -0.005(3) -0.010(3)
C2C 0.039(3) 0.046(3) 0.042(3) -0.018(3) 0.000(3) -0.010(3)
C3C 0.042(3) 0.042(3) 0.048(3) -0.014(3) -0.003(3) -0.009(3)
C4C 0.038(3) 0.045(3) 0.040(3) -0.015(3) 0.001(2) -0.006(3)
C5C 0.047(4) 0.043(3) 0.037(3) -0.013(2) 0.001(3) -0.013(3)
C6C 0.039(3) 0.046(3) 0.037(3) -0.013(3) -0.001(2) -0.005(3)
C7C 0.043(3) 0.039(3) 0.034(3) -0.006(2) -0.005(2) -0.010(3)
C8C 0.043(3) 0.041(3) 0.044(3) -0.010(3) -0.002(3) -0.004(3)
C9C 0.042(3) 0.046(3) 0.036(3) -0.008(2) -0.006(2) -0.012(3)
C10C 0.034(3) 0.050(3) 0.044(3) -0.014(3) -0.004(3) -0.005(3)
C11C 0.032(3) 0.050(3) 0.048(3) -0.016(3) 0.001(3) -0.010(3)
C12C 0.045(4) 0.063(4) 0.049(4) -0.023(3) 0.007(3) -0.012(3)
C13C 0.050(4) 0.073(5) 0.065(5) -0.030(4) 0.017(4) -0.018(4)
C14C 0.040(4) 0.073(5) 0.062(4) -0.017(4) 0.012(3) -0.019(4)
C15C 0.042(4) 0.062(4) 0.055(4) -0.012(3) -0.005(3) -0.017(3)
C16C 0.040(3) 0.050(3) 0.035(3) -0.008(3) 0.003(2) -0.008(3)
C17C 0.042(3) 0.044(3) 0.030(3) -0.006(2) 0.001(2) -0.012(3)
C18C 0.027(3) 0.056(3) 0.025(2) -0.018(2) 0.001(2) -0.012(2)
C19C 0.040(3) 0.050(3) 0.039(3) -0.011(3) -0.006(3) -0.009(3)
C20C 0.039(3) 0.049(3) 0.035(3) -0.013(3) -0.005(2) -0.006(3)
C21C 0.044(3) 0.051(3) 0.037(3) -0.016(3) -0.006(3) -0.009(3)
C22C 0.040(3) 0.060(4) 0.040(3) -0.015(3) -0.002(3) 0.002(3)
C23C 0.041(3) 0.058(4) 0.034(3) -0.007(3) -0.007(3) -0.006(3)
C24C 0.047(4) 0.051(3) 0.036(3) -0.010(3) -0.006(3) 0.001(3)
C25C 0.040(3) 0.056(4) 0.032(3) -0.013(3) -0.004(2) -0.008(3)
C26C 0.034(3) 0.056(4) 0.044(3) -0.014(3) -0.006(3) -0.005(3)
C27C 0.042(3) 0.062(4) 0.031(3) -0.006(3) -0.008(3) -0.012(3)
C28C 0.039(3) 0.065(4) 0.037(3) -0.016(3) -0.008(3) -0.010(3)
C29C 0.044(4) 0.075(5) 0.043(3) -0.024(3) -0.007(3) -0.010(3)
C30C 0.045(4) 0.078(5) 0.045(4) -0.020(3) -0.002(3) -0.015(4)
C31C 0.044(4) 0.085(5) 0.041(3) -0.023(3) 0.003(3) -0.026(4)
C32C 0.041(3) 0.064(4) 0.030(3) -0.015(3) -0.005(2) -0.014(3)
C33C 0.062(5) 0.054(4) 0.052(4) -0.014(3) -0.021(3) -0.004(3)
C34C 0.057(4) 0.049(3) 0.047(3) -0.013(3) -0.017(3) -0.004(3)
C35C 0.058(4) 0.056(4) 0.059(4) -0.026(3) -0.025(3) 0.002(3)
C36C 0.050(4) 0.058(4) 0.049(4) -0.021(3) -0.011(3) -0.009(3)
C37C 0.044(4) 0.055(4) 0.053(4) -0.023(3) -0.009(3) -0.006(3)
C38C 0.052(4) 0.050(4) 0.042(3) -0.010(3) -0.006(3) -0.007(3)
C39C 0.061(4) 0.053(4) 0.040(3) -0.010(3) -0.008(3) -0.016(3)
C40C 0.067(5) 0.049(4) 0.048(4) -0.010(3) -0.014(3) -0.010(3)
C41C 0.061(4) 0.067(4) 0.039(3) -0.013(3) -0.015(3) -0.018(4)
C42C 0.062(4) 0.060(4) 0.039(3) -0.010(3) -0.012(3) -0.013(3)
C43C 0.039(3) 0.036(3) 0.046(3) -0.018(2) -0.008(3) -0.001(2)
C44C 0.042(4) 0.053(4) 0.057(4) -0.015(3) 0.000(3) -0.017(3)
C45C 0.048(4) 0.059(4) 0.082(5) -0.029(4) -0.007(4) -0.015(3)
C46C 0.069(5) 0.076(5) 0.066(5) -0.029(4) -0.020(4) -0.020(4)
C47C 0.061(4) 0.068(4) 0.044(3) -0.023(3) -0.009(3) -0.024(4)
C48C 0.041(3) 0.052(3) 0.050(3) -0.019(3) -0.011(3) -0.014(3)
O1W 0.094(5) 0.080(4) 0.085(4) -0.021(4) -0.025(4) -0.012(4)
O2W 0.091(5) 0.087(4) 0.085(4) -0.030(4) -0.027(4) -0.016(4)
O3W 0.060(9) 0.131(15) 0.086(11) -0.001(9) 0.001(7) 0.010(8)
O4W 0.081(10) 0.111(11) 0.137(13) -0.033(9) -0.026(9) 0.008(8)
O13 0.103(6) 0.150(8) 0.104(6) -0.051(5) -0.009(5) -0.073(6)
N7 0.147(10) 0.109(8) 0.137(9) -0.045(7) 0.013(8) 0.015(7)
C61 0.114(9) 0.094(7) 0.116(9) -0.003(7) -0.011(7) 0.006(7)
C62 0.136(11) 0.162(12) 0.174(13) -0.045(10) -0.014(10) -0.057(10)
C63 0.108(7) 0.068(5) 0.109(7) -0.024(5) -0.061(6) -0.005(5)
C64 0.116(9) 0.104(8) 0.116(9) -0.034(7) -0.025(8) 0.019(7)
C65 0.132(11) 0.141(11) 0.204(15) -0.116(11) -0.108(11) 0.039(9)
O13A 0.098(5) 0.063(4) 0.094(5) -0.018(3) -0.030(4) -0.007(3)
N7A 0.069(4) 0.063(4) 0.076(4) -0.017(3) -0.009(4) -0.005(3)
C61A 0.053(4) 0.074(5) 0.081(5) -0.006(4) -0.008(4) -0.007(4)
C62A 0.068(6) 0.076(6) 0.152(9) -0.038(6) 0.023(6) -0.021(5)
C63A 0.059(5) 0.103(7) 0.117(7) -0.044(6) -0.022(5) 0.000(5)
C64A 0.058(5) 0.056(4) 0.109(7) -0.021(4) -0.002(5) -0.002(4)
C65A 0.086(7) 0.069(5) 0.090(7) -0.016(5) -0.013(5) -0.010(5)
O13B 0.114(7) 0.082(5) 0.125(7) -0.025(5) -0.044(5) -0.008(4)
N7B 0.075(5) 0.091(5) 0.077(5) -0.013(4) -0.003(4) -0.011(4)
C61B 0.075(6) 0.089(6) 0.066(5) 0.003(5) 0.001(4) -0.001(5)
C62B 0.068(6) 0.083(6) 0.140(9) -0.027(6) 0.018(6) -0.015(5)
C63B 0.073(6) 0.142(9) 0.088(7) -0.041(6) -0.027(5) 0.038(6)
C64B 0.067(5) 0.050(4) 0.113(7) -0.022(5) 0.018(5) -0.002(4)
C65B 0.091(7) 0.071(6) 0.104(8) -0.030(5) -0.017(6) -0.016(5)
O13C 0.140(8) 0.221(12) 0.151(8) -0.117(9) 0.066(7) -0.131(9)
N7C 0.080(5) 0.082(5) 0.074(5) -0.040(4) -0.024(4) -0.001(4)
C61C 0.137(11) 0.071(6) 0.074(6) -0.002(5) -0.023(6) -0.041(7)
C62C 0.089(7) 0.109(8) 0.084(7) -0.027(6) -0.029(6) -0.031(6)
C63C 0.078(6) 0.058(4) 0.075(5) -0.033(4) -0.024(5) 0.002(4)
C64C 0.090(8) 0.105(8) 0.110(9) -0.073(7) 0.028(7) -0.026(7)
C65C 0.163(13) 0.093(8) 0.164(13) -0.082(9) -0.117(12) 0.041(8)
O13D 0.089(6) 0.146(8) 0.076(5) -0.047(5) -0.019(4) 0.050(6)
N7D 0.060(4) 0.083(5) 0.071(4) -0.018(4) -0.021(4) -0.001(4)
C62D 0.108(11) 0.197(17) 0.077(7) 0.000(9) -0.038(7) -0.072(12)
C63D 0.076(10) 0.39(4) 0.19(2) -0.14(3) -0.067(12) 0.037(17)
C64D 0.063(6) 0.166(13) 0.063(6) -0.044(7) -0.011(5) 0.005(7)
C65D 0.073(6) 0.087(6) 0.080(6) -0.027(5) -0.031(5) -0.005(5)
O13E 0.102(7) 0.181(11) 0.087(6) -0.002(6) -0.020(5) 0.023(7)
N7E 0.098(8) 0.134(9) 0.109(8) -0.059(7) 0.018(6) -0.045(7)
C61E 0.130(12) 0.146(13) 0.107(10) 0.027(9) -0.062(10) -0.078(11)
C62E 0.118(11) 0.069(7) 0.158(14) -0.008(8) -0.069(11) -0.009(7)
C63E 0.066(6) 0.111(8) 0.084(7) -0.018(6) -0.009(5) -0.026(6)
C64E 0.073(7) 0.091(7) 0.102(8) -0.010(6) -0.028(6) 0.007(6)
C65E 0.084(9) 0.207(16) 0.208(16) -0.145(14) 0.040(10) -0.019(10)
O13F 0.131(9) 0.189(12) 0.152(10) -0.069(9) -0.035(8) 0.039(9)
N7F 0.156(11) 0.133(9) 0.179(11) -0.060(8) 0.007(9) -0.057(8)
C61F 0.138(10) 0.107(8) 0.124(9) -0.014(7) -0.023(8) -0.009(8)
C62F 0.29(2) 0.28(2) 0.30(2) -0.075(14) -0.045(14) -0.057(14)
C63F 0.163(12) 0.140(11) 0.177(12) -0.075(10) -0.023(10) -0.036(9)
C64F 0.107(9) 0.129(10) 0.139(10) -0.025(8) -0.059(8) -0.009(8)
C65F 0.167(15) 0.152(13) 0.223(18) -0.104(13) 0.086(14) -0.097(12)
O13G 0.094(6) 0.096(6) 0.091(5) -0.026(4) -0.004(4) -0.002(4)
N7G 0.081(6) 0.095(6) 0.131(8) -0.016(6) -0.036(6) -0.007(5)
C61G 0.127(10) 0.130(10) 0.158(11) -0.039(9) -0.036(9) -0.030(8)
C62G 0.170(14) 0.186(15) 0.230(15) -0.052(11) -0.058(12) -0.038(11)
C63G 0.104(8) 0.105(8) 0.156(10) -0.031(7) -0.057(8) -0.014(7)
C64G 0.085(7) 0.082(6) 0.077(6) -0.004(5) -0.009(5) -0.011(5)
C65G 0.103(9) 0.079(6) 0.106(8) -0.016(6) -0.028(7) -0.014(6)
O13H 0.072(6) 0.240(14) 0.218(13) -0.080(11) -0.011(7) -0.045(8)
N7H 0.162(11) 0.162(11) 0.143(10) -0.005(8) -0.020(9) -0.060(9)
C61H 0.081(7) 0.102(7) 0.118(8) 0.021(7) -0.020(6) -0.030(6)
C62H 0.174(13) 0.178(13) 0.135(11) -0.025(10) -0.038(10) -0.006(11)
C63H 0.155(11) 0.098(8) 0.175(11) 0.031(8) -0.081(9) -0.044(8)
C64H 0.105(9) 0.124(9) 0.138(10) -0.014(8) -0.014(8) -0.041(8)
C65H 0.175(18) 0.187(18) 0.21(2) -0.034(16) -0.016(16) -0.075(15)
O13I 0.064(5) 0.205(11) 0.138(8) -0.089(8) 0.001(5) -0.033(6)
N7I 0.102(7) 0.114(7) 0.108(7) -0.014(6) -0.013(6) -0.030(6)
C61I 0.057(5) 0.071(5) 0.076(5) -0.024(4) -0.003(4) -0.007(4)
C62I 0.130(10) 0.100(8) 0.129(9) -0.008(7) -0.025(8) -0.017(7)
C63I 0.075(6) 0.059(5) 0.085(6) -0.004(4) 0.001(5) -0.001(4)
C64I 0.070(6) 0.092(7) 0.111(8) -0.011(6) -0.011(6) -0.010(5)
C65I 0.160(13) 0.149(12) 0.130(11) -0.086(10) 0.007(9) -0.067(11)
O4X 0.18(3) 0.22(3) 0.24(3) -0.06(2) -0.03(2) -0.05(2)
O3X 0.24(3) 0.22(3) 0.24(3) -0.04(2) -0.08(2) 0.00(2)

loop_
_atom_type_symbol
_atom_type_description
_atom_type_scat_dispersion_real
_atom_type_scat_dispersion_imag
_atom_type_scat_source
C C 0.0181 0.0091 'International Tables Vol C Tables 4.2.6.8 and 6.1.1.4'
H H 0.0000 0.0000 'International Tables Vol C Tables 4.2.6.8 and 6.1.1.4'
N N 0.0311 0.0180 'International Tables Vol C Tables 4.2.6.8 and 6.1.1.4'
O O 0.0492 0.0322 'International Tables Vol C Tables 4.2.6.8 and 6.1.1.4'
S S 0.3331 0.5567 'International Tables Vol C Tables 4.2.6.8 and 6.1.1.4'

loop_
_geom_angle_atom_site_label_1
_geom_angle_atom_site_label_2
_geom_angle_atom_site_label_3
_geom_angle
_geom_angle_site_symmetry_1
_geom_angle_site_symmetry_3
_geom_angle_publ_flag
C51 S1 C49 89.1(6) . . ?
C50 S2 C51 94.7(8) . . ?
C53 S3 C52 99.0(7) . . ?
C52 S4 C54 92.8(6) . . ?
S1 C49 H49 120.3 . . ?
C50 C49 S1 119.3(10) . . ?
C50 C49 H49 120.4 . . ?
S2 C50 H50 119.4 . . ?
C49 C50 S2 121.2(12) . . ?
C49 C50 H50 119.4 . . ?
S1 C51 S2 115.6(5) . . ?
C52 C51 S1 123.2(9) . . ?
C52 C51 S2 121.2(9) . . ?
S3 C52 S4 112.5(4) . . ?
C51 C52 S3 124.5(8) . . ?
C51 C52 S4 123.0(8) . . ?
S3 C53 H53 121.9 . . ?
C54 C53 S3 116.1(9) . . ?
C54 C53 H53 121.9 . . ?
S4 C54 H54 120.5 . . ?
C53 C54 S4 119.1(9) . . ?
C53 C54 H54 120.4 . . ?
C55 S5 C57 95.0(5) . . ?
C57 S6 C56 93.5(5) . . ?
C59 S7 C58 95.5(7) . . ?
C58 S8 C60 93.8(6) . . ?
S5 C55 H55 120.8 . . ?
C56 C55 S5 118.5(8) . . ?
C56 C55 H55 120.8 . . ?
S6 C56 H56 120.7 . . ?
C55 C56 S6 118.5(7) . . ?
C55 C56 H56 120.8 . . ?
S6 C57 S5 114.3(4) . . ?
C58 C57 S5 121.5(6) . . ?
C58 C57 S6 124.2(7) . . ?
S8 C58 S7 114.9(4) . . ?
C57 C58 S7 122.6(7) . . ?
C57 C58 S8 122.5(7) . . ?
S7 C59 H59 120.5 . . ?
C60 C59 S7 119.2(9) . . ?
C60 C59 H59 120.3 . . ?
S8 C60 H60 121.7 . . ?
C59 C60 S8 116.4(9) . . ?
C59 C60 H60 121.8 . . ?
C1 N1 C48 125.3(5) . . ?
C10 N1 C1 112.7(5) . . ?
C10 N1 C48 121.9(5) . . ?
C5 N2 C6 113.0(5) . . ?
C5 N2 C11 121.7(6) . . ?
C6 N2 C11 125.2(6) . . ?
C17 N3 C16 121.1(6) . . ?
C17 N3 C26 112.9(5) . . ?
C26 N3 C16 125.9(6) . . ?
C21 N4 C27 125.4(6) . . ?
C22 N4 C21 111.9(5) . . ?
C22 N4 C27 122.5(6) . . ?
C33 N5 C32 121.7(6) . . ?
C33 N5 C42 112.7(6) . . ?
C42 N5 C32 125.5(5) . . ?
C37 N6 C38 110.6(6) . . ?
C37 N6 C43 127.1(6) . . ?
C38 N6 C43 122.3(6) . . ?
O2 C1 N1 126.4(6) . . ?
O2 C1 C2 128.3(6) . . ?
N1 C1 C2 105.3(5) . . ?
C3 C2 C1 128.8(6) . . ?
C3 C2 C9 122.8(6) . . ?
C9 C2 C1 108.3(6) . . ?
C2 C3 H3 123.0 . . ?
C4 C3 C2 114.0(6) . . ?
C4 C3 H3 123.0 . . ?
C3 C4 C5 128.9(6) . . ?
C3 C4 C7 124.0(6) . . ?
C7 C4 C5 107.1(6) . . ?
O3 C5 N2 126.5(6) . . ?
O3 C5 C4 127.6(7) . . ?
N2 C5 C4 105.8(6) . . ?
O4 C6 N2 127.1(6) . . ?
O4 C6 C7 127.6(6) . . ?
N2 C6 C7 105.3(5) . . ?
C4 C7 C6 108.8(6) . . ?
C8 C7 C4 121.8(6) . . ?
C8 C7 C6 129.4(6) . . ?
C7 C8 H8 123.0 . . ?
C7 C8 C9 114.1(6) . . ?
C9 C8 H8 123.0 . . ?
C2 C9 C8 123.2(6) . . ?
C2 C9 C10 108.4(6) . . ?
C8 C9 C10 128.3(6) . . ?
O1 C10 N1 126.3(6) . . ?
O1 C10 C9 128.6(6) . . ?
N1 C10 C9 105.1(5) . . ?
N2 C11 H11 106.6 . . ?
N2 C11 C12 113.0(6) . . ?
N2 C11 C16 112.6(5) . . ?
C12 C11 H11 106.6 . . ?
C12 C11 C16 111.0(6) . . ?
C16 C11 H11 106.6 . . ?
C11 C12 H12E 109.5 . . ?
C11 C12 H12F 109.5 . . ?
C11 C12 C13 110.9(6) . . ?
H12E C12 H12F 108.1 . . ?
C13 C12 H12E 109.5 . . ?
C13 C12 H12F 109.5 . . ?
C12 C13 H13E 109.2 . . ?
C12 C13 H13F 109.2 . . ?
H13E C13 H13F 107.9 . . ?
C14 C13 C12 112.2(7) . . ?
C14 C13 H13E 109.2 . . ?
C14 C13 H13F 109.2 . . ?
C13 C14 H14E 109.4 . . ?
C13 C14 H14F 109.4 . . ?
C13 C14 C15 111.0(6) . . ?
H14E C14 H14F 108.0 . . ?
C15 C14 H14E 109.4 . . ?
C15 C14 H14F 109.5 . . ?
C14 C15 H15E 109.7 . . ?
C14 C15 H15F 109.7 . . ?
C14 C15 C16 109.9(6) . . ?
H15E C15 H15F 108.2 . . ?
C16 C15 H15E 109.7 . . ?
C16 C15 H15F 109.7 . . ?
N3 C16 C11 113.3(5) . . ?
N3 C16 C15 112.2(5) . . ?
N3 C16 H16 107.1 . . ?
C11 C16 C15 109.8(6) . . ?
C11 C16 H16 107.1 . . ?
C15 C16 H16 107.1 . . ?
O6 C17 N3 125.2(6) . . ?
O6 C17 C18 129.4(7) . . ?
N3 C17 C18 105.4(6) . . ?
C19 C18 C17 127.9(7) . . ?
C25 C18 C17 107.4(6) . . ?
C25 C18 C19 124.7(6) . . ?
C18 C19 H19 123.1 . . ?
C18 C19 C20 113.7(7) . . ?
C20 C19 H19 123.1 . . ?
C19 C20 C21 127.9(7) . . ?
C23 C20 C19 123.0(7) . . ?
C23 C20 C21 109.0(6) . . ?
O7 C21 N4 124.5(6) . . ?
O7 C21 C20 129.8(7) . . ?
N4 C21 C20 105.6(6) . . ?
O8 C22 N4 125.3(6) . . ?
O8 C22 C23 129.1(7) . . ?
N4 C22 C23 105.7(6) . . ?
C20 C23 C22 107.8(6) . . ?
C20 C23 C24 122.5(6) . . ?
C24 C23 C22 129.6(6) . . ?
C23 C24 H24 122.4 . . ?
C25 C24 C23 115.2(7) . . ?
C25 C24 H24 122.4 . . ?
C18 C25 C24 120.8(7) . . ?
C18 C25 C26 108.9(6) . . ?
C24 C25 C26 130.2(7) . . ?
O5 C26 N3 127.5(6) . . ?
O5 C26 C25 127.2(6) . . ?
N3 C26 C25 105.3(6) . . ?
N4 C27 H27 108.4 . . ?
N4 C27 C28 110.0(5) . . ?
N4 C27 C32 112.1(5) . . ?
C28 C27 H27 108.4 . . ?
C32 C27 H27 108.4 . . ?
C32 C27 C28 109.4(6) . . ?
C27 C28 H28E 109.5 . . ?
C27 C28 H28F 109.5 . . ?
H28E C28 H28F 108.1 . . ?
C29 C28 C27 110.8(6) . . ?
C29 C28 H28E 109.5 . . ?
C29 C28 H28F 109.5 . . ?
C28 C29 H29E 109.7 . . ?
C28 C29 H29F 109.6 . . ?
H29E C29 H29F 108.2 . . ?
C30 C29 C28 110.0(6) . . ?
C30 C29 H29E 109.7 . . ?
C30 C29 H29F 109.6 . . ?
C29 C30 H30E 109.3 . . ?
C29 C30 H30F 109.3 . . ?
C29 C30 C31 111.8(6) . . ?
H30E C30 H30F 107.9 . . ?
C31 C30 H30E 109.3 . . ?
C31 C30 H30F 109.3 . . ?
C30 C31 H31E 109.8 . . ?
C30 C31 H31F 109.8 . . ?
C30 C31 C32 109.4(6) . . ?
H31E C31 H31F 108.2 . . ?
C32 C31 H31E 109.8 . . ?
C32 C31 H31F 109.8 . . ?
N5 C32 C27 111.3(6) . . ?
N5 C32 C31 111.4(5) . . ?
N5 C32 H32 107.8 . . ?
C27 C32 C31 110.4(5) . . ?
C27 C32 H32 107.8 . . ?
C31 C32 H32 107.9 . . ?
O10 C33 N5 126.1(7) . . ?
O10 C33 C34 128.5(6) . . ?
N5 C33 C34 105.4(6) . . ?
C35 C34 C33 129.2(6) . . ?
C35 C34 C41 122.8(7) . . ?
C41 C34 C33 107.8(5) . . ?
O11 C37 N6 126.2(7) . . ?
O12 C38 N6 124.1(7) . . ?
O12 C38 C39 129.3(6) . . ?
N6 C38 C39 106.6(6) . . ?
C40 C39 C38 128.8(7) . . ?
C39 C40 H40 122.4 . . ?
C41 C40 C39 115.2(6) . . ?
C41 C40 H40 122.4 . . ?
C34 C41 C42 107.6(6) . . ?
C40 C41 C34 122.0(6) . . ?
C40 C41 C42 130.4(6) . . ?
O9 C42 N5 126.3(6) . . ?
O9 C42 C41 127.7(7) . . ?
N5 C42 C41 106.0(5) . . ?
N6 C43 H43 107.1 . . ?
N6 C43 C44 111.5(6) . . ?
N6 C43 C48 111.9(5) . . ?
C44 C43 H43 107.1 . . ?
C44 C43 C48 111.7(5) . . ?
C48 C43 H43 107.1 . . ?
C43 C44 H44E 109.7 . . ?
C43 C44 H44F 109.7 . . ?
C43 C44 C45 109.8(7) . . ?
H44E C44 H44F 108.2 . . ?
C45 C44 H44E 109.7 . . ?
C45 C44 H44F 109.7 . . ?
C44 C45 H45E 109.3 . . ?
C44 C45 H45F 109.3 . . ?
H45E C45 H45F 107.9 . . ?
C46 C45 C44 111.8(7) . . ?
C46 C45 H45E 109.3 . . ?
C46 C45 H45F 109.3 . . ?
C45 C46 H46E 109.2 . . ?
C45 C46 H46F 109.3 . . ?
C45 C46 C47 111.8(6) . . ?
H46E C46 H46F 107.9 . . ?
C47 C46 H46E 109.2 . . ?
C47 C46 H46F 109.3 . . ?
C46 C47 H47E 109.8 . . ?
C46 C47 H47F 109.8 . . ?
C46 C47 C48 109.5(7) . . ?
H47E C47 H47F 108.2 . . ?
C48 C47 H47E 109.8 . . ?
C48 C47 H47F 109.8 . . ?
N1 C48 C43 111.2(5) . . ?
N1 C48 C47 112.1(6) . . ?
N1 C48 H48 108.4 . . ?
C43 C48 C47 108.4(6) . . ?
C43 C48 H48 108.3 . . ?
C47 C48 H48 108.3 . . ?
C1A N1A C10A 111.9(5) . . ?
C1A N1A C48A 125.9(5) . . ?
C10A N1A C48A 122.1(5) . . ?
C5A N2A C11A 121.0(5) . . ?
C6A N2A C5A 111.4(5) . . ?
C6A N2A C11A 127.6(5) . . ?
C17A N3A C16A 120.7(5) . . ?
C26A N3A C16A 127.8(5) . . ?
C26A N3A C17A 111.4(5) . . ?
C21A N4A C22A 111.9(5) . . ?
C21A N4A C27A 126.1(5) . . ?
C22A N4A C27A 121.4(5) . . ?
C33A N5A C32A 122.3(5) . . ?
C33A N5A C42A 111.3(5) . . ?
C42A N5A C32A 126.4(5) . . ?
C37A N6A C38A 111.5(5) . . ?
C37A N6A C43A 125.4(5) . . ?
C38A N6A C43A 123.0(5) . . ?
O2A C1A N1A 126.2(6) . . ?
O2A C1A C2A 127.5(6) . . ?
N1A C1A C2A 106.2(5) . . ?
C3A C2A C1A 128.7(5) . . ?
C9A C2A C1A 108.3(5) . . ?
C9A C2A C3A 122.9(5) . . ?
C2A C3A H3A 123.2 . . ?
C2A C3A C4A 113.5(5) . . ?
C4A C3A H3A 123.2 . . ?
C3A C4A C5A 128.6(5) . . ?
C7A C4A C3A 123.1(6) . . ?
C7A C4A C5A 108.3(5) . . ?
O3A C5A N2A 125.8(6) . . ?
O3A C5A C4A 128.2(6) . . ?
N2A C5A C4A 106.0(5) . . ?
O4A C6A N2A 125.5(6) . . ?
O4A C6A C7A 127.9(6) . . ?
N2A C6A C7A 106.6(5) . . ?
C4A C7A C6A 107.7(5) . . ?
C8A C7A C4A 122.4(6) . . ?
C8A C7A C6A 129.9(6) . . ?
C7A C8A H8A 122.4 . . ?
C7A C8A C9A 115.2(5) . . ?
C9A C8A H8A 122.4 . . ?
C2A C9A C10A 107.6(5) . . ?
C8A C9A C2A 122.8(6) . . ?
C8A C9A C10A 129.6(5) . . ?
O1A C10A N1A 125.7(6) . . ?
O1A C10A C9A 128.4(6) . . ?
N1A C10A C9A 105.9(5) . . ?
N2A C11A H11A 107.3 . . ?
N2A C11A C12A 113.5(6) . . ?
N2A C11A C16A 112.8(5) . . ?
C12A C11A H11A 107.3 . . ?
C12A C11A C16A 108.3(5) . . ?
C16A C11A H11A 107.3 . . ?
C11A C12A H12A 109.4 . . ?
C11A C12A H12B 109.3 . . ?
C11A C12A C13A 111.4(7) . . ?
H12A C12A H12B 108.0 . . ?
C13A C12A H12A 109.4 . . ?
C13A C12A H12B 109.3 . . ?
C12A C13A H13A 109.3 . . ?
C12A C13A H13B 109.2 . . ?
H13A C13A H13B 107.9 . . ?
C14A C13A C12A 111.9(6) . . ?
C14A C13A H13A 109.2 . . ?
C14A C13A H13B 109.3 . . ?
C13A C14A H14A 109.4 . . ?
C13A C14A H14B 109.4 . . ?
H14A C14A H14B 108.0 . . ?
C15A C14A C13A 111.1(6) . . ?
C15A C14A H14A 109.4 . . ?
C15A C14A H14B 109.4 . . ?
C14A C15A H15A 109.4 . . ?
C14A C15A H15B 109.4 . . ?
H15A C15A H15B 108.0 . . ?
C16A C15A C14A 111.2(6) . . ?
C16A C15A H15A 109.4 . . ?
C16A C15A H15B 109.4 . . ?
N3A C16A C11A 112.6(5) . . ?
N3A C16A C15A 112.6(5) . . ?
N3A C16A H16A 107.6 . . ?
C11A C16A H16A 107.6 . . ?
C15A C16A C11A 108.7(5) . . ?
C15A C16A H16A 107.6 . . ?
O6A C17A N3A 125.6(6) . . ?
O6A C17A C18A 130.8(6) . . ?
N3A C17A C18A 103.5(5) . . ?
C19A C18A C17A 125.8(5) . . ?
C25A C18A C17A 111.7(5) . . ?
C25A C18A C19A 122.4(5) . . ?
C18A C19A H19A 123.0 . . ?
C20A C19A C18A 114.0(5) . . ?
C20A C19A H19A 123.0 . . ?
C19A C20A C21A 128.7(5) . . ?
C19A C20A C23A 122.7(6) . . ?
C23A C20A C21A 108.6(5) . . ?
O7A C21A N4A 126.0(6) . . ?
O7A C21A C20A 128.4(6) . . ?
N4A C21A C20A 105.6(5) . . ?
O8A C22A N4A 125.1(6) . . ?
O8A C22A C23A 128.5(6) . . ?
N4A C22A C23A 106.3(5) . . ?
C20A C23A C22A 107.5(5) . . ?
C20A C23A C24A 123.3(6) . . ?
C24A C23A C22A 129.2(6) . . ?
C23A C24A H24A 123.4 . . ?
C23A C24A C25A 113.3(6) . . ?
C25A C24A H24A 123.4 . . ?
C18A C25A C24A 124.3(6) . . ?
C18A C25A C26A 106.4(5) . . ?
C24A C25A C26A 129.3(6) . . ?
O5A C26A N3A 125.2(6) . . ?
O5A C26A C25A 128.0(6) . . ?
N3A C26A C25A 106.8(5) . . ?
N4A C27A H27A 107.7 . . ?
N4A C27A C28A 110.8(5) . . ?
N4A C27A C32A 112.9(5) . . ?
C28A C27A H27A 107.8 . . ?
C28A C27A C32A 109.7(5) . . ?
C32A C27A H27A 107.7 . . ?
C27A C28A H28A 109.8 . . ?
C27A C28A H28B 109.8 . . ?
C27A C28A C29A 109.3(5) . . ?
H28A C28A H28B 108.3 . . ?
C29A C28A H28A 109.8 . . ?
C29A C28A H28B 109.8 . . ?
C28A C29A H29A 109.6 . . ?
C28A C29A H29B 109.6 . . ?
H29A C29A H29B 108.1 . . ?
C30A C29A C28A 110.4(6) . . ?
C30A C29A H29A 109.5 . . ?
C30A C29A H29B 109.6 . . ?
C29A C30A H30A 109.4 . . ?
C29A C30A H30B 109.5 . . ?
C29A C30A C31A 110.8(6) . . ?
H30A C30A H30B 108.1 . . ?
C31A C30A H30A 109.4 . . ?
C31A C30A H30B 109.5 . . ?
C30A C31A H31A 109.4 . . ?
C30A C31A H31B 109.4 . . ?
H31A C31A H31B 108.0 . . ?
C32A C31A C30A 111.2(5) . . ?
C32A C31A H31A 109.4 . . ?
C32A C31A H31B 109.4 . . ?
N5A C32A C27A 111.2(5) . . ?
N5A C32A C31A 112.1(5) . . ?
N5A C32A H32A 107.9 . . ?
C27A C32A H32A 107.9 . . ?
C31A C32A C27A 109.7(5) . . ?
C31A C32A H32A 107.9 . . ?
O10A C33A N5A 125.4(6) . . ?
O10A C33A C34A 127.6(6) . . ?
N5A C33A C34A 107.0(5) . . ?
C35A C34A C33A 129.3(5) . . ?
C35A C34A C41A 123.3(6) . . ?
C41A C34A C33A 107.4(5) . . ?
C34A C35A H35A 122.8 . . ?
C34A C35A C36A 114.4(5) . . ?
C36A C35A H35A 122.8 . . ?
C35A C36A C37A 128.6(5) . . ?
C39A C36A C35A 122.7(6) . . ?
C39A C36A C37A 108.7(5) . . ?
O11A C37A N6A 126.2(6) . . ?
O11A C37A C36A 127.8(6) . . ?
N6A C37A C36A 106.1(5) . . ?
O12A C38A N6A 124.8(6) . . ?
O12A C38A C39A 129.3(6) . . ?
N6A C38A C39A 105.9(5) . . ?
C36A C39A C38A 107.5(5) . . ?
C40A C39A C36A 123.8(6) . . ?
C40A C39A C38A 128.6(5) . . ?
C39A C40A H40A 123.3 . . ?
C39A C40A C41A 113.5(5) . . ?
C41A C40A H40A 123.3 . . ?
C34A C41A C40A 122.2(6) . . ?
C34A C41A C42A 108.6(5) . . ?
C40A C41A C42A 128.9(5) . . ?
O9A C42A N5A 124.7(6) . . ?
O9A C42A C41A 129.6(6) . . ?
N5A C42A C41A 105.7(5) . . ?
N6A C43A H43A 107.4 . . ?
N6A C43A C44A 111.5(6) . . ?
N6A C43A C48A 113.4(5) . . ?
C44A C43A H43A 107.4 . . ?
C48A C43A H43A 107.4 . . ?
C48A C43A C44A 109.6(5) . . ?
C43A C44A H44A 109.4 . . ?
C43A C44A H44B 109.5 . . ?
H44A C44A H44B 108.0 . . ?
C45A C44A C43A 111.0(6) . . ?
C45A C44A H44A 109.5 . . ?
C45A C44A H44B 109.4 . . ?
C44A C45A H45A 109.2 . . ?
C44A C45A H45B 109.2 . . ?
H45A C45A H45B 107.9 . . ?
C46A C45A C44A 112.1(6) . . ?
C46A C45A H45A 109.2 . . ?
C46A C45A H45B 109.2 . . ?
C45A C46A H46A 109.4 . . ?
C45A C46A H46B 109.4 . . ?
C45A C46A C47A 111.3(6) . . ?
H46A C46A H46B 108.0 . . ?
C47A C46A H46A 109.4 . . ?
C47A C46A H46B 109.4 . . ?
C46A C47A H47A 109.7 . . ?
C46A C47A H47B 109.6 . . ?
H47A C47A H47B 108.2 . . ?
C48A C47A C46A 110.1(6) . . ?
C48A C47A H47A 109.7 . . ?
C48A C47A H47B 109.6 . . ?
N1A C48A C43A 112.9(5) . . ?
N1A C48A C47A 112.0(5) . . ?
N1A C48A H48A 107.6 . . ?
C43A C48A C47A 109.0(5) . . ?
C43A C48A H48A 107.5 . . ?
C47A C48A H48A 107.5 . . ?
C1B N1B C10B 111.7(4) . . ?
C1B N1B C48B 126.5(5) . . ?
C10B N1B C48B 121.8(5) . . ?
C5B N2B C11B 120.7(5) . . ?
C6B N2B C5B 111.5(5) . . ?
C6B N2B C11B 127.5(5) . . ?
C17B N3B C16B 121.8(5) . . ?
C17B N3B C26B 112.1(5) . . ?
C26B N3B C16B 126.0(5) . . ?
C21B N4B C22B 112.4(5) . . ?
C21B N4B C27B 126.1(5) . . ?
C22B N4B C27B 121.2(5) . . ?
C33B N5B C32B 121.7(5) . . ?
C33B N5B C42B 111.9(5) . . ?
C42B N5B C32B 126.2(5) . . ?
C37B N6B C38B 111.3(5) . . ?
C37B N6B C43B 125.6(5) . . ?
C38B N6B C43B 123.1(5) . . ?
O2B C1B N1B 126.4(5) . . ?
O2B C1B C2B 128.3(5) . . ?
N1B C1B C2B 105.3(5) . . ?
C3B C2B C1B 127.8(5) . . ?
C9B C2B C1B 108.7(5) . . ?
C9B C2B C3B 123.4(5) . . ?
C2B C3B H3B 123.2 . . ?
C4B C3B C2B 113.7(5) . . ?
C4B C3B H3B 123.1 . . ?
C3B C4B C5B 127.7(5) . . ?
C3B C4B C7B 124.6(6) . . ?
C7B C4B C5B 107.7(5) . . ?
O3B C5B N2B 125.4(5) . . ?
O3B C5B C4B 128.7(5) . . ?
N2B C5B C4B 105.8(5) . . ?
O4B C6B N2B 126.4(5) . . ?
O4B C6B C7B 127.5(6) . . ?
N2B C6B C7B 106.1(5) . . ?
C4B C7B C6B 108.9(5) . . ?
C4B C7B C8B 120.6(5) . . ?
C8B C7B C6B 130.6(5) . . ?
C7B C8B H8B 122.4 . . ?
C9B C8B C7B 115.3(5) . . ?
C9B C8B H8B 122.4 . . ?
C2B C9B C8B 122.3(5) . . ?
C2B C9B C10B 108.0(5) . . ?
C8B C9B C10B 129.7(5) . . ?
O1B C10B N1B 125.8(5) . . ?
O1B C10B C9B 128.2(6) . . ?
N1B C10B C9B 106.0(5) . . ?
N2B C11B H11B 107.9 . . ?
N2B C11B C12B 110.8(5) . . ?
N2B C11B C16B 112.7(5) . . ?
C12B C11B H11B 107.9 . . ?
C16B C11B H11B 107.9 . . ?
C16B C11B C12B 109.4(5) . . ?
C11B C12B H12G 109.5 . . ?
C11B C12B H12H 109.5 . . ?
H12G C12B H12H 108.1 . . ?
C13B C12B C11B 110.5(6) . . ?
C13B C12B H12G 109.6 . . ?
C13B C12B H12H 109.5 . . ?
C12B C13B H13G 109.2 . . ?
C12B C13B H13H 109.1 . . ?
C12B C13B C14B 112.2(6) . . ?
H13G C13B H13H 107.9 . . ?
C14B C13B H13G 109.2 . . ?
C14B C13B H13H 109.2 . . ?
C13B C14B H14G 109.5 . . ?
C13B C14B H14H 109.4 . . ?
H14G C14B H14H 108.0 . . ?
C15B C14B C13B 111.1(6) . . ?
C15B C14B H14G 109.4 . . ?
C15B C14B H14H 109.4 . . ?
C14B C15B H15G 110.0 . . ?
C14B C15B H15H 110.0 . . ?
C14B C15B C16B 108.6(6) . . ?
H15G C15B H15H 108.3 . . ?
C16B C15B H15G 110.0 . . ?
C16B C15B H15H 110.0 . . ?
N3B C16B C11B 111.0(5) . . ?
N3B C16B C15B 111.5(6) . . ?
N3B C16B H16B 108.4 . . ?
C11B C16B H16B 108.4 . . ?
C15B C16B C11B 109.0(5) . . ?
C15B C16B H16B 108.4 . . ?
O6B C17B N3B 125.5(6) . . ?
O6B C17B C18B 128.1(6) . . ?
N3B C17B C18B 106.3(5) . . ?
C19B C18B C17B 129.7(6) . . ?
C19B C18B C25B 121.9(6) . . ?
C25B C18B C17B 108.3(5) . . ?
C18B C19B H19B 122.4 . . ?
C20B C19B C18B 115.3(6) . . ?
C20B C19B H19B 122.4 . . ?
C19B C20B C21B 128.8(6) . . ?
C19B C20B C23B 122.8(5) . . ?
C23B C20B C21B 108.3(5) . . ?
O7B C21B N4B 127.4(6) . . ?
O7B C21B C20B 127.4(6) . . ?
N4B C21B C20B 105.1(5) . . ?
O8B C22B N4B 124.7(6) . . ?
O8B C22B C23B 128.4(6) . . ?
N4B C22B C23B 106.9(5) . . ?
C20B C23B C22B 107.2(5) . . ?
C24B C23B C20B 121.9(6) . . ?
C24B C23B C22B 130.9(6) . . ?
C23B C24B H24B 122.1 . . ?
C23B C24B C25B 115.9(6) . . ?
C25B C24B H24B 122.1 . . ?
C18B C25B C26B 107.4(5) . . ?
C24B C25B C18B 122.2(6) . . ?
C24B C25B C26B 130.4(6) . . ?
O5B C26B N3B 125.7(6) . . ?
O5B C26B C25B 128.6(6) . . ?
N3B C26B C25B 105.8(5) . . ?
N4B C27B H27B 108.2 . . ?
N4B C27B C28B 110.1(5) . . ?
N4B C27B C32B 113.1(5) . . ?
C28B C27B H27B 108.1 . . ?
C28B C27B C32B 109.0(5) . . ?
C32B C27B H27B 108.2 . . ?
C27B C28B H28G 109.5 . . ?
C27B C28B H28H 109.5 . . ?
H28G C28B H28H 108.1 . . ?
C29B C28B C27B 110.8(6) . . ?
C29B C28B H28G 109.5 . . ?
C29B C28B H28H 109.5 . . ?
C28B C29B H29G 109.1 . . ?
C28B C29B H29H 109.1 . . ?
C28B C29B C30B 112.7(6) . . ?
H29G C29B H29H 107.8 . . ?
C30B C29B H29G 109.0 . . ?
C30B C29B H29H 109.1 . . ?
C29B C30B H30G 109.5 . . ?
C29B C30B H30H 109.5 . . ?
C29B C30B C31B 110.8(6) . . ?
H30G C30B H30H 108.1 . . ?
C31B C30B H30G 109.5 . . ?
C31B C30B H30H 109.5 . . ?
C30B C31B H31G 109.7 . . ?
C30B C31B H31H 109.7 . . ?
H31G C31B H31H 108.2 . . ?
C32B C31B C30B 109.7(5) . . ?
C32B C31B H31G 109.7 . . ?
C32B C31B H31H 109.7 . . ?
N5B C32B C27B 113.2(5) . . ?
N5B C32B C31B 112.0(5) . . ?
N5B C32B H32B 107.6 . . ?
C27B C32B H32B 107.6 . . ?
C31B C32B C27B 108.7(5) . . ?
C31B C32B H32B 107.6 . . ?
O10B C33B N5B 125.8(6) . . ?
O10B C33B C34B 127.5(5) . . ?
N5B C33B C34B 106.7(5) . . ?
C35B C34B C33B 129.3(5) . . ?
C35B C34B C41B 123.3(6) . . ?
C41B C34B C33B 107.3(5) . . ?
O11B C37B N6B 126.4(6) . . ?
O12B C38B N6B 124.4(6) . . ?
O12B C38B C39B 129.3(6) . . ?
N6B C38B C39B 106.3(5) . . ?
C40B C39B C38B 129.4(5) . . ?
C39B C40B H40B 123.2 . . ?
C41B C40B C39B 113.7(5) . . ?
C41B C40B H40B 123.2 . . ?
C34B C41B C42B 108.2(5) . . ?
C40B C41B C34B 122.6(6) . . ?
C40B C41B C42B 129.2(5) . . ?
O9B C42B N5B 125.8(6) . . ?
O9B C42B C41B 128.4(6) . . ?
N5B C42B C41B 105.7(5) . . ?
N6B C43B H43B 107.8 . . ?
N6B C43B C44B 110.3(5) . . ?
N6B C43B C48B 112.4(5) . . ?
C44B C43B H43B 107.8 . . ?
C48B C43B H43B 107.8 . . ?
C48B C43B C44B 110.5(5) . . ?
C43B C44B H44G 109.6 . . ?
C43B C44B H44H 109.6 . . ?
H44G C44B H44H 108.1 . . ?
C45B C44B C43B 110.5(6) . . ?
C45B C44B H44G 109.6 . . ?
C45B C44B H44H 109.6 . . ?
C44B C45B H45G 109.3 . . ?
C44B C45B H45H 109.2 . . ?
H45G C45B H45H 107.9 . . ?
C46B C45B C44B 111.8(6) . . ?
C46B C45B H45G 109.3 . . ?
C46B C45B H45H 109.2 . . ?
C45B C46B H46G 109.5 . . ?
C45B C46B H46H 109.5 . . ?
C45B C46B C47B 110.8(6) . . ?
H46G C46B H46H 108.1 . . ?
C47B C46B H46G 109.5 . . ?
C47B C46B H46H 109.5 . . ?
C46B C47B H47G 109.8 . . ?
C46B C47B H47H 109.7 . . ?
C46B C47B C48B 109.6(6) . . ?
H47G C47B H47H 108.2 . . ?
C48B C47B H47G 109.7 . . ?
C48B C47B H47H 109.8 . . ?
N1B C48B C43B 112.0(5) . . ?
N1B C48B C47B 111.6(5) . . ?
N1B C48B H48B 107.5 . . ?
C43B C48B C47B 110.5(5) . . ?
C43B C48B H48B 107.5 . . ?
C47B C48B H48B 107.5 . . ?
C1C N1C C10C 112.2(5) . . ?
C1C N1C C48C 125.4(5) . . ?
C10C N1C C48C 122.2(5) . . ?
C5C N2C C6C 111.9(5) . . ?
C5C N2C C11C 120.1(6) . . ?
C6C N2C C11C 127.7(5) . . ?
C17C N3C C16C 123.3(5) . . ?
C17C N3C C26C 112.9(5) . . ?
C26C N3C C16C 123.7(6) . . ?
C21C N4C C27C 127.5(6) . . ?
C22C N4C C21C 111.0(5) . . ?
C22C N4C C27C 121.4(6) . . ?
C33C N5C C32C 121.9(6) . . ?
C42C N5C C32C 125.5(6) . . ?
C42C N5C C33C 112.4(6) . . ?
C37C N6C C43C 124.9(5) . . ?
C38C N6C C37C 111.9(5) . . ?
C38C N6C C43C 123.3(5) . . ?
O2C C1C N1C 126.5(6) . . ?
O2C C1C C2C 127.5(7) . . ?
N1C C1C C2C 106.0(5) . . ?
C3C C2C C1C 129.4(6) . . ?
C3C C2C C9C 122.8(6) . . ?
C9C C2C C1C 107.8(6) . . ?
C2C C3C H3C 122.3 . . ?
C2C C3C C4C 115.3(6) . . ?
C4C C3C H3C 122.3 . . ?
C3C C4C C5C 130.8(6) . . ?
C3C C4C C7C 121.5(6) . . ?
C7C C4C C5C 107.7(5) . . ?
O3C C5C N2C 125.6(6) . . ?
O3C C5C C4C 127.8(6) . . ?
N2C C5C C4C 106.6(6) . . ?
O4C C6C N2C 125.8(6) . . ?
O4C C6C C7C 127.8(6) . . ?
N2C C6C C7C 106.4(5) . . ?
C4C C7C C6C 107.2(6) . . ?
C8C C7C C4C 122.3(6) . . ?
C8C C7C C6C 130.4(6) . . ?
C7C C8C H8C 122.3 . . ?
C9C C8C C7C 115.4(6) . . ?
C9C C8C H8C 122.3 . . ?
C2C C9C C10C 107.5(5) . . ?
C8C C9C C2C 122.5(6) . . ?
C8C C9C C10C 130.0(6) . . ?
O1C C10C N1C 125.0(6) . . ?
O1C C10C C9C 128.8(6) . . ?
N1C C10C C9C 106.2(5) . . ?
N2C C11C H11C 107.7 . . ?
N2C C11C C12C 111.6(5) . . ?
N2C C11C C16C 113.1(5) . . ?
C12C C11C H11C 107.7 . . ?
C12C C11C C16C 108.8(5) . . ?
C16C C11C H11C 107.7 . . ?
C11C C12C H12C 109.6 . . ?
C11C C12C H12D 109.6 . . ?
C11C C12C C13C 110.2(6) . . ?
H12C C12C H12D 108.1 . . ?
C13C C12C H12C 109.6 . . ?
C13C C12C H12D 109.6 . . ?
C12C C13C H13C 109.3 . . ?
C12C C13C H13D 109.3 . . ?
C12C C13C C14C 111.5(7) . . ?
H13C C13C H13D 108.0 . . ?
C14C C13C H13C 109.3 . . ?
C14C C13C H13D 109.3 . . ?
C13C C14C H14C 109.4 . . ?
C13C C14C H14D 109.3 . . ?
H14C C14C H14D 108.0 . . ?
C15C C14C C13C 111.4(6) . . ?
C15C C14C H14C 109.4 . . ?
C15C C14C H14D 109.3 . . ?
C14C C15C H15C 109.5 . . ?
C14C C15C H15D 109.6 . . ?
H15C C15C H15D 108.1 . . ?
C16C C15C C14C 110.5(6) . . ?
C16C C15C H15C 109.5 . . ?
C16C C15C H15D 109.5 . . ?
N3C C16C C11C 112.0(5) . . ?
N3C C16C C15C 112.3(5) . . ?
N3C C16C H16C 107.5 . . ?
C11C C16C H16C 107.5 . . ?
C15C C16C C11C 110.0(6) . . ?
C15C C16C H16C 107.5 . . ?
O6C C17C N3C 127.3(6) . . ?
O6C C17C C18C 127.3(6) . . ?
N3C C17C C18C 105.4(5) . . ?
C19C C18C C17C 127.5(6) . . ?
C25C C18C C17C 107.7(5) . . ?
C25C C18C C19C 124.7(5) . . ?
C18C C19C H19C 123.0 . . ?
C18C C19C C20C 114.0(6) . . ?
C20C C19C H19C 123.0 . . ?
C19C C20C C21C 129.5(6) . . ?
C19C C20C C23C 121.8(6) . . ?
C23C C20C C21C 108.7(5) . . ?
O7C C21C N4C 125.4(6) . . ?
O7C C21C C20C 128.0(6) . . ?
N4C C21C C20C 106.6(6) . . ?
O8C C22C N4C 124.7(6) . . ?
O8C C22C C23C 129.1(7) . . ?
N4C C22C C23C 106.1(6) . . ?
C20C C23C C22C 107.4(6) . . ?
C24C C23C C20C 122.5(6) . . ?
C24C C23C C22C 130.1(6) . . ?
C23C C24C H24C 122.2 . . ?
C25C C24C C23C 115.6(6) . . ?
C25C C24C H24C 122.2 . . ?
C18C C25C C24C 121.3(6) . . ?
C18C C25C C26C 109.7(5) . . ?
C24C C25C C26C 128.8(7) . . ?
O5C C26C N3C 126.8(6) . . ?
O5C C26C C25C 129.0(7) . . ?
N3C C26C C25C 104.2(6) . . ?
N4C C27C H27C 108.3 . . ?
N4C C27C C28C 111.4(5) . . ?
N4C C27C C32C 111.0(5) . . ?
C28C C27C H27C 108.3 . . ?
C28C C27C C32C 109.6(6) . . ?
C32C C27C H27C 108.3 . . ?
C27C C28C H28C 109.4 . . ?
C27C C28C H28D 109.3 . . ?
C27C C28C C29C 111.4(6) . . ?
H28C C28C H28D 108.0 . . ?
C29C C28C H28C 109.4 . . ?
C29C C28C H28D 109.4 . . ?
C28C C29C H29C 109.4 . . ?
C28C C29C H29D 109.4 . . ?
H29C C29C H29D 108.0 . . ?
C30C C29C C28C 111.2(6) . . ?
C30C C29C H29C 109.4 . . ?
C30C C29C H29D 109.4 . . ?
C29C C30C H30C 109.5 . . ?
C29C C30C H30D 109.5 . . ?
H30C C30C H30D 108.1 . . ?
C31C C30C C29C 110.7(7) . . ?
C31C C30C H30C 109.5 . . ?
C31C C30C H30D 109.5 . . ?
C30C C31C H31C 109.4 . . ?
C30C C31C H31D 109.4 . . ?
C30C C31C C32C 111.2(6) . . ?
H31C C31C H31D 108.0 . . ?
C32C C31C H31C 109.4 . . ?
C32C C31C H31D 109.4 . . ?
N5C C32C C27C 113.0(6) . . ?
N5C C32C C31C 111.7(5) . . ?
N5C C32C H32C 107.3 . . ?
C27C C32C H32C 107.3 . . ?
C31C C32C C27C 109.9(5) . . ?
C31C C32C H32C 107.3 . . ?
O10C C33C N5C 125.8(7) . . ?
O10C C33C C34C 128.7(7) . . ?
N5C C33C C34C 105.5(6) . . ?
C35C C34C C33C 128.2(7) . . ?
C41C C34C C33C 108.6(6) . . ?
C41C C34C C35C 123.0(7) . . ?
C34C C35C H35C 122.9 . . ?
C34C C35C C36C 114.3(7) . . ?
C36C C35C H35C 122.9 . . ?
C35C C36C C37C 129.7(7) . . ?
C35C C36C C39C 122.7(6) . . ?
C39C C36C C37C 107.6(6) . . ?
O11C C37C N6C 126.3(6) . . ?
O11C C37C C36C 127.5(7) . . ?
N6C C37C C36C 106.2(6) . . ?
O12C C38C N6C 125.2(7) . . ?
O12C C38C C39C 128.4(7) . . ?
N6C C38C C39C 106.4(6) . . ?
C36C C39C C38C 107.7(6) . . ?
C40C C39C C36C 121.4(7) . . ?
C40C C39C C38C 130.9(7) . . ?
C39C C40C H40C 122.0 . . ?
C41C C40C C39C 116.0(7) . . ?
C41C C40C H40C 122.0 . . ?
C34C C41C C42C 106.9(7) . . ?
C40C C41C C34C 122.6(6) . . ?
C40C C41C C42C 130.4(7) . . ?
O9C C42C N5C 127.3(7) . . ?
O9C C42C C41C 126.3(7) . . ?
N5C C42C C41C 106.2(6) . . ?
N6C C43C H43C 107.1 . . ?
N6C C43C C44C 112.7(5) . . ?
N6C C43C C48C 111.8(5) . . ?
C44C C43C H43C 107.1 . . ?
C44C C43C C48C 110.8(5) . . ?
C48C C43C H43C 107.1 . . ?
C43C C44C H44C 109.6 . . ?
C43C C44C H44D 109.7 . . ?
C43C C44C C45C 110.1(6) . . ?
H44C C44C H44D 108.2 . . ?
C45C C44C H44C 109.6 . . ?
C45C C44C H44D 109.6 . . ?
C44C C45C H45C 109.3 . . ?
C44C C45C H45D 109.3 . . ?
H45C C45C H45D 107.9 . . ?
C46C C45C C44C 111.8(6) . . ?
C46C C45C H45C 109.3 . . ?
C46C C45C H45D 109.2 . . ?
C45C C46C H46C 109.4 . . ?
C45C C46C H46D 109.4 . . ?
H46C C46C H46D 108.0 . . ?
C47C C46C C45C 111.0(7) . . ?
C47C C46C H46C 109.4 . . ?
C47C C46C H46D 109.4 . . ?
C46C C47C H47C 109.4 . . ?
C46C C47C H47D 109.4 . . ?
C46C C47C C48C 111.2(7) . . ?
H47C C47C H47D 108.0 . . ?
C48C C47C H47C 109.4 . . ?
C48C C47C H47D 109.4 . . ?
N1C C48C C43C 112.5(5) . . ?
N1C C48C C47C 112.1(6) . . ?
N1C C48C H48C 107.9 . . ?
C43C C48C C47C 108.3(5) . . ?
C43C C48C H48C 107.9 . . ?
C47C C48C H48C 107.9 . . ?
H1WA O1W H1WB 107.4 . . ?
H2WA O2W H2WB 107.1 . . ?
H3WA O3W H3WB 130.7 . . ?
H4WA O4W H4WB 90.0 . . ?
C61 N7 C65 113.5(14) . . ?
C64 N7 C61 124.2(13) . . ?
C64 N7 C65 121.6(14) . . ?
N7 C61 H61A 112.3 . . ?
N7 C61 H61B 112.3 . . ?
N7 C61 C62 97.4(11) . . ?
H61A C61 H61B 109.9 . . ?
C62 C61 H61A 112.1 . . ?
C62 C61 H61B 112.4 . . ?
C61 C62 H62A 110.1 . . ?
C61 C62 H62B 110.4 . . ?
H62A C62 H62B 108.5 . . ?
C63 C62 C61 107.4(11) . . ?
C63 C62 H62A 110.1 . . ?
C63 C62 H62B 110.4 . . ?
C62 C63 H63A 110.5 . . ?
C62 C63 H63B 110.8 . . ?
C62 C63 C64 105.5(10) . . ?
H63A C63 H63B 108.8 . . ?
C64 C63 H63A 110.6 . . ?
C64 C63 H63B 110.7 . . ?
O13 C64 C63 129.1(12) . . ?
N7 C64 O13 125.6(12) . . ?
N7 C64 C63 104.3(12) . . ?
N7 C65 H65A 109.4 . . ?
N7 C65 H65B 109.5 . . ?
N7 C65 H65C 109.5 . . ?
H65A C65 H65B 109.5 . . ?
H65A C65 H65C 109.5 . . ?
H65B C65 H65C 109.5 . . ?
C64A N7A C61A 113.9(9) . . ?
C64A N7A C65A 126.0(9) . . ?
C65A N7A C61A 119.5(9) . . ?
N7A C61A H61Q 111.1 . . ?
N7A C61A H61R 111.1 . . ?
N7A C61A C62A 103.1(9) . . ?
H61Q C61A H61R 109.1 . . ?
C62A C61A H61Q 111.2 . . ?
C62A C61A H61R 111.1 . . ?
C61A C62A H62Q 111.5 . . ?
C61A C62A H62R 111.5 . . ?
C61A C62A C63A 101.5(11) . . ?
H62Q C62A H62R 109.3 . . ?
C63A C62A H62Q 111.5 . . ?
C63A C62A H62R 111.5 . . ?
C62A C63A H63Q 127.8 . . ?
C64A C63A C62A 104.3(11) . . ?
C64A C63A H63Q 127.9 . . ?
O13A C64A N7A 119.6(11) . . ?
O13A C64A C63A 127.5(10) . . ?
N7A C64A C63A 112.9(10) . . ?
N7A C65A H65Y 109.5 . . ?
N7A C65A H 109.5 . . ?
N7A C65A HA 109.5 . . ?
H65Y C65A H 109.5 . . ?
H65Y C65A HA 109.5 . . ?
H C65A HA 109.5 . . ?
C64B N7B C61B 115.1(9) . . ?
C64B N7B C65B 123.7(9) . . ?
C65B N7B C61B 120.8(9) . . ?
N7B C61B H61C 112.3 . . ?
N7B C61B H61D 112.3 . . ?
N7B C61B C62B 97.2(9) . . ?
H61C C61B H61D 109.9 . . ?
C62B C61B H61C 112.3 . . ?
C62B C61B H61D 112.3 . . ?
C61B C62B H62C 108.5 . . ?
C61B C62B H62D 108.5 . . ?
C61B C62B C63B 115.1(11) . . ?
H62C C62B H62D 107.5 . . ?
C63B C62B H62C 108.5 . . ?
C63B C62B H62D 108.5 . . ?
C62B C63B H63C 112.9 . . ?
C62B C63B H63D 113.0 . . ?
H63C C63B H63D 110.3 . . ?
C64B C63B C62B 93.9(10) . . ?
C64B C63B H63C 112.9 . . ?
C64B C63B H63D 113.0 . . ?
O13B C64B N7B 124.9(10) . . ?
O13B C64B C63B 118.7(9) . . ?
N7B C64B C63B 116.0(10) . . ?
N7B C65B H65D 109.5 . . ?
N7B C65B H65E 109.5 . . ?
N7B C65B H65F 109.5 . . ?
H65D C65B H65E 109.5 . . ?
H65D C65B H65F 109.5 . . ?
H65E C65B H65F 109.5 . . ?
C61C N7C C65C 122.1(11) . . ?
C64C N7C C61C 113.4(8) . . ?
C64C N7C C65C 124.3(12) . . ?
N7C C61C H61E 111.0 . . ?
N7C C61C H61F 110.9 . . ?
N7C C61C C62C 104.2(9) . . ?
H61E C61C H61F 109.0 . . ?
C62C C61C H61E 110.9 . . ?
C62C C61C H61F 110.9 . . ?
C61C C62C H62E 110.3 . . ?
C61C C62C H62F 110.3 . . ?
H62E C62C H62F 108.6 . . ?
C63C C62C C61C 106.9(9) . . ?
C63C C62C H62E 110.3 . . ?
C63C C62C H62F 110.4 . . ?
C62C C63C H63E 110.3 . . ?
C62C C63C H63F 110.4 . . ?
C62C C63C C64C 107.0(9) . . ?
H63E C63C H63F 108.6 . . ?
C64C C63C H63E 110.3 . . ?
C64C C63C H63F 110.3 . . ?
O13C C64C N7C 125.8(12) . . ?
O13C C64C C63C 125.9(12) . . ?
N7C C64C C63C 108.3(9) . . ?
N7C C65C H65G 109.5 . . ?
N7C C65C H65H 109.5 . . ?
N7C C65C H65I 109.5 . . ?
H65G C65C H65H 109.5 . . ?
H65G C65C H65I 109.5 . . ?
H65H C65C H65I 109.5 . . ?
C64D N7D C65D 123.7(10) . . ?
C64D N7D C61D 117.1(10) . . ?
C65D N7D C61D 119.1(9) . . ?
C63D C62D C61D 103.6(12) . . ?
C62D C63D H63R 110.5 . . ?
C62D C63D H63S 110.5 . . ?
C62D C63D C64D 106.0(13) . . ?
H63R C63D H63S 108.7 . . ?
C64D C63D H63R 110.6 . . ?
C64D C63D H63S 110.6 . . ?
O13D C64D N7D 125.3(11) . . ?
O13D C64D C63D 127.6(16) . . ?
N7D C64D C63D 107.0(17) . . ?
N7D C65D H65Z 109.5 . . ?
N7D C65D HB 109.5 . . ?
N7D C65D HC 109.4 . . ?
H65Z C65D HB 109.5 . . ?
H65Z C65D HC 109.5 . . ?
HB C65D HC 109.5 . . ?
C61E N7E C65E 127.0(17) . . ?
C64E N7E C61E 115.3(13) . . ?
C64E N7E C65E 117.6(16) . . ?
N7E C61E H61G 110.8 . . ?
N7E C61E H61H 110.8 . . ?
N7E C61E C62E 104.8(11) . . ?
H61G C61E H61H 108.9 . . ?
C62E C61E H61G 110.7 . . ?
C62E C61E H61H 110.7 . . ?
C61E C62E H62G 109.9 . . ?
C61E C62E H62H 109.9 . . ?
C61E C62E C63E 109.0(12) . . ?
H62G C62E H62H 108.3 . . ?
C63E C62E H62G 109.9 . . ?
C63E C62E H62H 109.8 . . ?
C62E C63E H63G 110.8 . . ?
C62E C63E H63H 110.8 . . ?
C62E C63E C64E 104.7(11) . . ?
H63G C63E H63H 108.9 . . ?
C64E C63E H63G 110.8 . . ?
C64E C63E H63H 110.8 . . ?
O13E C64E N7E 120.6(14) . . ?
O13E C64E C63E 133.6(13) . . ?
N7E C64E C63E 105.0(10) . . ?
N7E C65E H65J 109.6 . . ?
N7E C65E H65K 109.4 . . ?
N7E C65E H65L 109.4 . . ?
H65J C65E H65K 109.5 . . ?
H65J C65E H65L 109.5 . . ?
H65K C65E H65L 109.5 . . ?
C64F N7F C61F 114.8(14) . . ?
C64F N7F C65F 116.8(18) . . ?
C65F N7F C61F 127.4(18) . . ?
N7F C61F H61I 111.0 . . ?
N7F C61F H61J 110.9 . . ?
N7F C61F C62F 103.8(16) . . ?
H61I C61F H61J 108.9 . . ?
C62F C61F H61I 111.3 . . ?
C62F C61F H61J 110.8 . . ?
C61F C62F H62I 110.1 . . ?
C61F C62F H62J 110.5 . . ?
C61F C62F C63F 107(2) . . ?
H62I C62F H62J 108.6 . . ?
C63F C62F H62I 110.0 . . ?
C63F C62F H62J 110.5 . . ?
C62F C63F H63I 110.6 . . ?
C62F C63F H63J 111.0 . . ?
H63I C63F H63J 108.8 . . ?
C64F C63F C62F 104.9(18) . . ?
C64F C63F H63I 110.7 . . ?
C64F C63F H63J 110.8 . . ?
O13F C64F N7F 125.3(17) . . ?
O13F C64F C63F 126.0(17) . . ?
N7F C64F C63F 108.4(15) . . ?
N7F C65F H65M 109.6 . . ?
N7F C65F H65N 110.2 . . ?
N7F C65F H65O 109.4 . . ?
H65M C65F H65N 109.2 . . ?
H65M C65F H65O 109.2 . . ?
H65N C65F H65O 109.1 . . ?
C64G N7G C61G 110.4(12) . . ?
C64G N7G C65G 123.9(11) . . ?
C65G N7G C61G 124.5(12) . . ?
N7G C61G H61K 110.9 . . ?
N7G C61G H61L 110.8 . . ?
H61K C61G H61L 108.9 . . ?
C62G C61G N7G 104.2(18) . . ?
C62G C61G H61K 110.8 . . ?
C62G C61G H61L 111.1 . . ?
C61G C62G H62K 110.1 . . ?
C61G C62G H62L 109.8 . . ?
H62K C62G H62L 108.4 . . ?
C63G C62G C61G 108.6(19) . . ?
C63G C62G H62K 110.3 . . ?
C63G C62G H62L 109.7 . . ?
C62G C63G H63K 111.8 . . ?
C62G C63G H63L 111.3 . . ?
C62G C63G C64G 101.3(14) . . ?
H63K C63G H63L 109.3 . . ?
C64G C63G H63K 111.6 . . ?
C64G C63G H63L 111.4 . . ?
O13G C64G N7G 126.1(12) . . ?
O13G C64G C63G 123.1(11) . . ?
N7G C64G C63G 110.8(12) . . ?
N7G C65G H65P 109.5 . . ?
N7G C65G H65Q 109.5 . . ?
N7G C65G H65R 109.5 . . ?
H65P C65G H65Q 109.5 . . ?
H65P C65G H65R 109.5 . . ?
H65Q C65G H65R 109.5 . . ?
C64H N7H C61H 112.9(15) . . ?
C64H N7H C65H 112.4(17) . . ?
C65H N7H C61H 130.5(17) . . ?
N7H C61H H61M 109.6 . . ?
N7H C61H H61N 109.7 . . ?
N7H C61H C62H 110.1(14) . . ?
H61M C61H H61N 108.1 . . ?
C62H C61H H61M 109.5 . . ?
C62H C61H H61N 109.8 . . ?
C61H C62H H62M 112.2 . . ?
C61H C62H H62N 112.4 . . ?
H62M C62H H62N 109.9 . . ?
C63H C62H C61H 97.4(15) . . ?
C63H C62H H62M 112.1 . . ?
C63H C62H H62N 112.3 . . ?
C62H C63H H63M 108.7 . . ?
C62H C63H H63N 109.1 . . ?
C62H C63H C64H 113.6(16) . . ?
H63M C63H H63N 107.6 . . ?
C64H C63H H63M 108.8 . . ?
C64H C63H H63N 108.9 . . ?
O13H C64H N7H 135.5(18) . . ?
O13H C64H C63H 122.0(17) . . ?
N7H C64H C63H 102.3(16) . . ?
N7H C65H H65S 110.0 . . ?
N7H C65H H65T 109.0 . . ?
N7H C65H H65U 109.4 . . ?
H65S C65H H65T 109.4 . . ?
H65S C65H H65U 109.5 . . ?
H65T C65H H65U 109.5 . . ?
C61I N7I C65I 125.3(11) . . ?
C64I N7I C61I 115.5(10) . . ?
C64I N7I C65I 119.1(12) . . ?
N7I C61I H61O 110.9 . . ?
N7I C61I H61P 110.8 . . ?
N7I C61I C62I 104.5(9) . . ?
H61O C61I H61P 108.9 . . ?
C62I C61I H61O 110.8 . . ?
C62I C61I H61P 110.9 . . ?
C61I C62I H62O 110.9 . . ?
C61I C62I H62P 110.9 . . ?
H62O C62I H62P 108.9 . . ?
C63I C62I C61I 104.3(9) . . ?
C63I C62I H62O 110.9 . . ?
C63I C62I H62P 110.9 . . ?
C62I C63I H63O 111.2 . . ?
C62I C63I H63P 111.3 . . ?
C62I C63I C64I 102.7(9) . . ?
H63O C63I H63P 109.1 . . ?
C64I C63I H63O 111.2 . . ?
C64I C63I H63P 111.2 . . ?
O13I C64I N7I 123.4(11) . . ?
O13I C64I C63I 128.4(11) . . ?
N7I C64I C63I 108.0(9) . . ?
N7I C65I H65V 109.5 . . ?
N7I C65I H65W 109.5 . . ?
N7I C65I H65X 109.5 . . ?
H65V C65I H65W 109.5 . . ?
H65V C65I H65X 109.5 . . ?
H65W C65I H65X 109.5 . . ?
H4XA O4X H4XB 126.4 . . ?
H3XA O3X H3XB 122.7 . . ?
N7D C61D C62D 102.0(12) . . ?

loop_
_geom_bond_atom_site_label_1
_geom_bond_atom_site_label_2
_geom_bond_distance
_geom_bond_site_symmetry_2
_geom_bond_publ_flag
S1 C49 1.873(16) . ?
S1 C51 1.719(12) . ?
S2 C50 1.650(16) . ?
S2 C51 1.771(11) . ?
S3 C52 1.722(9) . ?
S3 C53 1.680(14) . ?
S4 C52 1.770(10) . ?
S4 C54 1.793(16) . ?
C49 H49 0.9300 . ?
C49 C50 1.17(2) . ?
C50 H50 0.9300 . ?
C51 C52 1.336(11) . ?
C53 H53 0.9300 . ?
C53 C54 1.29(2) . ?
C54 H54 0.9300 . ?
S5 C55 1.707(12) . ?
S5 C57 1.757(8) . ?
S6 C56 1.762(11) . ?
S6 C57 1.735(7) . ?
S7 C58 1.767(9) . ?
S7 C59 1.702(15) . ?
S8 C58 1.756(10) . ?
S8 C60 1.793(15) . ?
C55 H55 0.9300 . ?
C55 C56 1.278(18) . ?
C56 H56 0.9300 . ?
C57 C58 1.336(10) . ?
C59 H59 0.9300 . ?
C59 C60 1.34(2) . ?
C60 H60 0.9300 . ?
O1 C10 1.204(8) . ?
O2 C1 1.203(9) . ?
O3 C5 1.201(9) . ?
O4 C6 1.196(8) . ?
O5 C26 1.216(9) . ?
O6 C17 1.204(9) . ?
O7 C21 1.193(10) . ?
O8 C22 1.218(9) . ?
O9 C42 1.209(8) . ?
O10 C33 1.197(9) . ?
O11 C37 1.217(8) . ?
O12 C38 1.214(9) . ?
N1 C1 1.399(9) . ?
N1 C10 1.399(8) . ?
N1 C48 1.481(8) . ?
N2 C5 1.382(9) . ?
N2 C6 1.403(9) . ?
N2 C11 1.471(8) . ?
N3 C16 1.480(8) . ?
N3 C17 1.380(9) . ?
N3 C26 1.381(9) . ?
N4 C21 1.397(10) . ?
N4 C22 1.388(9) . ?
N4 C27 1.471(8) . ?
N5 C32 1.485(9) . ?
N5 C33 1.391(8) . ?
N5 C42 1.391(10) . ?
N6 C37 1.388(10) . ?
N6 C38 1.404(9) . ?
N6 C43 1.466(9) . ?
C1 C2 1.488(9) . ?
C2 C3 1.382(10) . ?
C2 C9 1.388(9) . ?
C3 H3 0.9300 . ?
C3 C4 1.378(10) . ?
C4 C5 1.519(9) . ?
C4 C7 1.394(9) . ?
C6 C7 1.497(9) . ?
C7 C8 1.392(9) . ?
C8 H8 0.9300 . ?
C8 C9 1.393(9) . ?
C9 C10 1.492(9) . ?
C11 H11 0.9800 . ?
C11 C12 1.508(9) . ?
C11 C16 1.524(10) . ?
C12 H12E 0.9700 . ?
C12 H12F 0.9700 . ?
C12 C13 1.533(11) . ?
C13 H13E 0.9700 . ?
C13 H13F 0.9700 . ?
C13 C14 1.500(12) . ?
C14 H14E 0.9700 . ?
C14 H14F 0.9700 . ?
C14 C15 1.535(11) . ?
C15 H15E 0.9700 . ?
C15 H15F 0.9700 . ?
C15 C16 1.529(10) . ?
C16 H16 0.9800 . ?
C17 C18 1.501(9) . ?
C18 C19 1.379(10) . ?
C18 C25 1.374(11) . ?
C19 H19 0.9300 . ?
C19 C20 1.387(10) . ?
C20 C21 1.484(10) . ?
C20 C23 1.365(10) . ?
C22 C23 1.503(9) . ?
C23 C24 1.398(10) . ?
C24 H24 0.9300 . ?
C24 C25 1.388(10) . ?
C25 C26 1.482(9) . ?
C27 H27 0.9800 . ?
C27 C28 1.541(10) . ?
C27 C32 1.523(9) . ?
C28 H28E 0.9700 . ?
C28 H28F 0.9700 . ?
C28 C29 1.531(9) . ?
C29 H29E 0.9700 . ?
C29 H29F 0.9700 . ?
C29 C30 1.498(10) . ?
C30 H30E 0.9700 . ?
C30 H30F 0.9700 . ?
C30 C31 1.520(10) . ?
C31 H31E 0.9700 . ?
C31 H31F 0.9700 . ?
C31 C32 1.525(9) . ?
C32 H32 0.9800 . ?
C33 C34 1.495(11) . ?
C34 C35 1.400(9) . ?
C34 C41 1.408(10) . ?
C38 C39 1.469(11) . ?
C39 C40 1.394(9) . ?
C40 H40 0.9300 . ?
C40 C41 1.385(11) . ?
C41 C42 1.483(9) . ?
C43 H43 0.9800 . ?
C43 C44 1.532(9) . ?
C43 C48 1.534(9) . ?
C44 H44E 0.9700 . ?
C44 H44F 0.9700 . ?
C44 C45 1.519(14) . ?
C45 H45E 0.9700 . ?
C45 H45F 0.9700 . ?
C45 C46 1.501(14) . ?
C46 H46E 0.9700 . ?
C46 H46F 0.9700 . ?
C46 C47 1.522(12) . ?
C47 H47E 0.9700 . ?
C47 H47F 0.9700 . ?
C47 C48 1.544(10) . ?
C48 H48 0.9800 . ?
O1A C10A 1.206(8) . ?
O2A C1A 1.218(7) . ?
O3A C5A 1.206(8) . ?
O4A C6A 1.227(8) . ?
O5A C26A 1.226(8) . ?
O6A C17A 1.191(8) . ?
O7A C21A 1.209(8) . ?
O8A C22A 1.214(8) . ?
O9A C42A 1.212(7) . ?
O10A C33A 1.220(8) . ?
O11A C37A 1.204(8) . ?
O12A C38A 1.215(8) . ?
N1A C1A 1.377(8) . ?
N1A C10A 1.409(8) . ?
N1A C48A 1.479(8) . ?
N2A C5A 1.399(8) . ?
N2A C6A 1.393(8) . ?
N2A C11A 1.459(8) . ?
N3A C16A 1.474(8) . ?
N3A C17A 1.412(8) . ?
N3A C26A 1.385(8) . ?
N4A C21A 1.398(8) . ?
N4A C22A 1.391(8) . ?
N4A C27A 1.472(8) . ?
N5A C32A 1.462(7) . ?
N5A C33A 1.387(8) . ?
N5A C42A 1.404(8) . ?
N6A C37A 1.401(8) . ?
N6A C38A 1.400(8) . ?
N6A C43A 1.465(8) . ?
C1A C2A 1.493(8) . ?
C2A C3A 1.394(9) . ?
C2A C9A 1.388(8) . ?
C3A H3A 0.9300 . ?
C3A C4A 1.401(9) . ?
C4A C5A 1.498(9) . ?
C4A C7A 1.382(9) . ?
C6A C7A 1.497(9) . ?
C7A C8A 1.382(9) . ?
C8A H8A 0.9300 . ?
C8A C9A 1.374(9) . ?
C9A C10A 1.492(9) . ?
C11A H11A 0.9800 . ?
C11A C12A 1.520(10) . ?
C11A C16A 1.540(9) . ?
C12A H12A 0.9700 . ?
C12A H12B 0.9700 . ?
C12A C13A 1.518(12) . ?
C13A H13A 0.9700 . ?
C13A H13B 0.9700 . ?
C13A C14A 1.516(12) . ?
C14A H14A 0.9700 . ?
C14A H14B 0.9700 . ?
C14A C15A 1.521(12) . ?
C15A H15A 0.9700 . ?
C15A H15B 0.9700 . ?
C15A C16A 1.518(9) . ?
C16A H16A 0.9800 . ?
C17A C18A 1.466(8) . ?
C18A C19A 1.424(9) . ?
C18A C25A 1.351(9) . ?
C19A H19A 0.9300 . ?
C19A C20A 1.385(9) . ?
C20A C21A 1.488(9) . ?
C20A C23A 1.389(8) . ?
C22A C23A 1.490(9) . ?
C23A C24A 1.395(9) . ?
C24A H24A 0.9300 . ?
C24A C25A 1.399(9) . ?
C25A C26A 1.479(9) . ?
C27A H27A 0.9800 . ?
C27A C28A 1.520(8) . ?
C27A C32A 1.543(8) . ?
C28A H28A 0.9700 . ?
C28A H28B 0.9700 . ?
C28A C29A 1.534(11) . ?
C29A H29A 0.9700 . ?
C29A H29B 0.9700 . ?
C29A C30A 1.531(11) . ?
C30A H30A 0.9700 . ?
C30A H30B 0.9700 . ?
C30A C31A 1.519(9) . ?
C31A H31A 0.9700 . ?
C31A H31B 0.9700 . ?
C31A C32A 1.516(9) . ?
C32A H32A 0.9800 . ?
C33A C34A 1.486(9) . ?
C34A C35A 1.385(9) . ?
C34A C41A 1.385(8) . ?
C35A H35A 0.9300 . ?
C35A C36A 1.380(9) . ?
C36A C37A 1.487(9) . ?
C36A C39A 1.385(8) . ?
C38A C39A 1.506(8) . ?
C39A C40A 1.381(9) . ?
C40A H40A 0.9300 . ?
C40A C41A 1.412(8) . ?
C41A C42A 1.486(9) . ?
C43A H43A 0.9800 . ?
C43A C44A 1.534(9) . ?
C43A C48A 1.521(10) . ?
C44A H44A 0.9700 . ?
C44A H44B 0.9700 . ?
C44A C45A 1.520(11) . ?
C45A H45A 0.9700 . ?
C45A H45B 0.9700 . ?
C45A C46A 1.510(13) . ?
C46A H46A 0.9700 . ?
C46A H46B 0.9700 . ?
C46A C47A 1.540(10) . ?
C47A H47A 0.9700 . ?
C47A H47B 0.9700 . ?
C47A C48A 1.524(8) . ?
C48A H48A 0.9800 . ?
O1B C10B 1.217(8) . ?
O2B C1B 1.210(7) . ?
O3B C5B 1.191(7) . ?
O4B C6B 1.209(8) . ?
O5B C26B 1.205(8) . ?
O6B C17B 1.209(8) . ?
O7B C21B 1.206(8) . ?
O8B C22B 1.209(8) . ?
O9B C42B 1.208(7) . ?
O10B C33B 1.220(7) . ?
O11B C37B 1.220(7) . ?
O12B C38B 1.220(8) . ?
N1B C1B 1.393(7) . ?
N1B C10B 1.399(8) . ?
N1B C48B 1.471(7) . ?
N2B C5B 1.411(8) . ?
N2B C6B 1.400(8) . ?
N2B C11B 1.466(7) . ?
N3B C16B 1.476(8) . ?
N3B C17B 1.388(8) . ?
N3B C26B 1.400(8) . ?
N4B C21B 1.387(8) . ?
N4B C22B 1.400(8) . ?
N4B C27B 1.464(8) . ?
N5B C32B 1.465(8) . ?
N5B C33B 1.381(7) . ?
N5B C42B 1.411(8) . ?
N6B C37B 1.391(8) . ?
N6B C38B 1.402(8) . ?
N6B C43B 1.479(8) . ?
C1B C2B 1.503(8) . ?
C2B C3B 1.383(8) . ?
C2B C9B 1.365(9) . ?
C3B H3B 0.9300 . ?
C3B C4B 1.370(8) . ?
C4B C5B 1.505(8) . ?
C4B C7B 1.385(8) . ?
C6B C7B 1.491(8) . ?
C7B C8B 1.391(8) . ?
C8B H8B 0.9300 . ?
C8B C9B 1.390(8) . ?
C9B C10B 1.497(8) . ?
C11B H11B 0.9800 . ?
C11B C12B 1.545(9) . ?
C11B C16B 1.536(9) . ?
C12B H12G 0.9700 . ?
C12B H12H 0.9700 . ?
C12B C13B 1.506(10) . ?
C13B H13G 0.9700 . ?
C13B H13H 0.9700 . ?
C13B C14B 1.522(12) . ?
C14B H14G 0.9700 . ?
C14B H14H 0.9700 . ?
C14B C15B 1.545(11) . ?
C15B H15G 0.9700 . ?
C15B H15H 0.9700 . ?
C15B C16B 1.529(9) . ?
C16B H16B 0.9800 . ?
C17B C18B 1.482(9) . ?
C18B C19B 1.387(9) . ?
C18B C25B 1.398(9) . ?
C19B H19B 0.9300 . ?
C19B C20B 1.370(9) . ?
C20B C21B 1.506(8) . ?
C20B C23B 1.406(8) . ?
C22B C23B 1.475(8) . ?
C23B C24B 1.361(9) . ?
C24B H24B 0.9300 . ?
C24B C25B 1.384(9) . ?
C25B C26B 1.498(8) . ?
C27B H27B 0.9800 . ?
C27B C28B 1.533(10) . ?
C27B C32B 1.531(8) . ?
C28B H28G 0.9700 . ?
C28B H28H 0.9700 . ?
C28B C29B 1.506(10) . ?
C29B H29G 0.9700 . ?
C29B H29H 0.9700 . ?
C29B C30B 1.519(9) . ?
C30B H30G 0.9700 . ?
C30B H30H 0.9700 . ?
C30B C31B 1.543(11) . ?
C31B H31G 0.9700 . ?
C31B H31H 0.9700 . ?
C31B C32B 1.537(9) . ?
C32B H32B 0.9800 . ?
C33B C34B 1.498(9) . ?
C34B C35B 1.381(9) . ?
C34B C41B 1.404(8) . ?
C38B C39B 1.483(9) . ?
C39B C40B 1.409(10) . ?
C40B H40B 0.9300 . ?
C40B C41B 1.384(9) . ?
C41B C42B 1.488(9) . ?
C43B H43B 0.9800 . ?
C43B C44B 1.532(9) . ?
C43B C48B 1.521(9) . ?
C44B H44G 0.9700 . ?
C44B H44H 0.9700 . ?
C44B C45B 1.524(11) . ?
C45B H45G 0.9700 . ?
C45B H45H 0.9700 . ?
C45B C46B 1.514(13) . ?
C46B H46G 0.9700 . ?
C46B H46H 0.9700 . ?
C46B C47B 1.521(9) . ?
C47B H47G 0.9700 . ?
C47B H47H 0.9700 . ?
C47B C48B 1.538(9) . ?
C48B H48B 0.9800 . ?
O1C C10C 1.210(8) . ?
O2C C1C 1.218(8) . ?
O3C C5C 1.209(9) . ?
O4C C6C 1.202(8) . ?
O5C C26C 1.179(9) . ?
O6C C17C 1.202(8) . ?
O7C C21C 1.202(9) . ?
O8C C22C 1.205(9) . ?
O9C C42C 1.208(9) . ?
O10C C33C 1.182(10) . ?
O11C C37C 1.205(9) . ?
O12C C38C 1.214(9) . ?
N1C C1C 1.381(9) . ?
N1C C10C 1.390(9) . ?
N1C C48C 1.480(8) . ?
N2C C5C 1.386(8) . ?
N2C C6C 1.402(9) . ?
N2C C11C 1.479(8) . ?
N3C C16C 1.479(8) . ?
N3C C17C 1.377(9) . ?
N3C C26C 1.426(9) . ?
N4C C21C 1.410(8) . ?
N4C C22C 1.409(9) . ?
N4C C27C 1.453(8) . ?
N5C C32C 1.468(8) . ?
N5C C33C 1.392(9) . ?
N5C C42C 1.377(10) . ?
N6C C37C 1.398(9) . ?
N6C C38C 1.395(9) . ?
N6C C43C 1.460(8) . ?
C1C C2C 1.491(9) . ?
C2C C3C 1.375(10) . ?
C2C C9C 1.397(9) . ?
C3C H3C 0.9300 . ?
C3C C4C 1.392(9) . ?
C4C C5C 1.484(9) . ?
C4C C7C 1.418(9) . ?
C6C C7C 1.486(9) . ?
C7C C8C 1.378(10) . ?
C8C H8C 0.9300 . ?
C8C C9C 1.380(9) . ?
C9C C10C 1.486(9) . ?
C11C H11C 0.9800 . ?
C11C C12C 1.508(10) . ?
C11C C16C 1.544(9) . ?
C12C H12C 0.9700 . ?
C12C H12D 0.9700 . ?
C12C C13C 1.512(11) . ?
C13C H13C 0.9700 . ?
C13C H13D 0.9700 . ?
C13C C14C 1.538(12) . ?
C14C H14C 0.9700 . ?
C14C H14D 0.9700 . ?
C14C C15C 1.531(11) . ?
C15C H15C 0.9700 . ?
C15C H15D 0.9700 . ?
C15C C16C 1.495(9) . ?
C16C H16C 0.9800 . ?
C17C C18C 1.520(8) . ?
C18C C19C 1.392(9) . ?
C18C C25C 1.372(9) . ?
C19C H19C 0.9300 . ?
C19C C20C 1.389(9) . ?
C20C C21C 1.465(10) . ?
C20C C23C 1.407(10) . ?
C22C C23C 1.491(9) . ?
C23C C24C 1.388(10) . ?
C24C H24C 0.9300 . ?
C24C C25C 1.384(9) . ?
C25C C26C 1.491(10) . ?
C27C H27C 0.9800 . ?
C27C C28C 1.528(9) . ?
C27C C32C 1.537(9) . ?
C28C H28C 0.9700 . ?
C28C H28D 0.9700 . ?
C28C C29C 1.527(10) . ?
C29C H29C 0.9700 . ?
C29C H29D 0.9700 . ?
C29C C30C 1.528(10) . ?
C30C H30C 0.9700 . ?
C30C H30D 0.9700 . ?
C30C C31C 1.509(10) . ?
C31C H31C 0.9700 . ?
C31C H31D 0.9700 . ?
C31C C32C 1.519(9) . ?
C32C H32C 0.9800 . ?
C33C C34C 1.493(10) . ?
C34C C35C 1.393(10) . ?
C34C C41C 1.383(11) . ?
C35C H35C 0.9300 . ?
C35C C36C 1.387(10) . ?
C36C C37C 1.493(9) . ?
C36C C39C 1.408(11) . ?
C38C C39C 1.489(10) . ?
C39C C40C 1.386(10) . ?
C40C H40C 0.9300 . ?
C40C C41C 1.368(11) . ?
C41C C42C 1.508(9) . ?
C43C H43C 0.9800 . ?
C43C C44C 1.515(9) . ?
C43C C48C 1.535(9) . ?
C44C H44C 0.9700 . ?
C44C H44D 0.9700 . ?
C44C C45C 1.527(11) . ?
C45C H45C 0.9700 . ?
C45C H45D 0.9700 . ?
C45C C46C 1.530(13) . ?
C46C H46C 0.9700 . ?
C46C H46D 0.9700 . ?
C46C C47C 1.521(11) . ?
C47C H47C 0.9700 . ?
C47C H47D 0.9700 . ?
C47C C48C 1.545(9) . ?
C48C H48C 0.9800 . ?
O1W H1WA 0.8498 . ?
O1W H1WB 0.8498 . ?
O2W H2WA 0.8499 . ?
O2W H2WB 0.8499 . ?
O3W H3WA 0.8499 . ?
O3W H3WB 0.8500 . ?
O4W H4WA 0.8499 . ?
O4W H4WB 0.9775 . ?
O13 C64 1.268(16) . ?
N7 C61 1.440(12) . ?
N7 C64 1.261(12) . ?
N7 C65 1.471(12) . ?
C61 H61A 0.9700 . ?
C61 H61B 0.9700 . ?
C61 C62 1.582(13) . ?
C62 H62A 0.9700 . ?
C62 H62B 0.9700 . ?
C62 C63 1.487(12) . ?
C63 H63A 0.9700 . ?
C63 H63B 0.9700 . ?
C63 C64 1.543(12) . ?
C65 H65A 0.9600 . ?
C65 H65B 0.9600 . ?
C65 H65C 0.9600 . ?
O13A C64A 1.278(13) . ?
N7A C61A 1.400(12) . ?
N7A C64A 1.363(12) . ?
N7A C65A 1.365(14) . ?
C61A H61Q 0.9700 . ?
C61A H61R 0.9700 . ?
C61A C62A 1.586(18) . ?
C62A H62Q 0.9700 . ?
C62A H62R 0.9700 . ?
C62A C63A 1.600(19) . ?
C63A H63Q 0.9300 . ?
C63A C64A 1.381(17) . ?
C65A H65Y 0.9600 . ?
C65A H 0.9600 . ?
C65A HA 0.9600 . ?
O13B C64B 1.276(13) . ?
N7B C61B 1.460(10) . ?
N7B C64B 1.343(10) . ?
N7B C65B 1.403(10) . ?
C61B H61C 0.9700 . ?
C61B H61D 0.9700 . ?
C61B C62B 1.508(12) . ?
C62B H62C 0.9700 . ?
C62B H62D 0.9700 . ?
C62B C63B 1.597(12) . ?
C63B H63C 0.9700 . ?
C63B H63D 0.9700 . ?
C63B C64B 1.492(11) . ?
C65B H65D 0.9600 . ?
C65B H65E 0.9600 . ?
C65B H65F 0.9600 . ?
O13C C64C 1.224(14) . ?
N7C C61C 1.414(14) . ?
N7C C64C 1.340(15) . ?
N7C C65C 1.439(12) . ?
C61C H61E 0.9700 . ?
C61C H61F 0.9700 . ?
C61C C62C 1.544(15) . ?
C62C H62E 0.9700 . ?
C62C H62F 0.9700 . ?
C62C C63C 1.411(16) . ?
C63C H63E 0.9700 . ?
C63C H63F 0.9700 . ?
C63C C64C 1.501(15) . ?
C65C H65G 0.9600 . ?
C65C H65H 0.9600 . ?
C65C H65I 0.9600 . ?
O13D C64D 1.274(18) . ?
N7D C64D 1.282(17) . ?
N7D C65D 1.452(12) . ?
N7D C61D 1.501(16) . ?
C62D C63D 1.52(3) . ?
C62D C61D 1.564(19) . ?
C63D H63R 0.9700 . ?
C63D H63S 0.9700 . ?
C63D C64D 1.55(3) . ?
C65D H65Z 0.9600 . ?
C65D HB 0.9600 . ?
C65D HC 0.9600 . ?
O13E C64E 1.170(14) . ?
N7E C61E 1.41(2) . ?
N7E C64E 1.346(17) . ?
N7E C65E 1.392(18) . ?
C61E H61G 0.9700 . ?
C61E H61H 0.9700 . ?
C61E C62E 1.45(2) . ?
C62E H62G 0.9700 . ?
C62E H62H 0.9700 . ?
C62E C63E 1.443(18) . ?
C63E H63G 0.9700 . ?
C63E H63H 0.9700 . ?
C63E C64E 1.541(18) . ?
C65E H65J 0.9600 . ?
C65E H65K 0.9600 . ?
C65E H65L 0.9600 . ?
O13F C64F 1.247(19) . ?
N7F C61F 1.468(12) . ?
N7F C64F 1.346(12) . ?
N7F C65F 1.461(12) . ?
C61F H61I 0.9700 . ?
C61F H61J 0.9700 . ?
C61F C62F 1.521(14) . ?
C62F H62I 0.9700 . ?
C62F H62J 0.9700 . ?
C62F C63F 1.521(14) . ?
C63F H63I 0.9700 . ?
C63F H63J 0.9700 . ?
C63F C64F 1.528(13) . ?
C65F H65M 0.9626 . ?
C65F H65N 0.9628 . ?
C65F H65O 0.9626 . ?
O13G C64G 1.231(14) . ?
N7G C61G 1.46(2) . ?
N7G C64G 1.304(15) . ?
N7G C65G 1.473(16) . ?
C61G H61K 0.9700 . ?
C61G H61L 0.9700 . ?
C61G C62G 1.44(3) . ?
C62G H62K 0.9700 . ?
C62G H62L 0.9700 . ?
C62G C63G 1.46(3) . ?
C63G H63K 0.9700 . ?
C63G H63L 0.9700 . ?
C63G C64G 1.517(18) . ?
C65G H65P 0.9600 . ?
C65G H65Q 0.9600 . ?
C65G H65R 0.9600 . ?
O13H C64H 1.147(18) . ?
N7H C61H 1.480(12) . ?
N7H C64H 1.329(13) . ?
N7H C65H 1.429(13) . ?
C61H H61M 0.9700 . ?
C61H H61N 0.9700 . ?
C61H C62H 1.506(13) . ?
C62H H62M 0.9700 . ?
C62H H62N 0.9700 . ?
C62H C63H 1.495(13) . ?
C63H H63M 0.9700 . ?
C63H H63N 0.9700 . ?
C63H C64H 1.517(13) . ?
C65H H65S 0.9601 . ?
C65H H65T 0.9601 . ?
C65H H65U 0.9601 . ?
O13I C64I 1.236(14) . ?
N7I C61I 1.408(10) . ?
N7I C64I 1.314(11) . ?
N7I C65I 1.437(11) . ?
C61I H61O 0.9700 . ?
C61I H61P 0.9700 . ?
C61I C62I 1.535(12) . ?
C62I H62O 0.9700 . ?
C62I H62P 0.9700 . ?
C62I C63I 1.515(12) . ?
C63I H63O 0.9700 . ?
C63I H63P 0.9700 . ?
C63I C64I 1.551(12) . ?
C65I H65V 0.9600 . ?
C65I H65W 0.9600 . ?
C65I H65X 0.9600 . ?
O4X H4XA 0.8499 . ?
O4X H4XB 0.8500 . ?
O3X H3XA 0.8499 . ?
O3X H3XB 0.8501 . ?
